data_7019350
loop_
_publ_author_name
'Ling, Jie'
'Ozga, Michael'
'Stoffer, Megan'
'Burns, Peter C.'

_publ_section_title
;
 Uranyl peroxide pyrophosphate cage clusters with oxalate and nitrate
 bridges.
;
_journal_issue 24
_journal_name_full 'Dalton transactions (Cambridge, England : 2003)'
_journal_page_first 7278
_journal_page_last 7284
_journal_paper_doi 10.1039/c2dt30229b
_journal_volume 41
_journal_year 2012
_chemical_formula_moiety K18[(UO2)30(O2)30(P2O7)10(C2O4)5](H2O)
_chemical_formula_sum 'C10 K18 O211 P20 U30'
_chemical_formula_weight 11960.20
_chemical_melting_point ?
_chemical_name_common U30Py10Ox5
_chemical_name_systematic
;
?
;
_space_group_IT_number 2
_symmetry_cell_setting triclinic
_symmetry_space_group_name_Hall '-P 1'
_symmetry_space_group_name_H-M 'P -1'
_atom_sites_solution_hydrogens none
_atom_sites_solution_primary direct
_atom_sites_solution_secondary difmap
_audit_creation_method SHELXL-97
_cell_angle_alpha 98.173(2)
_cell_angle_beta 91.084(2)
_cell_angle_gamma 108.518(2)
_cell_formula_units_Z 2
_cell_length_a 18.5529(15)
_cell_length_b 27.925(2)
_cell_length_c 30.083(2)
_cell_measurement_reflns_used 37047
_cell_measurement_temperature 110(2)
_cell_measurement_theta_max 22.30
_cell_measurement_theta_min 1.16
_cell_volume 14594.5(19)
_computing_cell_refinement 'SMART SAINT'
_computing_data_collection SMART
_computing_data_reduction SAINT
_computing_molecular_graphics 'SHELXP-97 (Sheldrick, 1997)'
_computing_publication_material 'SHELCIF-97 (Sheldrick, 2000)'
_computing_structure_refinement 'SHELXL-97 (Sheldrick, 1997)'
_computing_structure_solution 'SHELXS-97 (Sheldrick, 1990)'
_diffrn_ambient_temperature 110(2)
_diffrn_detector_area_resol_mean 0
_diffrn_measured_fraction_theta_full 0.995
_diffrn_measured_fraction_theta_max 0.995
_diffrn_measurement_device_type 'Bruker APEX'
_diffrn_measurement_method '0.3 wide w/ exposures'
_diffrn_radiation_monochromator graphite
_diffrn_radiation_source 'fine-focus sealed tube'
_diffrn_radiation_type MoK\a
_diffrn_radiation_wavelength 0.71073
_diffrn_reflns_av_R_equivalents 0.0000
_diffrn_reflns_av_sigmaI/netI 0.1201
_diffrn_reflns_limit_h_max 19
_diffrn_reflns_limit_h_min -19
_diffrn_reflns_limit_k_max 29
_diffrn_reflns_limit_k_min -29
_diffrn_reflns_limit_l_max 32
_diffrn_reflns_limit_l_min 0
_diffrn_reflns_number 37047
_diffrn_reflns_theta_full 22.30
_diffrn_reflns_theta_max 22.30
_diffrn_reflns_theta_min 1.16
_diffrn_standards_decay_% 0
_diffrn_standards_interval_count N/A
_diffrn_standards_interval_time N/A
_diffrn_standards_number N/A
_exptl_absorpt_coefficient_mu 17.035
_exptl_absorpt_correction_T_max 0.687
_exptl_absorpt_correction_T_min 0.338
_exptl_absorpt_correction_type multi-scan
_exptl_absorpt_process_details SADABS
_exptl_crystal_colour yellow
_exptl_crystal_density_diffrn 2.722
_exptl_crystal_density_meas ?
_exptl_crystal_density_method 'not measured'
_exptl_crystal_description flake
_exptl_crystal_F_000 10300
_exptl_crystal_size_max 0.066
_exptl_crystal_size_mid 0.058
_exptl_crystal_size_min 0.022
_refine_diff_density_max 4.673
_refine_diff_density_min -2.305
_refine_diff_density_rms 0.324
_refine_ls_extinction_method none
_refine_ls_goodness_of_fit_ref 0.976
_refine_ls_hydrogen_treatment none
_refine_ls_matrix_type full
_refine_ls_number_parameters 1497
_refine_ls_number_reflns 37047
_refine_ls_number_restraints 0
_refine_ls_restrained_S_all 0.976
_refine_ls_R_factor_all 0.0816
_refine_ls_R_factor_gt 0.0539
_refine_ls_shift/su_max 0.085
_refine_ls_shift/su_mean 0.001
_refine_ls_structure_factor_coef Fsqd
_refine_ls_weighting_details 'calc w=1/[\s^2^(Fo^2^)+(0.0440P)^2^+0.0000P] where P=(Fo^2^+2Fc^2^)/3'
_refine_ls_weighting_scheme calc
_refine_ls_wR_factor_gt 0.1245
_refine_ls_wR_factor_ref 0.1308
_reflns_number_gt 23009
_reflns_number_total 37047
_reflns_threshold_expression >2sigma(I)
_cod_data_source_file c2dt30229b.txt
_cod_data_source_block p-1
_cod_depositor_comments
;
The following automatic conversions were performed:

'_chemical_melting_point' value 'n/a' was changed to '?' - the value
is undefined or not given.

Automatic conversion script
Id: cif_fix_values 1891 2012-01-12 08:04:46Z andrius 

The following automatic conversions were performed:

'_exptl_crystal_density_meas' value 'n/a' was changed to '?' - the
value is perceived as not measured.

Automatic conversion script
Id: cif_fix_values 3008 2015-01-20 13:52:24Z robertas 
;
_cod_original_cell_volume 14595(2)
_cod_original_sg_symbol_H-M P-1
_cod_database_code 7019350

loop_
_symmetry_equiv_pos_as_xyz
'x, y, z'
'-x, -y, -z'

loop_
_atom_site_label
_atom_site_type_symbol
_atom_site_fract_x
_atom_site_fract_y
_atom_site_fract_z
_atom_site_U_iso_or_equiv
_atom_site_adp_type
_atom_site_occupancy
_atom_site_symmetry_multiplicity
_atom_site_calc_flag
U1 U -0.59849(5) -1.00835(3) 1.20584(3) 0.0160(2) Uani 1 1 d
U2 U 0.10242(5) -0.17172(3) 1.24761(3) 0.0177(2) Uani 1 1 d
U3 U -0.63492(5) -0.95891(3) 1.34365(3) 0.0164(2) Uani 1 1 d
U4 U -0.26866(5) -0.96065(3) 1.33845(3) 0.0163(2) Uani 1 1 d
U5 U -0.06686(5) -0.15155(3) 1.33591(3) 0.0161(2) Uani 1 1 d
U6 U -0.22395(5) -0.21288(3) 1.11451(3) 0.0227(2) Uani 1 1 d
U7 U -0.58574(5) -0.83185(4) 1.13269(3) 0.0249(2) Uani 1 1 d
U8 U -0.37165(5) -1.01011(3) 1.20154(3) 0.0170(2) Uani 1 1 d
U9 U 0.00331(5) -0.21248(3) 1.11078(3) 0.0221(2) Uani 1 1 d
U10 U -0.26804(5) -0.17543(3) 1.25252(3) 0.0214(2) Uani 1 1 d
U11 U -0.42990(5) -0.92739(3) 1.42561(3) 0.0170(2) Uani 1 1 d
U12 U 0.13547(5) -0.36053(3) 1.27230(3) 0.0270(2) Uani 1 1 d
U13 U -0.21793(5) -0.83612(4) 1.12841(3) 0.0264(2) Uani 1 1 d
U14 U -0.02414(5) -0.42283(4) 1.07726(3) 0.0268(2) Uani 1 1 d
U15 U -0.02714(6) -0.43187(4) 1.35734(3) 0.0327(3) Uani 1 1 d
U16 U -0.36080(5) -0.74797(4) 1.10389(3) 0.0304(2) Uani 1 1 d
U17 U -0.04115(5) -0.71742(4) 1.20564(3) 0.0333(3) Uani 1 1 d
U18 U 0.06754(5) -0.48608(4) 1.17265(3) 0.0304(2) Uani 1 1 d
U19 U -0.39297(5) -0.42127(4) 1.08391(3) 0.0319(3) Uani 1 1 d
U20 U -0.14776(5) -0.33078(4) 1.40631(3) 0.0264(2) Uani 1 1 d
U21 U -0.25391(5) -0.51693(4) 1.07618(3) 0.0305(3) Uani 1 1 d
U22 U -0.66424(5) -0.76514(4) 1.33429(3) 0.0309(3) Uani 1 1 d
U23 U -0.63561(6) -0.71199(4) 1.21243(3) 0.0359(3) Uani 1 1 d
U24 U -0.05227(6) -0.77038(4) 1.32658(3) 0.0326(3) Uani 1 1 d
U25 U -0.48001(6) -0.35830(4) 1.28680(4) 0.0418(3) Uani 1 1 d
U26 U -0.12997(6) -0.65332(4) 1.38622(3) 0.0363(3) Uani 1 1 d
U27 U -0.47411(6) -0.64927(4) 1.39582(4) 0.0419(3) Uani 1 1 d
U28 U -0.37237(6) -0.42853(4) 1.36679(4) 0.0427(3) Uani 1 1 d
U29 U -0.32848(5) -0.71611(4) 1.45462(3) 0.0275(2) Uani 1 1 d
U30 U -0.53126(6) -0.48122(4) 1.18415(4) 0.0458(3) Uani 1 1 d
K1 K -0.4230(3) -0.8795(2) 1.16947(17) 0.0282(13) Uani 1 1 d
K2 K -0.4395(3) -0.93011(19) 1.29641(15) 0.0211(12) Uani 1 1 d
K3 K -0.0200(3) -0.2969(2) 1.31049(17) 0.0326(14) Uani 1 1 d
K4 K 0.0432(3) -0.3111(2) 1.17961(17) 0.0273(13) Uani 1 1 d
K5 K -0.1111(3) -0.2293(2) 1.21599(16) 0.0244(13) Uani 1 1 d
K6 K -0.4995(3) -0.8099(2) 1.3820(2) 0.0492(18) Uani 1 1 d
K7 K -0.1749(3) -0.3541(2) 1.10708(18) 0.0353(15) Uani 1 1 d
K8 K -0.2554(3) -0.8076(2) 1.37545(19) 0.0422(16) Uani 1 1 d
K9 K -0.2126(3) -0.8764(2) 1.24611(17) 0.0316(14) Uani 1 1 d
K10 K -0.2600(3) -0.2861(2) 1.32263(19) 0.0412(16) Uani 1 1 d
K11 K -0.1368(3) -1.0366(2) 1.2943(2) 0.0479(17) Uani 1 1 d
K12 K -0.6069(3) -0.8666(2) 1.25233(17) 0.0335(14) Uani 1 1 d
K13 K 0.1344(4) -0.4800(3) 1.0347(2) 0.060(2) Uani 1 1 d
K14 K -0.3557(3) -0.3146(2) 1.18679(19) 0.0421(16) Uani 1 1 d
K15 K -0.8172(3) -1.0120(2) 1.24251(19) 0.0363(15) Uani 1 1 d
K16 K -0.4208(3) -0.1761(2) 1.1467(2) 0.0455(17) Uani 1 1 d
K17 K -0.7844(4) -1.0287(2) 1.4453(2) 0.0568(19) Uani 1 1 d
K18 K 0.2469(4) -0.1667(3) 1.1430(2) 0.073(2) Uani 1 1 d
P1 P -0.1973(3) -0.9564(3) 1.1444(2) 0.0264(16) Uani 1 1 d
P2 P -0.7228(3) -0.9469(2) 1.1570(2) 0.0218(15) Uani 1 1 d
P3 P -0.3335(4) -0.9663(2) 1.0948(2) 0.0253(16) Uani 1 1 d
P4 P -0.4112(3) -0.2236(2) 1.3295(2) 0.0225(15) Uani 1 1 d
P5 P -0.4175(4) -0.2996(3) 1.0791(2) 0.0363(18) Uani 1 1 d
P6 P -0.7120(3) -0.8652(2) 1.4029(2) 0.0228(15) Uani 1 1 d
P7 P 0.1126(4) -0.2984(3) 1.0735(2) 0.0319(17) Uani 1 1 d
P8 P 0.2349(3) -0.2469(2) 1.2268(2) 0.0192(15) Uani 1 1 d
P9 P -0.2970(3) -0.8206(2) 1.49985(19) 0.0201(15) Uani 1 1 d
P10 P -0.0069(3) -0.2064(2) 1.4251(2) 0.0237(16) Uani 1 1 d
P11 P -0.1580(3) -0.2036(2) 1.4322(2) 0.0252(16) Uani 1 1 d
P12 P -0.0967(3) -0.8692(2) 1.3970(2) 0.0218(15) Uani 1 1 d
P13 P -0.7745(3) -0.8982(2) 1.3124(2) 0.0234(16) Uani 1 1 d
P14 P -0.4728(3) -0.2453(2) 1.2390(2) 0.0227(15) Uani 1 1 d
P15 P 0.2015(3) -0.2278(2) 1.31748(19) 0.0218(15) Uani 1 1 d
P16 P -0.3034(4) -0.3181(3) 1.0241(2) 0.0347(18) Uani 1 1 d
P17 P -0.4501(3) -0.8205(2) 1.5042(2) 0.0222(15) Uani 1 1 d
P18 P -0.0703(3) -0.9045(2) 1.3070(2) 0.0214(15) Uani 1 1 d
P19 P -0.6117(4) -0.9643(2) 1.0997(2) 0.0246(16) Uani 1 1 d
P20 P -0.0252(4) -0.3180(3) 1.0214(2) 0.0330(18) Uani 1 1 d
O1 O -0.1249(8) -0.4998(6) 1.0630(5) 0.033(4) Uiso 1 1 d
O2 O -0.3647(7) -0.9426(5) 1.2145(4) 0.011(3) Uiso 1 1 d
O3 O -0.3219(7) -0.9523(5) 1.4069(4) 0.016(3) Uiso 1 1 d
O4 O -0.1840(8) -0.8560(6) 1.0753(5) 0.026(4) Uiso 1 1 d
O5 O 0.1744(7) -0.1115(5) 1.2486(4) 0.017(3) Uiso 1 1 d
O6 O -0.5997(7) -1.0139(5) 1.2846(4) 0.013(3) Uiso 1 1 d
O7 O 0.0082(7) -0.1668(5) 1.3926(4) 0.019(4) Uiso 1 1 d
O8 O -0.5336(7) -0.9800(5) 1.3758(4) 0.016(3) Uiso 1 1 d
O9 O -0.5972(8) -1.0033(6) 1.1271(5) 0.026(4) Uiso 1 1 d
O10 O -0.3227(7) -0.8752(5) 1.4765(4) 0.019(4) Uiso 1 1 d
O11 O -0.7018(8) -0.9790(5) 1.1890(4) 0.020(4) Uiso 1 1 d
O12 O -0.4091(7) -0.8802(5) 1.3896(4) 0.017(4) Uiso 1 1 d
O13 O 0.1717(7) -0.1839(5) 1.3097(4) 0.012(3) Uiso 1 1 d
O14 O -0.2487(8) -0.9710(5) 1.0968(4) 0.020(4) Uiso 1 1 d
O15 O -0.0471(8) -0.8906(6) 1.3614(5) 0.025(4) Uiso 1 1 d
O16 O 0.0585(7) -0.1381(5) 1.3138(4) 0.011(3) Uiso 1 1 d
O17 O -0.2834(7) -0.9024(5) 1.3246(4) 0.015(3) Uiso 1 1 d
O18 O -0.1980(8) -0.1600(6) 1.1853(5) 0.026(4) Uiso 1 1 d
O19 O -0.1526(7) -0.9394(5) 1.3032(4) 0.017(3) Uiso 1 1 d
O20 O -0.0751(7) -0.1990(5) 1.4541(4) 0.017(3) Uiso 1 1 d
O21 O -0.2538(7) -0.2370(5) 1.2484(4) 0.017(3) Uiso 1 1 d
O22 O -0.5603(8) -0.9111(6) 1.1183(5) 0.023(4) Uiso 1 1 d
O23 O -0.3237(8) -0.9105(6) 1.1147(5) 0.029(4) Uiso 1 1 d
O24 O -0.1073(9) -0.2033(6) 1.0817(5) 0.034(4) Uiso 1 1 d
O25 O 0.0976(8) -0.1798(6) 1.1694(5) 0.031(4) Uiso 1 1 d
O26 O -0.6652(7) -0.9994(5) 1.2704(4) 0.016(3) Uiso 1 1 d
O27 O -0.5632(8) -0.9488(6) 1.4109(5) 0.025(4) Uiso 1 1 d
O28 O -0.0983(7) -0.2181(5) 1.3120(4) 0.018(4) Uiso 1 1 d
O29 O -0.0368(8) -0.2609(5) 1.4002(5) 0.023(4) Uiso 1 1 d
O30 O -0.4505(7) -0.9747(5) 1.4623(4) 0.018(4) Uiso 1 1 d
O31 O 0.2273(8) -0.3505(6) 1.2954(5) 0.024(4) Uiso 1 1 d
O32 O -0.3625(7) -1.0112(5) 1.2813(4) 0.015(3) Uiso 1 1 d
O33 O 0.0432(9) -0.7627(6) 1.3505(5) 0.036(4) Uiso 1 1 d
O34 O -0.3819(8) -1.0054(6) 1.1224(5) 0.024(4) Uiso 1 1 d
O35 O -0.6184(8) -0.7548(6) 1.1434(5) 0.030(4) Uiso 1 1 d
O36 O -0.2525(7) -1.0178(5) 1.3510(4) 0.018(4) Uiso 1 1 d
O37 O -0.7841(7) -0.8852(5) 1.3662(4) 0.016(3) Uiso 1 1 d
O38 O 0.2604(8) -0.2310(5) 1.2794(5) 0.021(4) Uiso 1 1 d
O39 O 0.0355(8) -0.1597(6) 1.1835(5) 0.026(4) Uiso 1 1 d
O40 O 0.0990(8) -0.2518(6) 1.0997(5) 0.033(4) Uiso 1 1 d
O41 O -0.0599(9) -0.3581(6) 1.0481(5) 0.035(4) Uiso 1 1 d
O42 O -0.7023(8) -1.0147(5) 1.3600(5) 0.023(4) Uiso 1 1 d
O43 O -0.6616(8) -1.0732(5) 1.1938(4) 0.021(4) Uiso 1 1 d
O44 O -0.1431(8) -0.1649(6) 1.3993(5) 0.027(4) Uiso 1 1 d
O45 O 0.1380(9) -0.2781(6) 1.3081(5) 0.037(4) Uiso 1 1 d
O46 O -0.5011(8) -1.0384(6) 1.1765(5) 0.025(4) Uiso 1 1 d
O47 O -0.3586(8) -0.2512(6) 1.1042(5) 0.029(4) Uiso 1 1 d
O48 O -0.1373(7) -0.1340(5) 1.2775(4) 0.018(4) Uiso 1 1 d
O49 O -0.3848(8) -0.9805(6) 1.3734(5) 0.031(4) Uiso 1 1 d
O50 O 0.0137(7) -0.1323(5) 1.2750(4) 0.019(4) Uiso 1 1 d
O51 O -0.2579(8) -0.8221(6) 1.1797(5) 0.030(4) Uiso 1 1 d
O52 O -0.4988(8) -1.0375(6) 1.2266(5) 0.025(4) Uiso 1 1 d
O53 O -0.5788(8) -0.7733(6) 1.3147(5) 0.027(4) Uiso 1 1 d
O54 O -0.3958(9) -0.6685(6) 1.1120(5) 0.036(4) Uiso 1 1 d
O55 O -0.3578(9) -0.7474(6) 1.1630(5) 0.036(4) Uiso 1 1 d
O56 O -0.4404(9) -0.6906(6) 1.4515(5) 0.033(4) Uiso 1 1 d
O57 O -0.3697(9) -0.4993(6) 1.0674(5) 0.038(4) Uiso 1 1 d
O58 O -0.4754(8) -0.2267(6) 1.2917(5) 0.026(4) Uiso 1 1 d
O59 O -0.1242(9) -0.9689(6) 1.1339(5) 0.038(4) Uiso 1 1 d
O60 O -0.2854(7) -0.9972(5) 1.2624(4) 0.016(3) Uiso 1 1 d
O61 O -0.4787(8) -0.8744(6) 1.4793(5) 0.027(4) Uiso 1 1 d
O62 O -0.2443(8) -0.9871(6) 1.1780(5) 0.024(4) Uiso 1 1 d
O63 O -0.0593(9) -0.4046(6) 1.1301(5) 0.036(4) Uiso 1 1 d
O64 O -0.3486(8) -0.7438(6) 1.3960(5) 0.025(4) Uiso 1 1 d
O65 O 0.0866(9) -0.4191(7) 1.3222(6) 0.045(5) Uiso 1 1 d
O66 O -0.1912(8) -0.2593(5) 1.4068(5) 0.022(4) Uiso 1 1 d
O67 O -0.0349(7) -0.0859(5) 1.3588(4) 0.018(4) Uiso 1 1 d
O68 O -0.1705(8) -0.9140(6) 1.3961(5) 0.027(4) Uiso 1 1 d
O69 O -0.4365(9) -0.2033(6) 1.3725(5) 0.043(5) Uiso 1 1 d
O70 O -0.2827(8) -0.7850(6) 1.4664(5) 0.032(4) Uiso 1 1 d
O71 O -0.5661(8) -0.9028(5) 1.3276(5) 0.022(4) Uiso 1 1 d
O72 O -0.2995(9) -0.3588(6) 1.0518(5) 0.035(4) Uiso 1 1 d
O73 O -0.3191(9) -0.8202(6) 1.0897(5) 0.035(4) Uiso 1 1 d
O74 O -0.0387(8) -0.3574(5) 1.4018(5) 0.023(4) Uiso 1 1 d
O75 O -0.1605(8) -0.3396(6) 1.3457(5) 0.025(4) Uiso 1 1 d
O76 O -0.6994(8) -0.9652(6) 1.1083(5) 0.028(4) Uiso 1 1 d
O77 O 0.0179(9) -0.4891(6) 1.0998(5) 0.034(4) Uiso 1 1 d
O78 O -0.2807(8) -0.1819(6) 1.1740(5) 0.029(4) Uiso 1 1 d
O79 O -0.0455(8) -0.2634(6) 1.1378(5) 0.029(4) Uiso 1 1 d
O80 O -0.5638(11) -0.6497(8) 1.1652(6) 0.063(6) Uiso 1 1 d
O81 O -0.4915(9) -0.7709(6) 1.0995(5) 0.040(5) Uiso 1 1 d
O82 O -0.4807(10) -0.4184(7) 1.3339(6) 0.049(5) Uiso 1 1 d
O83 O -0.2352(8) -0.8116(6) 1.5337(5) 0.032(4) Uiso 1 1 d
O84 O 0.0588(8) -0.1960(6) 1.4597(5) 0.025(4) Uiso 1 1 d
O85 O -0.3619(9) -0.7454(7) 1.0453(6) 0.047(5) Uiso 1 1 d
O86 O -0.0336(9) -0.2675(6) 1.0389(5) 0.036(4) Uiso 1 1 d
O87 O 0.0544(8) -0.1613(6) 1.0819(5) 0.030(4) Uiso 1 1 d
O88 O -0.1824(8) -0.8998(6) 1.1599(5) 0.031(4) Uiso 1 1 d
O89 O -0.6101(8) -0.9792(6) 1.0495(5) 0.025(4) Uiso 1 1 d
O90 O 0.1402(8) -0.4409(6) 1.2396(5) 0.033(4) Uiso 1 1 d
O91 O -0.0904(7) -0.1727(5) 1.1261(4) 0.020(4) Uiso 1 1 d
O92 O -0.4257(9) -0.3441(6) 1.1019(5) 0.038(4) Uiso 1 1 d
O93 O -0.6477(8) -0.8515(6) 1.0822(5) 0.030(4) Uiso 1 1 d
O94 O -0.6778(9) -0.9078(6) 1.4005(5) 0.040(5) Uiso 1 1 d
O95 O -0.3648(8) -0.8125(5) 1.5282(5) 0.022(4) Uiso 1 1 d
O96 O -0.0546(9) -0.6556(7) 1.1596(5) 0.042(5) Uiso 1 1 d
O97 O -0.5382(8) -0.9437(5) 1.2184(5) 0.023(4) Uiso 1 1 d
O98 O -0.5577(9) -0.4388(7) 1.2507(6) 0.046(5) Uiso 1 1 d
O99 O -0.0166(9) -0.5741(7) 1.1454(5) 0.042(5) Uiso 1 1 d
O100 O -0.2522(9) -0.7744(6) 1.0982(5) 0.041(5) Uiso 1 1 d
O101 O -0.3341(8) -0.4031(6) 1.1346(5) 0.028(4) Uiso 1 1 d
O102 O -0.1839(8) -0.1431(6) 1.3169(5) 0.030(4) Uiso 1 1 d
O103 O -0.2576(9) -0.4007(6) 1.4114(5) 0.034(4) Uiso 1 1 d
O104 O -0.7217(9) -0.7039(6) 1.1903(5) 0.044(5) Uiso 1 1 d
O105 O 0.0170(9) -0.6269(7) 1.2377(5) 0.041(5) Uiso 1 1 d
O106 O 0.1946(9) -0.2878(6) 1.0627(5) 0.040(5) Uiso 1 1 d
O107 O -0.1428(10) -0.5028(7) 1.3651(6) 0.047(5) Uiso 1 1 d
O108 O 0.0790(8) -0.3444(6) 1.0964(5) 0.029(4) Uiso 1 1 d
O109 O -0.8093(9) -0.9578(6) 1.1525(5) 0.036(4) Uiso 1 1 d
O110 O 0.3056(8) -0.2370(6) 1.2009(5) 0.029(4) Uiso 1 1 d
O111 O -0.0647(9) -0.8557(6) 1.2912(5) 0.034(4) Uiso 1 1 d
O112 O 0.0638(9) -0.3094(6) 1.0261(5) 0.039(5) Uiso 1 1 d
O113 O -0.6572(8) -0.8177(6) 1.3899(5) 0.031(4) Uiso 1 1 d
O114 O -0.1523(9) -0.4617(6) 1.0453(5) 0.037(4) Uiso 1 1 d
O115 O 0.0595(9) -0.5445(7) 1.2265(5) 0.040(5) Uiso 1 1 d
O116 O 0.0420(9) -0.3676(6) 1.2502(5) 0.039(5) Uiso 1 1 d
O117 O -0.1109(9) -0.8255(6) 1.3794(5) 0.039(5) Uiso 1 1 d
O118 O -0.3057(9) -0.4596(7) 1.0492(6) 0.045(5) Uiso 1 1 d
O119 O 0.1866(8) -0.2141(6) 1.2174(5) 0.031(4) Uiso 1 1 d
O120 O 0.0772(8) -0.4390(6) 1.1144(5) 0.030(4) Uiso 1 1 d
O121 O -0.5517(9) -0.7145(6) 1.2290(5) 0.038(4) Uiso 1 1 d
O122 O -0.4720(9) -0.8179(6) 1.0918(5) 0.038(4) Uiso 1 1 d
O123 O -0.0619(10) -0.5975(7) 1.3327(6) 0.048(5) Uiso 1 1 d
O124 O -0.3931(9) -0.3614(6) 1.2643(5) 0.039(5) Uiso 1 1 d
O125 O -0.1063(8) -0.4041(6) 1.4054(5) 0.031(4) Uiso 1 1 d
O126 O -0.7319(8) -0.9371(6) 1.3084(5) 0.033(4) Uiso 1 1 d
O127 O -0.3577(9) -0.9796(7) 1.0456(5) 0.043(5) Uiso 1 1 d
O128 O -0.2004(9) -0.6941(6) 1.3449(5) 0.037(4) Uiso 1 1 d
O129 O -0.0111(8) -0.7693(6) 1.2526(5) 0.032(4) Uiso 1 1 d
O130 O -0.3567(10) -0.5849(7) 1.1030(6) 0.053(5) Uiso 1 1 d
O131 O -0.0109(10) -0.4759(7) 1.1946(6) 0.052(5) Uiso 1 1 d
O132 O -0.4512(9) -0.4369(6) 1.0323(5) 0.041(5) Uiso 1 1 d
O133 O -0.2126(9) -0.5868(6) 1.0989(5) 0.038(4) Uiso 1 1 d
O134 O -0.3232(9) -0.4179(6) 1.3169(5) 0.042(5) Uiso 1 1 d
O135 O -0.3372(9) -0.1883(6) 1.3152(5) 0.039(5) Uiso 1 1 d
O136 O 0.0851(9) -0.3693(6) 1.3446(5) 0.034(4) Uiso 1 1 d
O137 O -0.7103(8) -0.7642(6) 1.2597(5) 0.033(4) Uiso 1 1 d
O138 O -0.5996(9) -0.6815(6) 1.3675(5) 0.040(5) Uiso 1 1 d
O139 O -0.2798(8) -0.1126(6) 1.2573(5) 0.026(4) Uiso 1 1 d
O140 O 0.0334(8) -0.2316(5) 1.2470(5) 0.022(4) Uiso 1 1 d
O141 O -0.2181(8) -0.2636(5) 1.1425(5) 0.022(4) Uiso 1 1 d
O142 O -0.8530(8) -0.9186(6) 1.2897(5) 0.024(4) Uiso 1 1 d
O143 O -0.5258(8) -0.8184(6) 1.1834(5) 0.030(4) Uiso 1 1 d
O144 O -0.7440(9) -0.8552(6) 1.4465(5) 0.039(5) Uiso 1 1 d
O145 O -0.3078(9) -0.6907(7) 1.5130(6) 0.046(5) Uiso 1 1 d
O146 O -0.2222(9) -0.6506(6) 1.4365(5) 0.041(5) Uiso 1 1 d
O147 O -0.4375(8) -0.7808(6) 1.4717(5) 0.030(4) Uiso 1 1 d
O148 O -0.2301(9) -0.4799(7) 1.1292(5) 0.044(5) Uiso 1 1 d
O149 O -0.6793(9) -0.7106(7) 1.2839(5) 0.044(5) Uiso 1 1 d
O150 O -0.7288(8) -0.8503(6) 1.2982(5) 0.031(4) Uiso 1 1 d
O151 O -0.3207(11) -0.5000(8) 1.3695(6) 0.066(6) Uiso 1 1 d
O152 O -0.4449(9) -0.6879(6) 1.3519(5) 0.038(4) Uiso 1 1 d
O153 O 0.0112(9) -0.7152(7) 1.2761(5) 0.043(5) Uiso 1 1 d
O154 O -0.5921(9) -0.7140(6) 1.3999(5) 0.038(4) Uiso 1 1 d
O155 O -0.0726(9) -0.4220(6) 1.3107(5) 0.035(4) Uiso 1 1 d
O156 O -0.6781(8) -0.8900(6) 1.1704(5) 0.029(4) Uiso 1 1 d
O157 O -0.7518(9) -0.7614(6) 1.3565(5) 0.041(5) Uiso 1 1 d
O158 O -0.1332(9) -0.3175(6) 1.4645(5) 0.042(5) Uiso 1 1 d
O159 O 0.1469(9) -0.5065(6) 1.1520(5) 0.043(5) Uiso 1 1 d
O160 O 0.0470(9) -0.7126(7) 1.1792(5) 0.045(5) Uiso 1 1 d
O161 O 0.1555(9) -0.4083(6) 1.2043(5) 0.035(4) Uiso 1 1 d
O162 O -0.5025(10) -0.5928(7) 1.3443(6) 0.051(5) Uiso 1 1 d
O163 O -0.1940(9) -0.6938(6) 1.4431(5) 0.035(4) Uiso 1 1 d
O164 O -0.3968(8) -0.2152(6) 1.2261(5) 0.027(4) Uiso 1 1 d
O165 O -0.0779(9) -0.7190(6) 1.3909(5) 0.034(4) Uiso 1 1 d
O166 O -0.0916(8) -0.7986(6) 1.1627(5) 0.034(4) Uiso 1 1 d
O167 O -0.0185(8) -0.9318(6) 1.2859(5) 0.031(4) Uiso 1 1 d
O168 O -0.0348(10) -0.6855(7) 1.3585(6) 0.051(5) Uiso 1 1 d
O169 O -0.5687(11) -0.5391(8) 1.2369(7) 0.070(6) Uiso 1 1 d
O170 O -0.3729(9) -0.6467(6) 1.4435(5) 0.040(5) Uiso 1 1 d
O171 O -0.2018(9) -0.1907(6) 1.4710(5) 0.037(4) Uiso 1 1 d
O172 O -0.5008(10) -0.4344(7) 1.1257(6) 0.049(5) Uiso 1 1 d
O173 O -0.3750(8) -1.0743(6) 1.1886(5) 0.033(4) Uiso 1 1 d
O174 O -0.2988(10) -0.3338(7) 0.9738(6) 0.059(6) Uiso 1 1 d
O175 O -0.2289(8) -0.1603(6) 1.0860(5) 0.030(4) Uiso 1 1 d
O176 O -0.4968(8) -0.8121(6) 1.5422(5) 0.032(4) Uiso 1 1 d
O177 O -0.4845(10) -0.3006(7) 1.2359(6) 0.053(5) Uiso 1 1 d
O178 O -0.2795(9) -0.5543(6) 1.0214(5) 0.039(5) Uiso 1 1 d
O179 O 0.0180(10) -0.4430(7) 1.4051(6) 0.049(5) Uiso 1 1 d
O180 O 0.2449(8) -0.2178(6) 1.3627(5) 0.031(4) Uiso 1 1 d
O181 O 0.1876(9) -0.3023(6) 1.2212(5) 0.037(4) Uiso 1 1 d
O182 O -0.3863(9) -0.3112(6) 1.0310(5) 0.038(4) Uiso 1 1 d
O183 O -0.2823(9) -0.3569(7) 1.4107(5) 0.044(5) Uiso 1 1 d
O184 O -0.2508(9) -0.6679(7) 1.1114(5) 0.042(5) Uiso 1 1 d
O185 O -0.4325(9) -0.3673(7) 1.3579(6) 0.046(5) Uiso 1 1 d
O186 O -0.0507(8) -0.8564(6) 1.4395(5) 0.031(4) Uiso 1 1 d
O187 O -0.6029(10) -0.6229(7) 1.2488(6) 0.054(5) Uiso 1 1 d
O188 O -0.4881(11) -0.4855(8) 1.1112(7) 0.071(6) Uiso 1 1 d
O189 O -0.1826(11) -0.5834(8) 1.3732(6) 0.060(6) Uiso 1 1 d
O190 O -0.3594(10) -0.5794(7) 1.3828(6) 0.057(6) Uiso 1 1 d
O191 O -0.1466(9) -0.7802(7) 1.3049(5) 0.046(5) Uiso 1 1 d
O192 O -0.4419(11) -0.4688(8) 1.2053(6) 0.067(6) Uiso 1 1 d
O193 O 0.0098(9) -0.4373(6) 1.0240(5) 0.037(4) Uiso 1 1 d
O194 O -0.0621(10) -0.6094(7) 1.4277(6) 0.049(5) Uiso 1 1 d
O195 O -0.5247(11) -0.5680(8) 1.1567(7) 0.066(6) Uiso 1 1 d
O196 O -0.6701(10) -0.7934(7) 1.1697(6) 0.047(5) Uiso 1 1 d
O197 O -0.0232(11) -0.5160(8) 1.3208(6) 0.059(6) Uiso 1 1 d
O198 O -0.0477(10) -0.3337(7) 0.9710(6) 0.058(6) Uiso 1 1 d
O199 O -0.5466(10) -0.4057(7) 1.2190(6) 0.055(5) Uiso 1 1 d
O200 O -0.5650(10) -0.3526(7) 1.3103(6) 0.054(5) Uiso 1 1 d
O201 O -0.1269(9) -0.7177(7) 1.2275(6) 0.048(5) Uiso 1 1 d
O202 O -0.1056(9) -0.7637(6) 1.1361(5) 0.040(5) Uiso 1 1 d
O203 O -0.2460(9) -0.2650(6) 1.0434(5) 0.041(5) Uiso 1 1 d
O204 O -0.6306(10) -0.5026(7) 1.1644(6) 0.056(5) Uiso 1 1 d
O205 O -0.4609(12) -0.5137(8) 1.3311(7) 0.075(7) Uiso 1 1 d
O206 O -0.4088(10) -0.2761(7) 1.3257(6) 0.052(5) Uiso 1 1 d
O207 O -0.4100(11) -0.4314(8) 1.4124(6) 0.064(6) Uiso 1 1 d
O208 O -0.4970(11) -0.6084(8) 1.4405(6) 0.067(6) Uiso 1 1 d
O209 O -0.5379(9) -0.2364(7) 1.2146(5) 0.044(5) Uiso 1 1 d
O210 O -0.4929(10) -0.2922(7) 1.0707(6) 0.054(5) Uiso 1 1 d
O211 O 0.0235(11) -0.0275(8) 1.2713(7) 0.072(6) Uiso 1 1 d
C1 C -0.0194(14) -0.6081(10) 1.1684(8) 0.037(7) Uiso 1 1 d
C2 C 0.0247(14) -0.5914(11) 1.2152(9) 0.040(7) Uiso 1 1 d
C3 C -0.0687(16) -0.5531(12) 1.3368(9) 0.049(8) Uiso 1 1 d
C4 C -0.3453(14) -0.6263(10) 1.1064(8) 0.035(7) Uiso 1 1 d
C5 C -0.2636(14) -0.6269(10) 1.1069(8) 0.035(7) Uiso 1 1 d
C6 C -0.5810(18) -0.5882(13) 1.2222(11) 0.067(10) Uiso 1 1 d
C7 C -0.5536(15) -0.6023(11) 1.1809(9) 0.047(8) Uiso 1 1 d
C8 C -0.4487(18) -0.5521(13) 1.3441(10) 0.061(9) Uiso 1 1 d
C9 C -0.1334(16) -0.5437(12) 1.3601(9) 0.051(8) Uiso 1 1 d
C10 C -0.3725(17) -0.5453(12) 1.3665(10) 0.055(8) Uiso 1 1 d

loop_
_atom_site_aniso_label
_atom_site_aniso_U_11
_atom_site_aniso_U_22
_atom_site_aniso_U_33
_atom_site_aniso_U_23
_atom_site_aniso_U_13
_atom_site_aniso_U_12
U1 0.0184(5) 0.0131(5) 0.0145(5) 0.0003(4) -0.0008(4) 0.0032(4)
U2 0.0161(5) 0.0177(5) 0.0193(5) 0.0027(4) 0.0012(4) 0.0057(4)
U3 0.0147(5) 0.0195(5) 0.0142(5) 0.0025(4) 0.0022(4) 0.0045(4)
U4 0.0161(5) 0.0160(5) 0.0158(5) 0.0017(4) -0.0001(4) 0.0043(4)
U5 0.0161(5) 0.0129(5) 0.0173(5) -0.0011(4) -0.0009(4) 0.0035(4)
U6 0.0264(5) 0.0234(6) 0.0202(5) 0.0044(4) -0.0009(4) 0.0105(5)
U7 0.0309(5) 0.0213(6) 0.0222(6) 0.0064(4) 0.0001(4) 0.0069(5)
U8 0.0191(5) 0.0155(5) 0.0142(5) -0.0001(4) 0.0011(4) 0.0035(4)
U9 0.0236(5) 0.0235(6) 0.0196(5) 0.0051(4) 0.0033(4) 0.0073(4)
U10 0.0198(5) 0.0226(6) 0.0211(5) -0.0012(4) 0.0003(4) 0.0079(4)
U11 0.0166(5) 0.0211(5) 0.0134(5) 0.0033(4) 0.0010(4) 0.0058(4)
U12 0.0354(6) 0.0172(6) 0.0269(6) 0.0016(4) 0.0007(4) 0.0075(5)
U13 0.0265(5) 0.0226(6) 0.0288(6) 0.0078(5) 0.0050(4) 0.0043(5)
U14 0.0303(6) 0.0209(6) 0.0270(6) -0.0015(4) 0.0044(4) 0.0073(5)
U15 0.0403(6) 0.0201(6) 0.0412(7) 0.0117(5) 0.0090(5) 0.0112(5)
U16 0.0336(6) 0.0215(6) 0.0355(6) 0.0092(5) 0.0042(5) 0.0058(5)
U17 0.0290(6) 0.0204(6) 0.0470(7) 0.0068(5) 0.0005(5) 0.0026(5)
U18 0.0368(6) 0.0196(6) 0.0322(6) 0.0027(5) 0.0015(5) 0.0058(5)
U19 0.0296(6) 0.0198(6) 0.0407(6) -0.0024(5) 0.0048(5) 0.0029(5)
U20 0.0319(6) 0.0205(6) 0.0276(6) 0.0069(4) 0.0019(4) 0.0082(5)
U21 0.0317(6) 0.0200(6) 0.0361(6) -0.0004(5) 0.0037(5) 0.0053(5)
U22 0.0330(6) 0.0232(6) 0.0334(6) 0.0046(5) 0.0027(5) 0.0049(5)
U23 0.0457(7) 0.0228(6) 0.0405(7) 0.0087(5) 0.0162(5) 0.0109(5)
U24 0.0428(6) 0.0151(6) 0.0370(6) 0.0024(5) 0.0127(5) 0.0055(5)
U25 0.0458(7) 0.0203(6) 0.0592(8) 0.0078(5) -0.0011(6) 0.0102(5)
U26 0.0419(6) 0.0153(6) 0.0478(7) 0.0022(5) 0.0123(5) 0.0046(5)
U27 0.0390(6) 0.0219(6) 0.0631(8) 0.0012(5) -0.0075(6) 0.0104(5)
U28 0.0311(6) 0.0254(7) 0.0739(8) 0.0224(6) 0.0059(6) 0.0060(5)
U29 0.0295(6) 0.0245(6) 0.0246(6) -0.0023(4) -0.0012(4) 0.0062(5)
U30 0.0426(7) 0.0188(6) 0.0715(8) 0.0031(6) 0.0234(6) 0.0043(5)
K1 0.032(3) 0.029(3) 0.026(3) 0.007(3) 0.004(2) 0.012(3)
K2 0.018(3) 0.031(3) 0.013(3) -0.003(2) -0.001(2) 0.008(3)
K3 0.040(3) 0.030(4) 0.030(3) 0.010(3) 0.007(3) 0.013(3)
K4 0.026(3) 0.025(3) 0.027(3) -0.006(3) -0.001(2) 0.007(3)
K5 0.020(3) 0.033(3) 0.021(3) 0.001(3) -0.002(2) 0.012(3)
K6 0.041(4) 0.029(4) 0.070(5) -0.015(3) -0.035(3) 0.012(3)
K7 0.036(3) 0.028(4) 0.040(4) -0.002(3) 0.002(3) 0.011(3)
K8 0.054(4) 0.025(4) 0.043(4) -0.010(3) 0.022(3) 0.011(3)
K9 0.033(3) 0.030(4) 0.029(3) 0.008(3) 0.007(3) 0.004(3)
K10 0.035(3) 0.044(4) 0.045(4) 0.014(3) -0.001(3) 0.010(3)
K11 0.041(4) 0.033(4) 0.068(5) 0.000(3) 0.019(3) 0.013(3)
K12 0.038(3) 0.040(4) 0.027(3) 0.012(3) 0.002(3) 0.017(3)
K13 0.057(4) 0.069(5) 0.054(5) -0.013(4) 0.007(3) 0.030(4)
K14 0.040(4) 0.040(4) 0.041(4) -0.005(3) 0.006(3) 0.010(3)
K15 0.028(3) 0.023(3) 0.053(4) 0.002(3) 0.002(3) 0.003(3)
K16 0.041(4) 0.037(4) 0.064(4) 0.007(3) 0.001(3) 0.022(3)
K17 0.066(5) 0.044(4) 0.055(5) 0.004(3) 0.000(4) 0.012(4)
K18 0.059(5) 0.079(6) 0.070(5) 0.015(4) 0.000(4) 0.003(4)
P1 0.022(4) 0.034(4) 0.028(4) 0.008(3) 0.010(3) 0.013(3)
P2 0.023(4) 0.021(4) 0.020(4) 0.003(3) -0.002(3) 0.006(3)
P3 0.030(4) 0.025(4) 0.017(4) 0.004(3) 0.004(3) 0.003(3)
P4 0.031(4) 0.011(4) 0.024(4) 0.001(3) 0.013(3) 0.006(3)
P5 0.028(4) 0.041(5) 0.036(4) -0.002(4) -0.009(3) 0.010(4)
P6 0.023(4) 0.028(4) 0.020(4) 0.003(3) 0.008(3) 0.012(3)
P7 0.035(4) 0.030(4) 0.035(4) 0.007(3) 0.012(3) 0.017(4)
P8 0.012(3) 0.020(4) 0.026(4) 0.004(3) 0.004(3) 0.007(3)
P9 0.016(3) 0.026(4) 0.016(4) -0.003(3) 0.002(3) 0.007(3)
P10 0.026(4) 0.025(4) 0.016(4) -0.002(3) -0.004(3) 0.005(3)
P11 0.026(4) 0.028(4) 0.024(4) 0.006(3) 0.008(3) 0.011(3)
P12 0.013(3) 0.024(4) 0.025(4) -0.001(3) 0.003(3) 0.002(3)
P13 0.016(3) 0.020(4) 0.030(4) 0.007(3) 0.004(3) -0.001(3)
P14 0.020(3) 0.015(4) 0.030(4) -0.001(3) -0.002(3) 0.004(3)
P15 0.029(4) 0.021(4) 0.015(4) -0.004(3) -0.005(3) 0.011(3)
P16 0.042(4) 0.035(5) 0.025(4) 0.005(3) -0.002(3) 0.009(4)
P17 0.015(3) 0.028(4) 0.018(4) -0.005(3) 0.001(3) 0.003(3)
P18 0.018(3) 0.022(4) 0.024(4) 0.006(3) 0.004(3) 0.005(3)
P19 0.033(4) 0.025(4) 0.019(4) 0.007(3) 0.000(3) 0.012(3)
P20 0.049(5) 0.033(5) 0.017(4) 0.002(3) 0.012(3) 0.015(4)

loop_
_atom_type_symbol
_atom_type_description
_atom_type_scat_dispersion_real
_atom_type_scat_dispersion_imag
_atom_type_scat_source
O O 0.0106 0.0060 'International Tables Vol C Tables 4.2.6.8 and 6.1.1.4'
P P 0.1023 0.0942 'International Tables Vol C Tables 4.2.6.8 and 6.1.1.4'
U U -9.6767 9.6646 'International Tables Vol C Tables 4.2.6.8 and 6.1.1.4'
K K 0.2009 0.2494 'International Tables Vol C Tables 4.2.6.8 and 6.1.1.4'
C C 0.0033 0.0016 'International Tables Vol C Tables 4.2.6.8 and 6.1.1.4'

loop_
_geom_angle_atom_site_label_1
_geom_angle_atom_site_label_2
_geom_angle_atom_site_label_3
_geom_angle
_geom_angle_site_symmetry_1
_geom_angle_site_symmetry_3
O97 U1 O43 178.4(7) . .
O97 U1 O26 91.7(6) . .
O43 U1 O26 87.0(5) . .
O97 U1 O52 91.1(6) . .
O43 U1 O52 90.2(6) . .
O26 U1 O52 106.8(5) . .
O97 U1 O46 93.9(6) . .
O43 U1 O46 87.7(6) . .
O26 U1 O46 143.6(5) . .
O52 U1 O46 37.2(5) . .
O97 U1 O11 89.2(6) . .
O43 U1 O11 89.6(5) . .
O26 U1 O11 69.9(4) . .
O52 U1 O11 176.8(5) . .
O46 U1 O11 146.0(5) . .
O97 U1 O9 90.3(6) . .
O43 U1 O9 90.2(6) . .
O26 U1 O9 144.1(5) . .
O52 U1 O9 109.0(5) . .
O46 U1 O9 71.9(5) . .
O11 U1 O9 74.2(5) . .
O97 U1 O6 89.9(5) . .
O43 U1 O6 89.6(5) . .
O26 U1 O6 36.2(4) . .
O52 U1 O6 70.8(5) . .
O46 U1 O6 107.9(4) . .
O11 U1 O6 106.0(4) . .
O9 U1 O6 179.6(5) . .
O97 U1 K2 44.1(4) . .
O43 U1 K2 136.2(4) . .
O26 U1 K2 76.8(3) . .
O52 U1 K2 57.6(4) . .
O46 U1 K2 82.5(3) . .
O11 U1 K2 120.9(3) . .
O9 U1 K2 126.0(4) . .
O6 U1 K2 54.1(3) . .
O97 U1 K12 39.3(5) . .
O43 U1 K12 139.1(4) . .
O26 U1 K12 62.8(3) . .
O52 U1 K12 123.3(4) . .
O46 U1 K12 133.1(4) . .
O11 U1 K12 55.7(3) . .
O9 U1 K12 98.8(4) . .
O6 U1 K12 81.6(3) . .
K2 U1 K12 65.96(10) . .
O97 U1 K15 107.3(5) . .
O43 U1 K15 71.1(4) . .
O26 U1 K15 39.7(3) . .
O52 U1 K15 140.1(4) . .
O46 U1 K15 158.8(4) . .
O11 U1 K15 37.0(3) . .
O9 U1 K15 106.1(3) . .
O6 U1 K15 74.1(3) . .
K2 U1 K15 113.45(10) . .
K12 U1 K15 68.04(11) . .
O97 U1 K1 29.4(5) . .
O43 U1 K1 151.7(4) . .
O26 U1 K1 120.9(3) . .
O52 U1 K1 86.1(4) . .
O46 U1 K1 72.6(4) . .
O11 U1 K1 95.7(3) . .
O9 U1 K1 64.8(4) . .
O6 U1 K1 115.4(3) . .
K2 U1 K1 62.35(10) . .
K12 U1 K1 62.39(10) . .
K15 U1 K1 126.57(10) . .
O140 U2 O5 178.5(6) . .
O140 U2 O25 93.1(6) . .
O5 U2 O25 87.3(6) . .
O140 U2 O16 91.2(6) . .
O5 U2 O16 89.2(5) . .
O25 U2 O16 145.5(5) . .
O140 U2 O50 89.4(6) . .
O5 U2 O50 91.8(5) . .
O25 U2 O50 109.2(5) . .
O16 U2 O50 36.6(4) . .
O140 U2 O119 88.6(6) . .
O5 U2 O119 90.3(6) . .
O25 U2 O119 68.8(5) . .
O16 U2 O119 145.5(5) . .
O50 U2 O119 177.0(5) . .
O140 U2 O13 91.1(5) . .
O5 U2 O13 87.7(5) . .
O25 U2 O13 141.8(5) . .
O16 U2 O13 72.2(4) . .
O50 U2 O13 108.8(4) . .
O119 U2 O13 73.4(5) . .
O140 U2 O39 89.5(6) . .
O5 U2 O39 91.7(5) . .
O25 U2 O39 36.5(5) . .
O16 U2 O39 109.5(5) . .
O50 U2 O39 72.9(5) . .
O119 U2 O39 105.0(5) . .
O13 U2 O39 178.2(5) . .
O140 U2 K5 44.5(4) . .
O5 U2 K5 137.0(4) . .
O25 U2 K5 77.8(4) . .
O16 U2 K5 81.6(3) . .
O50 U2 K5 57.1(3) . .
O119 U2 K5 120.1(4) . .
O13 U2 K5 127.8(3) . .
O39 U2 K5 53.5(4) . .
O140 U2 K4 40.5(5) . .
O5 U2 K4 138.9(4) . .
O25 U2 K4 62.8(4) . .
O16 U2 K4 131.5(3) . .
O50 U2 K4 123.2(3) . .
O119 U2 K4 54.0(4) . .
O13 U2 K4 98.7(3) . .
O39 U2 K4 80.7(4) . .
K5 U2 K4 66.73(11) . .
O140 U2 K18 113.9(5) . .
O5 U2 K18 65.6(4) . .
O25 U2 K18 40.3(4) . .
O16 U2 K18 154.8(3) . .
O50 U2 K18 138.9(3) . .
O119 U2 K18 40.8(4) . .
O13 U2 K18 104.4(3) . .
O39 U2 K18 73.9(4) . .
K5 U2 K18 116.95(12) . .
K4 U2 K18 73.50(13) . .
O140 U2 K3 27.6(4) . .
O5 U2 K3 151.7(4) . .
O25 U2 K3 119.9(4) . .
O16 U2 K3 72.7(3) . .
O50 U2 K3 86.4(3) . .
O119 U2 K3 92.7(4) . .
O13 U2 K3 66.3(3) . .
O39 U2 K3 114.6(4) . .
K5 U2 K3 63.09(11) . .
K4 U2 K3 60.59(11) . .
K18 U2 K3 129.78(13) . .
O42 U3 O71 179.3(6) . .
O42 U3 O26 87.2(6) . .
O71 U3 O26 93.1(5) . .
O42 U3 O27 88.3(6) . .
O71 U3 O27 91.0(6) . .
O26 U3 O27 147.1(5) . .
O42 U3 O126 92.1(6) . .
O71 U3 O126 88.6(6) . .
O26 U3 O126 67.7(5) . .
O27 U3 O126 145.1(5) . .
O42 U3 O8 90.0(5) . .
O71 U3 O8 89.3(5) . .
O26 U3 O8 110.4(5) . .
O27 U3 O8 37.1(5) . .
O126 U3 O8 177.0(5) . .
O42 U3 O94 88.5(6) . .
O71 U3 O94 91.6(6) . .
O26 U3 O94 141.0(5) . .
O27 U3 O94 71.3(5) . .
O126 U3 O94 73.8(5) . .
O8 U3 O94 108.4(5) . .
O42 U3 O6 88.9(6) . .
O71 U3 O6 91.0(5) . .
O26 U3 O6 36.2(4) . .
O27 U3 O6 111.2(5) . .
O126 U3 O6 103.8(5) . .
O8 U3 O6 74.2(4) . .
O94 U3 O6 176.4(5) . .
O42 U3 K2 134.7(5) . .
O71 U3 K2 44.9(4) . .
O26 U3 K2 78.2(3) . .
O27 U3 K2 82.0(4) . .
O126 U3 K2 120.1(4) . .
O8 U3 K2 56.9(3) . .
O94 U3 K2 128.6(4) . .
O6 U3 K2 54.9(3) . .
O42 U3 K12 141.7(4) . .
O71 U3 K12 38.9(4) . .
O26 U3 K12 65.0(3) . .
O27 U3 K12 129.3(4) . .
O126 U3 K12 54.1(4) . .
O8 U3 K12 123.2(3) . .
O94 U3 K12 97.0(4) . .
O6 U3 K12 83.5(3) . .
K2 U3 K12 67.35(11) . .
O42 U3 K6 147.0(5) . .
O71 U3 K6 32.7(4) . .
O26 U3 K6 125.0(3) . .
O27 U3 K6 68.5(4) . .
O126 U3 K6 94.2(4) . .
O8 U3 K6 85.2(3) . .
O94 U3 K6 62.5(4) . .
O6 U3 K6 120.7(3) . .
K2 U3 K6 67.09(12) . .
K12 U3 K6 62.77(12) . .
O42 U3 K15 73.5(4) . .
O71 U3 K15 107.2(4) . .
O26 U3 K15 38.2(3) . .
O27 U3 K15 161.4(4) . .
O126 U3 K15 36.1(4) . .
O8 U3 K15 143.2(3) . .
O94 U3 K15 103.9(4) . .
O6 U3 K15 72.9(3) . .
K2 U3 K15 113.30(10) . .
K12 U3 K15 68.45(11) . .
K6 U3 K15 126.10(11) . .
O36 U4 O17 178.6(6) . .
O36 U4 O3 89.5(5) . .
O17 U4 O3 91.8(5) . .
O36 U4 O60 87.8(5) . .
O17 U4 O60 91.3(5) . .
O3 U4 O60 148.0(5) . .
O36 U4 O19 89.3(5) . .
O17 U4 O19 89.4(5) . .
O3 U4 O19 143.5(5) . .
O60 U4 O19 68.4(4) . .
O36 U4 O49 91.7(6) . .
O17 U4 O49 89.6(5) . .
O3 U4 O49 36.5(5) . .
O60 U4 O49 111.7(5) . .
O19 U4 O49 179.0(5) . .
O36 U4 O32 89.4(5) . .
O17 U4 O32 90.4(5) . .
O3 U4 O32 110.9(4) . .
O60 U4 O32 37.2(4) . .
O19 U4 O32 105.6(4) . .
O49 U4 O32 74.5(5) . .
O36 U4 O68 87.1(5) . .
O17 U4 O68 93.0(5) . .
O3 U4 O68 70.3(5) . .
O60 U4 O68 141.3(5) . .
O19 U4 O68 73.2(5) . .
O49 U4 O68 106.8(5) . .
O32 U4 O68 176.3(5) . .
O36 U4 K2 134.6(4) . .
O17 U4 K2 46.0(4) . .
O3 U4 K2 82.6(3) . .
O60 U4 K2 76.8(3) . .
O19 U4 K2 122.2(3) . .
O49 U4 K2 57.0(4) . .
O32 U4 K2 53.3(3) . .
O68 U4 K2 130.4(4) . .
O36 U4 K9 135.5(4) . .
O17 U4 K9 43.1(4) . .
O3 U4 K9 134.4(3) . .
O60 U4 K9 59.3(3) . .
O19 U4 K9 52.6(3) . .
O49 U4 K9 126.5(4) . .
O32 U4 K9 81.3(3) . .
O68 U4 K9 100.4(4) . .
K2 U4 K9 70.11(11) . .
O36 U4 K11 45.6(4) . .
O17 U4 K11 133.0(4) . .
O3 U4 K11 131.8(3) . .
O60 U4 K11 61.9(3) . .
O19 U4 K11 46.2(3) . .
O49 U4 K11 134.8(4) . .
O32 U4 K11 88.8(3) . .
O68 U4 K11 87.9(4) . .
K2 U4 K11 138.64(12) . .
K9 U4 K11 90.49(13) . .
O36 U4 K8 150.9(4) . .
O17 U4 K8 29.8(4) . .
O3 U4 K8 71.4(3) . .
O60 U4 K8 120.1(3) . .
O19 U4 K8 93.3(3) . .
O49 U4 K8 85.8(4) . .
O32 U4 K8 117.5(3) . .
O68 U4 K8 66.1(4) . .
K2 U4 K8 66.13(11) . .
K9 U4 K8 64.46(11) . .
K11 U4 K8 138.00(12) . .
O67 U5 O28 179.2(7) . .
O67 U5 O102 88.2(6) . .
O28 U5 O102 92.2(6) . .
O67 U5 O7 89.3(5) . .
O28 U5 O7 90.8(5) . .
O102 U5 O7 145.4(5) . .
O67 U5 O16 85.9(5) . .
O28 U5 O16 93.3(5) . .
O102 U5 O16 144.1(5) . .
O7 U5 O16 69.9(4) . .
O67 U5 O48 89.6(5) . .
O28 U5 O48 90.2(5) . .
O102 U5 O48 36.9(5) . .
O7 U5 O48 177.4(5) . .
O16 U5 O48 107.7(4) . .
O67 U5 O44 87.0(6) . .
O28 U5 O44 93.8(6) . .
O102 U5 O44 72.1(5) . .
O7 U5 O44 73.3(5) . .
O16 U5 O44 142.6(4) . .
O48 U5 O44 109.0(5) . .
O67 U5 O50 89.2(5) . .
O28 U5 O50 90.0(5) . .
O102 U5 O50 108.5(5) . .
O7 U5 O50 106.0(5) . .
O16 U5 O50 36.2(4) . .
O48 U5 O50 71.6(4) . .
O44 U5 O50 176.1(5) . .
O67 U5 K5 135.4(4) . .
O28 U5 K5 44.0(4) . .
O102 U5 K5 79.2(4) . .
O7 U5 K5 124.1(3) . .
O16 U5 K5 80.5(3) . .
O48 U5 K5 55.6(3) . .
O44 U5 K5 127.6(4) . .
O50 U5 K5 56.1(3) . .
O67 U5 K11 52.8(4) . 1_565
O28 U5 K11 127.2(4) . 1_565
O102 U5 K11 45.0(4) . 1_565
O7 U5 K11 141.9(4) . 1_565
O16 U5 K11 106.5(3) . 1_565
O48 U5 K11 37.4(3) . 1_565
O44 U5 K11 98.0(4) . 1_565
O50 U5 K11 80.2(3) . 1_565
K5 U5 K11 91.05(11) . 1_565
O67 U5 K10 142.6(4) . .
O28 U5 K10 38.1(4) . .
O102 U5 K10 63.3(4) . .
O7 U5 K10 100.8(3) . .
O16 U5 K10 131.4(3) . .
O48 U5 K10 81.4(3) . .
O44 U5 K10 62.5(4) . .
O50 U5 K10 121.3(3) . .
K5 U5 K10 65.60(11) . .
K11 U5 K10 107.75(11) 1_565 .
O67 U5 K3 148.5(4) . .
O28 U5 K3 31.2(4) . .
O102 U5 K3 123.3(4) . .
O7 U5 K3 64.2(3) . .
O16 U5 K3 69.6(3) . .
O48 U5 K3 116.1(3) . .
O44 U5 K3 100.3(4) . .
O50 U5 K3 82.6(3) . .
K5 U5 K3 61.32(10) . .
K11 U5 K3 152.33(11) 1_565 .
K10 U5 K3 63.97(11) . .
O141 U6 O175 179.3(7) . .
O141 U6 O78 90.9(6) . .
O175 U6 O78 89.1(6) . .
O141 U6 O24 93.8(6) . .
O175 U6 O24 85.8(6) . .
O78 U6 O24 143.9(5) . .
O141 U6 O203 92.2(6) . .
O175 U6 O203 88.1(6) . .
O78 U6 O203 144.8(5) . .
O24 U6 O203 70.7(5) . .
O141 U6 O18 87.8(6) . .
O175 U6 O18 91.8(6) . .
O78 U6 O18 36.8(5) . .
O24 U6 O18 107.6(5) . .
O203 U6 O18 178.3(5) . .
O141 U6 O91 90.7(5) . .
O175 U6 O91 88.6(6) . .
O78 U6 O91 108.5(5) . .
O24 U6 O91 35.8(5) . .
O203 U6 O91 106.5(5) . .
O18 U6 O91 71.8(5) . .
O141 U6 O47 90.0(6) . .
O175 U6 O47 90.6(6) . .
O78 U6 O47 70.0(5) . .
O24 U6 O47 145.6(5) . .
O203 U6 O47 74.9(5) . .
O18 U6 O47 106.7(5) . .
O91 U6 O47 178.3(5) . .
O141 U6 K5 42.3(4) . .
O175 U6 K5 137.1(5) . .
O78 U6 K5 77.8(4) . .
O24 U6 K5 81.9(4) . .
O203 U6 K5 125.2(4) . .
O18 U6 K5 54.1(4) . .
O91 U6 K5 58.6(3) . .
O47 U6 K5 121.4(4) . .
O141 U6 K14 41.2(5) . .
O175 U6 K14 139.2(5) . .
O78 U6 K14 62.3(4) . .
O24 U6 K14 134.5(4) . .
O203 U6 K14 99.1(4) . .
O18 U6 K14 82.0(4) . .
O91 U6 K14 126.4(3) . .
O47 U6 K14 53.8(4) . .
K5 U6 K14 68.05(11) . .
O141 U6 K16 110.3(5) . .
O175 U6 K16 70.1(5) . .
O78 U6 K16 38.0(4) . .
O24 U6 K16 155.9(4) . .
O203 U6 K16 109.2(4) . .
O18 U6 K16 72.3(4) . .
O91 U6 K16 137.3(4) . .
O47 U6 K16 41.1(4) . .
K5 U6 K16 114.20(11) . .
K14 U6 K16 69.64(12) . .
O141 U6 K7 32.4(5) . .
O175 U6 K7 147.7(5) . .
O78 U6 K7 122.8(4) . .
O24 U6 K7 71.2(4) . .
O203 U6 K7 63.4(4) . .
O18 U6 K7 116.3(4) . .
O91 U6 K7 85.7(3) . .
O47 U6 K7 95.7(4) . .
K5 U6 K7 63.15(11) . .
K14 U6 K7 65.02(11) . .
K16 U6 K7 131.42(12) . .
O143 U7 O93 174.7(7) . .
O143 U7 O81 91.3(6) . .
O93 U7 O81 92.5(6) . .
O143 U7 O196 91.4(6) . .
O93 U7 O196 90.8(6) . .
O81 U7 O196 110.3(6) . .
O143 U7 O156 85.9(6) . .
O93 U7 O156 90.5(6) . .
O81 U7 O156 176.6(5) . .
O196 U7 O156 67.9(6) . .
O143 U7 O22 86.6(6) . .
O93 U7 O22 88.7(6) . .
O81 U7 O22 107.7(5) . .
O196 U7 O22 142.0(5) . .
O156 U7 O22 74.1(5) . .
O143 U7 O35 97.2(6) . .
O93 U7 O35 87.5(6) . .
O81 U7 O35 73.4(5) . .
O196 U7 O35 37.3(5) . .
O156 U7 O35 105.1(5) . .
O22 U7 O35 176.1(5) . .
O143 U7 O122 87.7(6) . .
O93 U7 O122 93.2(6) . .
O81 U7 O122 35.5(5) . .
O196 U7 O122 145.7(6) . .
O156 U7 O122 146.0(5) . .
O22 U7 O122 72.3(5) . .
O35 U7 O122 108.9(5) . .
O143 U7 K12 43.3(5) . .
O93 U7 K12 133.5(5) . .
O81 U7 K12 133.8(4) . .
O196 U7 K12 71.2(4) . .
O156 U7 K12 43.1(3) . .
O22 U7 K12 81.8(3) . .
O35 U7 K12 100.2(4) . .
O122 U7 K12 125.9(4) . .
O143 U7 K1 46.5(5) . .
O93 U7 K1 130.1(5) . .
O81 U7 K1 86.4(4) . .
O196 U7 K1 136.0(4) . .
O156 U7 K1 93.0(3) . .
O22 U7 K1 45.3(3) . .
O35 U7 K1 138.5(4) . .
O122 U7 K1 59.5(4) . .
K12 U7 K1 68.37(11) . .
O173 U8 O2 178.0(6) . .
O173 U8 O60 90.5(6) . .
O2 U8 O60 88.6(5) . .
O173 U8 O46 87.0(6) . .
O2 U8 O46 94.7(5) . .
O60 U8 O46 145.3(5) . .
O173 U8 O62 87.2(6) . .
O2 U8 O62 90.8(5) . .
O60 U8 O62 69.7(5) . .
O46 U8 O62 144.5(5) . .
O173 U8 O52 90.0(6) . .
O2 U8 O52 92.0(5) . .
O60 U8 O52 108.7(5) . .
O46 U8 O52 36.8(5) . .
O62 U8 O52 176.7(5) . .
O173 U8 O32 92.4(6) . .
O2 U8 O32 88.0(5) . .
O60 U8 O32 37.0(4) . .
O46 U8 O32 108.5(5) . .
O62 U8 O32 106.7(4) . .
O52 U8 O32 71.7(4) . .
O173 U8 O34 90.1(6) . .
O2 U8 O34 89.5(5) . .
O60 U8 O34 143.5(5) . .
O46 U8 O34 71.1(5) . .
O62 U8 O34 73.9(5) . .
O52 U8 O34 107.8(5) . .
O32 U8 O34 177.4(5) . .
O173 U8 K2 135.8(5) . .
O2 U8 K2 45.6(4) . .
O60 U8 K2 75.4(3) . .
O46 U8 K2 82.6(4) . .
O62 U8 K2 124.0(3) . .
O52 U8 K2 57.4(4) . .
O32 U8 K2 51.8(3) . .
O34 U8 K2 125.7(3) . .
O173 U8 K9 136.3(5) . .
O2 U8 K9 41.9(4) . .
O60 U8 K9 56.5(3) . .
O46 U8 K9 136.6(4) . .
O62 U8 K9 56.6(4) . .
O52 U8 K9 125.2(4) . .
O32 U8 K9 77.8(3) . .
O34 U8 K9 100.7(4) . .
K2 U8 K9 67.85(11) . .
O173 U8 K1 151.6(5) . .
O2 U8 K1 28.9(4) . .
O60 U8 K1 117.3(3) . .
O46 U8 K1 73.2(4) . .
O62 U8 K1 97.2(3) . .
O52 U8 K1 86.1(4) . .
O32 U8 K1 112.8(3) . .
O34 U8 K1 64.6(3) . .
K2 U8 K1 62.60(10) . .
K9 U8 K1 65.31(10) . .
O173 U8 K16 12.4(5) . 1_545
O2 U8 K16 168.5(4) . 1_545
O60 U8 K16 102.9(3) . 1_545
O46 U8 K16 75.9(4) . 1_545
O62 U8 K16 93.0(4) . 1_545
O52 U8 K16 84.6(4) . 1_545
O32 U8 K16 101.3(3) . 1_545
O34 U8 K16 81.1(4) . 1_545
K2 U8 K16 137.34(11) . 1_545
K9 U8 K16 146.55(11) . 1_545
K1 U8 K16 139.60(10) . 1_545
O79 U9 O87 178.3(7) . .
O79 U9 O24 93.7(6) . .
O87 U9 O24 86.9(6) . .
O79 U9 O25 92.0(6) . .
O87 U9 O25 88.5(6) . .
O24 U9 O25 142.9(5) . .
O79 U9 O91 91.4(6) . .
O87 U9 O91 90.0(6) . .
O24 U9 O91 36.1(5) . .
O25 U9 O91 107.2(5) . .
O79 U9 O40 87.3(6) . .
O87 U9 O40 91.4(6) . .
O24 U9 O40 146.8(5) . .
O25 U9 O40 70.0(5) . .
O91 U9 O40 176.8(5) . .
O79 U9 O39 88.2(6) . .
O87 U9 O39 93.1(6) . .
O24 U9 O39 107.2(5) . .
O25 U9 O39 36.4(5) . .
O91 U9 O39 71.1(5) . .
O40 U9 O39 105.9(5) . .
O79 U9 O86 89.9(6) . .
O87 U9 O86 88.9(6) . .
O24 U9 O86 71.7(5) . .
O25 U9 O86 144.9(5) . .
O91 U9 O86 107.8(5) . .
O40 U9 O86 75.1(5) . .
O39 U9 O86 177.7(5) . .
O79 U9 K5 43.7(5) . .
O87 U9 K5 137.9(5) . .
O24 U9 K5 82.0(4) . .
O25 U9 K5 77.2(4) . .
O91 U9 K5 58.3(3) . .
O40 U9 K5 119.0(4) . .
O39 U9 K5 52.9(4) . .
O86 U9 K5 124.8(4) . .
O79 U9 K4 39.8(5) . .
O87 U9 K4 139.4(5) . .
O24 U9 K4 133.3(4) . .
O25 U9 K4 63.3(4) . .
O91 U9 K4 124.7(3) . .
O40 U9 K4 52.9(4) . .
O39 U9 K4 81.1(3) . .
O86 U9 K4 98.1(4) . .
K5 U9 K4 66.70(11) . .
O79 U9 K7 30.8(5) . .
O87 U9 K7 148.5(5) . .
O24 U9 K7 72.2(4) . .
O25 U9 K7 122.4(4) . .
O91 U9 K7 86.7(3) . .
O40 U9 K7 93.6(4) . .
O39 U9 K7 115.2(4) . .
O86 U9 K7 62.6(4) . .
K5 U9 K7 63.42(11) . .
K4 U9 K7 63.20(10) . .
O79 U9 K18 111.0(5) . .
O87 U9 K18 68.5(5) . .
O24 U9 K18 154.8(4) . .
O25 U9 K18 36.3(4) . .
O91 U9 K18 134.0(4) . .
O40 U9 K18 44.3(4) . .
O39 U9 K18 70.1(3) . .
O86 U9 K18 111.7(4) . .
K5 U9 K18 112.29(12) . .
K4 U9 K18 71.78(13) . .
K7 U9 K18 132.36(13) . .
O21 U10 O139 178.5(6) . .
O21 U10 O135 92.5(6) . .
O139 U10 O135 87.8(6) . .
O21 U10 O78 91.9(5) . .
O139 U10 O78 88.7(6) . .
O135 U10 O78 142.8(5) . .
O21 U10 O102 91.6(5) . .
O139 U10 O102 87.1(6) . .
O135 U10 O102 71.5(5) . .
O78 U10 O102 145.2(5) . .
O21 U10 O164 90.7(5) . .
O139 U10 O164 90.8(6) . .
O135 U10 O164 73.3(5) . .
O78 U10 O164 69.7(5) . .
O102 U10 O164 144.8(5) . .
O21 U10 O48 90.1(5) . .
O139 U10 O48 88.4(6) . .
O135 U10 O48 108.0(5) . .
O78 U10 O48 108.9(5) . .
O102 U10 O48 36.6(5) . .
O164 U10 O48 178.4(5) . .
O21 U10 O18 89.4(5) . .
O139 U10 O18 90.3(6) . .
O135 U10 O18 177.7(5) . .
O78 U10 O18 35.8(5) . .
O102 U10 O18 109.8(5) . .
O164 U10 O18 105.4(5) . .
O48 U10 O18 73.2(5) . .
O21 U10 K5 44.1(4) . .
O139 U10 K5 134.8(5) . .
O135 U10 K5 127.6(4) . .
O78 U10 K5 78.1(4) . .
O102 U10 K5 80.6(4) . .
O164 U10 K5 123.0(4) . .
O48 U10 K5 56.9(3) . .
O18 U10 K5 54.7(3) . .
O21 U10 K11 133.2(4) . 1_565
O139 U10 K11 45.3(4) . 1_565
O135 U10 K11 98.5(4) . 1_565
O78 U10 K11 105.0(4) . 1_565
O102 U10 K11 50.7(4) . 1_565
O164 U10 K11 136.1(4) . 1_565
O48 U10 K11 43.2(3) . 1_565
O18 U10 K11 81.1(4) . 1_565
K5 U10 K11 96.60(12) . 1_565
O21 U10 K14 40.4(4) . .
O139 U10 K14 141.0(4) . .
O135 U10 K14 96.8(4) . .
O78 U10 K14 64.7(4) . .
O102 U10 K14 131.1(4) . .
O164 U10 K14 54.4(4) . .
O48 U10 K14 126.0(3) . .
O18 U10 K14 83.8(4) . .
K5 U10 K14 69.73(11) . .
K11 U10 K14 163.88(12) 1_565 .
O21 U10 K10 35.9(4) . .
O139 U10 K10 143.7(5) . .
O135 U10 K10 60.0(4) . .
O78 U10 K10 126.8(4) . .
O102 U10 K10 68.0(4) . .
O164 U10 K10 94.9(4) . .
O48 U10 K10 86.5(3) . .
O18 U10 K10 122.1(4) . .
K5 U10 K10 68.65(12) . .
K11 U10 K10 118.65(13) 1_565 .
K14 U10 K10 65.39(12) . .
O12 U11 O30 179.5(7) . .
O12 U11 O49 90.1(6) . .
O30 U11 O49 90.2(6) . .
O12 U11 O8 90.6(5) . .
O30 U11 O8 89.8(5) . .
O49 U11 O8 71.9(5) . .
O12 U11 O3 93.3(5) . .
O30 U11 O3 86.7(5) . .
O49 U11 O3 36.1(4) . .
O8 U11 O3 107.8(5) . .
O12 U11 O27 92.8(5) . .
O30 U11 O27 87.4(5) . .
O49 U11 O27 108.7(5) . .
O8 U11 O27 36.9(5) . .
O3 U11 O27 144.2(5) . .
O12 U11 O10 90.2(5) . .
O30 U11 O10 89.4(5) . .
O49 U11 O10 107.1(5) . .
O8 U11 O10 178.7(5) . .
O3 U11 O10 71.1(5) . .
O27 U11 O10 144.1(5) . .
O12 U11 O61 90.7(6) . .
O30 U11 O61 89.0(6) . .
O49 U11 O61 178.8(5) . .
O8 U11 O61 107.1(5) . .
O3 U11 O61 144.8(5) . .
O27 U11 O61 70.3(5) . .
O10 U11 O61 73.8(5) . .
O12 U11 K2 45.1(4) . .
O30 U11 K2 135.4(4) . .
O49 U11 K2 55.1(4) . .
O8 U11 K2 55.6(3) . .
O3 U11 K2 79.7(3) . .
O27 U11 K2 80.0(3) . .
O10 U11 K2 124.6(3) . .
O61 U11 K2 125.1(3) . .
O12 U11 K6 35.7(4) . .
O30 U11 K6 144.2(4) . .
O49 U11 K6 119.6(4) . .
O8 U11 K6 82.1(3) . .
O3 U11 K6 129.0(3) . .
O27 U11 K6 65.5(4) . .
O10 U11 K6 99.1(3) . .
O61 U11 K6 60.9(3) . .
K2 U11 K6 65.07(11) . .
O12 U11 K8 33.6(4) . .
O30 U11 K8 146.2(4) . .
O49 U11 K8 82.6(4) . .
O8 U11 K8 118.7(3) . .
O3 U11 K8 68.2(3) . .
O27 U11 K8 126.2(4) . .
O10 U11 K8 61.8(3) . .
O61 U11 K8 98.6(4) . .
K2 U11 K8 63.93(11) . .
K6 U11 K8 63.66(12) . .
O31 U12 O116 177.1(7) . .
O31 U12 O90 85.3(6) . .
O116 U12 O90 97.6(6) . .
O31 U12 O65 88.9(6) . .
O116 U12 O65 91.8(7) . .
O90 U12 O65 71.6(6) . .
O31 U12 O161 92.8(6) . .
O116 U12 O161 89.7(6) . .
O90 U12 O161 36.2(5) . .
O65 U12 O161 107.1(6) . .
O31 U12 O45 91.1(6) . .
O116 U12 O45 85.9(6) . .
O90 U12 O45 176.4(5) . .
O65 U12 O45 107.9(6) . .
O161 U12 O45 144.8(5) . .
O31 U12 O181 90.0(6) . .
O116 U12 O181 89.3(6) . .
O90 U12 O181 107.1(5) . .
O65 U12 O181 178.4(6) . .
O161 U12 O181 71.7(5) . .
O45 U12 O181 73.3(5) . .
O31 U12 O136 90.7(6) . .
O116 U12 O136 88.3(6) . .
O90 U12 O136 107.5(5) . .
O65 U12 O136 35.9(5) . .
O161 U12 O136 142.8(6) . .
O45 U12 O136 72.1(5) . .
O181 U12 O136 145.3(6) . .
O31 U12 K4 137.3(5) . .
O116 U12 K4 42.0(5) . .
O90 U12 K4 105.8(4) . .
O65 U12 K4 133.8(4) . .
O161 U12 K4 76.4(4) . .
O45 U12 K4 77.1(4) . .
O181 U12 K4 47.3(4) . .
O136 U12 K4 122.8(4) . .
O31 U12 K3 131.1(5) . .
O116 U12 K3 46.2(5) . .
O90 U12 K3 138.3(4) . .
O65 U12 K3 87.3(4) . .
O161 U12 K3 134.7(4) . .
O45 U12 K3 44.8(4) . .
O181 U12 K3 94.3(4) . .
O136 U12 K3 60.3(4) . .
K4 U12 K3 63.71(11) . .
O51 U13 O4 174.8(7) . .
O51 U13 O100 91.4(6) . .
O4 U13 O100 90.6(6) . .
O51 U13 O23 86.0(6) . .
O4 U13 O23 88.8(6) . .
O100 U13 O23 106.2(5) . .
O51 U13 O73 88.5(6) . .
O4 U13 O73 90.2(6) . .
O100 U13 O73 36.2(5) . .
O23 U13 O73 70.0(5) . .
O51 U13 O202 99.4(6) . .
O4 U13 O202 85.7(6) . .
O100 U13 O202 74.5(6) . .
O23 U13 O202 174.5(5) . .
O73 U13 O202 110.6(5) . .
O51 U13 O166 91.6(6) . .
O4 U13 O166 92.3(6) . .
O100 U13 O166 108.6(6) . .
O23 U13 O166 145.1(5) . .
O73 U13 O166 144.8(5) . .
O202 U13 O166 34.8(5) . .
O51 U13 O88 88.5(6) . .
O4 U13 O88 89.5(6) . .
O100 U13 O88 179.8(6) . .
O23 U13 O88 73.9(5) . .
O73 U13 O88 143.9(5) . .
O202 U13 O88 105.4(5) . .
O166 U13 O88 71.3(5) . .
O51 U13 K9 45.9(5) . .
O4 U13 K9 132.7(5) . .
O100 U13 K9 136.4(4) . .
O23 U13 K9 82.7(4) . .
O73 U13 K9 128.8(4) . .
O202 U13 K9 100.5(4) . .
O166 U13 K9 71.1(4) . .
O88 U13 K9 43.5(4) . .
O51 U13 K1 46.3(5) . .
O4 U13 K1 129.1(5) . .
O100 U13 K1 86.6(4) . .
O23 U13 K1 44.3(4) . .
O73 U13 K1 59.8(4) . .
O202 U13 K1 141.0(4) . .
O166 U13 K1 136.4(4) . .
O88 U13 K1 93.4(4) . .
K9 U13 K1 70.22(11) . .
O193 U14 O63 176.4(7) . .
O193 U14 O1 89.9(6) . .
O63 U14 O1 91.8(6) . .
O193 U14 O120 91.2(6) . .
O63 U14 O120 91.3(6) . .
O1 U14 O120 107.3(5) . .
O193 U14 O41 87.8(6) . .
O63 U14 O41 88.7(6) . .
O1 U14 O41 109.3(5) . .
O120 U14 O41 143.3(5) . .
O193 U14 O114 89.5(6) . .
O63 U14 O114 90.0(6) . .
O1 U14 O114 36.3(5) . .
O120 U14 O114 143.6(5) . .
O41 U14 O114 73.1(5) . .
O193 U14 O108 92.9(6) . .
O63 U14 O108 85.5(6) . .
O1 U14 O108 176.7(5) . .
O120 U14 O108 71.0(5) . .
O41 U14 O108 72.5(5) . .
O114 U14 O108 145.4(5) . .
O193 U14 O77 86.5(6) . .
O63 U14 O77 97.0(6) . .
O1 U14 O77 71.4(5) . .
O120 U14 O77 36.2(5) . .
O41 U14 O77 174.3(5) . .
O114 U14 O77 107.6(5) . .
O108 U14 O77 107.1(5) . .
O193 U14 K7 128.5(5) . .
O63 U14 K7 48.4(5) . .
O1 U14 K7 87.8(4) . .
O120 U14 K7 138.1(4) . .
O41 U14 K7 45.6(4) . .
O114 U14 K7 60.8(4) . .
O108 U14 K7 91.7(4) . .
O77 U14 K7 139.8(4) . .
O193 U14 K13 45.0(5) . .
O63 U14 K13 137.8(5) . .
O1 U14 K13 96.1(4) . .
O120 U14 K13 46.8(4) . .
O41 U14 K13 126.7(4) . .
O114 U14 K13 119.6(4) . .
O108 U14 K13 84.7(4) . .
O77 U14 K13 47.9(4) . .
K7 U14 K13 172.24(14) . .
O193 U14 K4 135.7(5) . .
O63 U14 K4 42.7(5) . .
O1 U14 K4 134.3(4) . .
O120 U14 K4 75.9(4) . .
O41 U14 K4 79.5(4) . .
O114 U14 K4 125.6(4) . .
O108 U14 K4 42.8(4) . .
O77 U14 K4 104.1(4) . .
K7 U14 K4 66.33(11) . .
K13 U14 K4 114.56(12) . .
O193 U14 K13 49.7(5) . 2_547
O63 U14 K13 130.6(5) . 2_547
O1 U14 K13 44.5(4) . 2_547
O120 U14 K13 119.1(4) . 2_547
O41 U14 K13 87.3(4) . 2_547
O114 U14 K13 42.1(4) . 2_547
O108 U14 K13 138.7(4) . 2_547
O77 U14 K13 89.6(4) . 2_547
K7 U14 K13 99.24(12) . 2_547
K13 U14 K13 79.13(14) . 2_547
K4 U14 K13 164.96(12) . 2_547
O155 U15 O179 179.0(8) . .
O155 U15 O125 92.3(6) . .
O179 U15 O125 87.5(7) . .
O155 U15 O65 91.9(7) . .
O179 U15 O65 88.7(7) . .
O125 U15 O65 152.1(6) . .
O155 U15 O136 90.6(6) . .
O179 U15 O136 90.4(7) . .
O125 U15 O136 115.8(6) . .
O65 U15 O136 36.6(5) . .
O155 U15 O74 92.3(6) . .
O179 U15 O74 88.1(7) . .
O125 U15 O74 37.7(5) . .
O65 U15 O74 114.6(6) . .
O136 U15 O74 78.1(5) . .
O155 U15 O107 88.2(7) . .
O179 U15 O107 90.8(7) . .
O125 U15 O107 69.3(6) . .
O65 U15 O107 138.4(6) . .
O136 U15 O107 174.9(6) . .
O74 U15 O107 106.9(5) . .
O155 U15 O197 93.3(7) . .
O179 U15 O197 86.1(7) . .
O125 U15 O197 135.3(6) . .
O65 U15 O197 71.9(6) . .
O136 U15 O197 108.5(6) . .
O74 U15 O197 171.3(6) . .
O107 U15 O197 66.6(6) . .
O155 U15 K3 49.3(5) . .
O179 U15 K3 131.7(6) . .
O125 U15 K3 79.6(4) . .
O65 U15 K3 82.5(4) . .
O136 U15 K3 56.0(4) . .
O74 U15 K3 54.3(3) . .
O107 U15 K3 125.9(4) . .
O197 U15 K3 134.0(4) . .
O85 U16 O55 177.3(8) . .
O85 U16 O81 89.3(7) . .
O55 U16 O81 91.6(6) . .
O85 U16 O122 89.7(7) . .
O55 U16 O122 92.5(6) . .
O81 U16 O122 36.7(5) . .
O85 U16 O100 89.5(7) . .
O55 U16 O100 91.2(6) . .
O81 U16 O100 147.7(6) . .
O122 U16 O100 111.0(6) . .
O85 U16 O73 88.9(7) . .
O55 U16 O73 93.2(6) . .
O81 U16 O73 111.8(6) . .
O122 U16 O73 75.0(6) . .
O100 U16 O73 36.0(5) . .
O85 U16 O54 86.0(7) . .
O55 U16 O54 91.9(6) . .
O81 U16 O54 72.0(6) . .
O122 U16 O54 108.6(5) . .
O100 U16 O54 140.1(6) . .
O73 U16 O54 173.6(5) . .
O85 U16 O184 85.9(7) . .
O55 U16 O184 91.8(6) . .
O81 U16 O184 137.3(6) . .
O122 U16 O184 172.8(5) . .
O100 U16 O184 74.7(6) . .
O73 U16 O184 110.5(5) . .
O54 U16 O184 65.4(5) . .
O85 U16 K1 128.4(6) . .
O55 U16 K1 54.3(5) . .
O81 U16 K1 78.1(4) . .
O122 U16 K1 51.7(4) . .
O100 U16 K1 77.6(4) . .
O73 U16 K1 52.5(4) . .
O54 U16 K1 133.8(4) . .
O184 U16 K1 135.2(4) . .
O201 U17 O160 174.2(8) . .
O201 U17 O153 91.0(7) . .
O160 U17 O153 93.4(7) . .
O201 U17 O166 94.4(7) . .
O160 U17 O166 87.3(7) . .
O153 U17 O166 115.5(6) . .
O201 U17 O129 97.2(7) . .
O160 U17 O129 88.6(6) . .
O153 U17 O129 37.7(5) . .
O166 U17 O129 78.0(5) . .
O201 U17 O202 90.7(7) . .
O160 U17 O202 87.4(7) . .
O153 U17 O202 150.7(6) . .
O166 U17 O202 35.2(5) . .
O129 U17 O202 113.2(6) . .
O201 U17 O96 88.0(7) . .
O160 U17 O96 86.2(7) . .
O153 U17 O96 136.8(6) . .
O166 U17 O96 107.6(5) . .
O129 U17 O96 172.1(5) . .
O202 U17 O96 72.5(6) . .
O201 U17 O105 90.5(7) . .
O160 U17 O105 87.0(7) . .
O153 U17 O105 73.3(6) . .
O166 U17 O105 169.7(5) . .
O129 U17 O105 110.4(5) . .
O202 U17 O105 135.9(6) . .
O96 U17 O105 63.5(6) . .
O131 U18 O159 171.2(8) . .
O131 U18 O120 98.1(7) . .
O159 U18 O120 89.4(6) . .
O131 U18 O161 97.4(7) . .
O159 U18 O161 88.5(7) . .
O120 U18 O161 78.3(5) . .
O131 U18 O77 90.6(7) . .
O159 U18 O77 92.8(6) . .
O120 U18 O77 37.1(5) . .
O161 U18 O77 115.3(5) . .
O131 U18 O90 89.6(7) . .
O159 U18 O90 91.3(6) . .
O120 U18 O90 114.8(5) . .
O161 U18 O90 36.6(5) . .
O77 U18 O90 151.5(6) . .
O131 U18 O115 87.0(7) . .
O159 U18 O115 85.1(6) . .
O120 U18 O115 172.4(5) . .
O161 U18 O115 106.7(5) . .
O77 U18 O115 137.9(6) . .
O90 U18 O115 70.6(5) . .
O131 U18 O99 86.0(7) . .
O159 U18 O99 87.4(7) . .
O120 U18 O99 108.3(5) . .
O161 U18 O99 172.2(5) . .
O77 U18 O99 71.5(5) . .
O90 U18 O99 136.9(5) . .
O115 U18 O99 66.3(6) . .
O131 U18 K13 127.5(6) . .
O159 U18 K13 57.8(5) . .
O120 U18 K13 37.0(4) . .
O161 U18 K13 96.4(4) . .
O77 U18 K13 38.4(4) . .
O90 U18 K13 127.6(4) . .
O115 U18 K13 135.6(4) . .
O99 U18 K13 87.0(4) . .
O101 U19 O132 177.6(7) . .
O101 U19 O188 94.4(7) . .
O132 U19 O188 87.6(7) . .
O101 U19 O172 89.8(6) . .
O132 U19 O172 91.0(7) . .
O188 U19 O172 38.1(6) . .
O101 U19 O57 92.8(6) . .
O132 U19 O57 89.2(6) . .
O188 U19 O57 70.0(6) . .
O172 U19 O57 108.0(6) . .
O101 U19 O72 88.9(6) . .
O132 U19 O72 89.1(6) . .
O188 U19 O72 176.5(6) . .
O172 U19 O72 143.5(6) . .
O57 U19 O72 108.5(6) . .
O101 U19 O118 89.7(6) . .
O132 U19 O118 91.0(7) . .
O188 U19 O118 107.4(7) . .
O172 U19 O118 145.3(6) . .
O57 U19 O118 37.4(5) . .
O72 U19 O118 71.2(6) . .
O101 U19 O92 88.6(6) . .
O132 U19 O92 89.6(6) . .
O188 U19 O92 106.3(6) . .
O172 U19 O92 68.4(6) . .
O57 U19 O92 176.1(6) . .
O72 U19 O92 75.1(5) . .
O118 U19 O92 146.3(6) . .
O101 U19 K14 44.4(5) . .
O132 U19 K14 133.9(5) . .
O188 U19 K14 99.1(5) . .
O172 U19 K14 69.8(4) . .
O57 U19 K14 136.1(4) . .
O72 U19 K14 84.2(4) . .
O118 U19 K14 128.7(4) . .
O92 U19 K14 44.7(4) . .
O101 U19 K7 48.7(5) . .
O132 U19 K7 130.0(5) . .
O188 U19 K7 137.2(5) . .
O172 U19 K7 136.7(4) . .
O57 U19 K7 88.5(4) . .
O72 U19 K7 45.2(4) . .
O118 U19 K7 59.8(4) . .
O92 U19 K7 95.1(4) . .
K14 U19 K7 70.78(12) . .
O158 U20 O75 175.8(7) . .
O158 U20 O103 90.8(7) . .
O75 U20 O103 92.6(6) . .
O158 U20 O74 90.2(6) . .
O75 U20 O74 90.9(6) . .
O103 U20 O74 110.5(5) . .
O158 U20 O66 90.0(6) . .
O75 U20 O66 86.7(6) . .
O103 U20 O66 105.5(5) . .
O74 U20 O66 144.0(5) . .
O158 U20 O29 89.9(6) . .
O75 U20 O29 86.7(6) . .
O103 U20 O29 179.2(5) . .
O74 U20 O29 69.1(5) . .
O66 U20 O29 74.9(5) . .
O158 U20 O183 91.4(7) . .
O75 U20 O183 89.9(6) . .
O103 U20 O183 35.4(5) . .
O74 U20 O183 145.8(5) . .
O66 U20 O183 70.1(5) . .
O29 U20 O183 145.0(5) . .
O158 U20 O125 90.3(7) . .
O75 U20 O125 93.0(6) . .
O103 U20 O125 73.4(5) . .
O74 U20 O125 37.0(5) . .
O66 U20 O125 178.9(5) . .
O29 U20 O125 106.2(5) . .
O183 U20 O125 108.8(6) . .
O158 U20 K3 133.8(6) . .
O75 U20 K3 44.0(5) . .
O103 U20 K3 131.8(4) . .
O74 U20 K3 61.6(3) . .
O66 U20 K3 93.5(3) . .
O29 U20 K3 47.3(3) . .
O183 U20 K3 132.8(4) . .
O125 U20 K3 87.0(4) . .
O158 U20 K10 132.4(5) . .
O75 U20 K10 45.2(5) . .
O103 U20 K10 89.2(4) . .
O74 U20 K10 133.7(3) . .
O66 U20 K10 44.7(3) . .
O29 U20 K10 90.6(3) . .
O183 U20 K10 63.4(4) . .
O125 U20 K10 134.6(4) . .
K3 U20 K10 73.85(12) . .
O148 U21 O178 178.9(8) . .
O148 U21 O114 92.2(7) . .
O178 U21 O114 87.8(6) . .
O148 U21 O118 92.5(7) . .
O178 U21 O118 86.4(7) . .
O114 U21 O118 75.9(6) . .
O148 U21 O1 90.8(7) . .
O178 U21 O1 89.9(6) . .
O114 U21 O1 36.8(5) . .
O118 U21 O1 112.7(6) . .
O148 U21 O57 93.2(7) . .
O178 U21 O57 85.8(6) . .
O114 U21 O57 113.4(5) . .
O118 U21 O57 37.6(5) . .
O1 U21 O57 150.1(5) . .
O148 U21 O130 93.5(7) . .
O178 U21 O130 86.6(7) . .
O114 U21 O130 172.2(6) . .
O118 U21 O130 109.1(6) . .
O1 U21 O130 137.7(6) . .
O57 U21 O130 71.6(6) . .
O148 U21 O133 93.4(7) . .
O178 U21 O133 87.7(6) . .
O114 U21 O133 108.4(5) . .
O118 U21 O133 172.6(6) . .
O1 U21 O133 71.8(5) . .
O57 U21 O133 137.3(6) . .
O130 U21 O133 66.0(6) . .
O148 U21 K13 131.7(6) . 2_547
O178 U21 K13 48.6(5) . 2_547
O114 U21 K13 42.1(4) . 2_547
O118 U21 K13 90.0(4) . 2_547
O1 U21 K13 44.9(4) . 2_547
O57 U21 K13 116.1(4) . 2_547
O130 U21 K13 130.7(4) . 2_547
O133 U21 K13 89.5(4) . 2_547
O148 U21 K7 52.7(6) . .
O178 U21 K7 126.6(5) . .
O114 U21 K7 53.8(4) . .
O118 U21 K7 52.2(4) . .
O1 U21 K7 79.6(4) . .
O57 U21 K7 79.4(4) . .
O130 U21 K7 133.9(4) . .
O133 U21 K7 135.3(4) . .
K13 U21 K7 93.94(13) 2_547 .
O53 U22 O157 175.2(7) . .
O53 U22 O138 91.4(6) . .
O157 U22 O138 91.3(7) . .
O53 U22 O154 87.9(6) . .
O157 U22 O154 91.8(6) . .
O138 U22 O154 36.2(5) . .
O53 U22 O149 97.8(6) . .
O157 U22 O149 86.9(6) . .
O138 U22 O149 72.5(6) . .
O154 U22 O149 108.6(6) . .
O53 U22 O150 87.6(6) . .
O157 U22 O150 89.9(6) . .
O138 U22 O150 178.2(6) . .
O154 U22 O150 145.1(5) . .
O149 U22 O150 106.3(5) . .
O53 U22 O137 91.8(6) . .
O157 U22 O137 91.2(6) . .
O138 U22 O137 108.6(5) . .
O154 U22 O137 144.7(6) . .
O149 U22 O137 36.5(5) . .
O150 U22 O137 70.1(5) . .
O53 U22 O113 87.4(6) . .
O157 U22 O113 88.0(6) . .
O138 U22 O113 105.8(5) . .
O154 U22 O113 69.7(5) . .
O149 U22 O113 174.5(5) . .
O150 U22 O113 75.5(5) . .
O137 U22 O113 145.6(5) . .
O53 U22 K12 43.1(5) . .
O157 U22 K12 134.9(5) . .
O138 U22 K12 133.6(4) . .
O154 U22 K12 126.1(4) . .
O149 U22 K12 100.6(4) . .
O150 U22 K12 45.2(4) . .
O137 U22 K12 72.1(4) . .
O113 U22 K12 84.4(4) . .
O53 U22 K6 43.8(5) . .
O157 U22 K6 132.2(5) . .
O138 U22 K6 90.0(4) . .
O154 U22 K6 63.5(4) . .
O149 U22 K6 138.3(4) . .
O150 U22 K6 90.2(4) . .
O137 U22 K6 133.1(4) . .
O113 U22 K6 46.1(4) . .
K12 U22 K6 64.47(11) . .
O121 U23 O104 173.4(8) . .
O121 U23 O149 94.1(7) . .
O104 U23 O149 90.8(7) . .
O121 U23 O35 86.0(7) . .
O104 U23 O35 91.8(6) . .
O149 U23 O35 152.1(6) . .
O121 U23 O137 98.5(7) . .
O104 U23 O137 88.1(6) . .
O149 U23 O137 37.4(5) . .
O35 U23 O137 114.9(5) . .
O121 U23 O196 92.6(7) . .
O104 U23 O196 89.5(7) . .
O149 U23 O196 114.1(6) . .
O35 U23 O196 38.2(5) . .
O137 U23 O196 76.7(6) . .
O121 U23 O187 91.5(7) . .
O104 U23 O187 85.8(7) . .
O149 U23 O187 71.3(6) . .
O35 U23 O187 136.6(6) . .
O137 U23 O187 108.3(6) . .
O196 U23 O187 172.9(6) . .
O121 U23 O80 85.7(7) . .
O104 U23 O80 87.7(7) . .
O149 U23 O80 137.8(6) . .
O35 U23 O80 70.1(6) . .
O137 U23 O80 173.6(6) . .
O196 U23 O80 108.1(6) . .
O187 U23 O80 66.5(6) . .
O191 U24 O33 177.3(7) . .
O191 U24 O168 92.8(7) . .
O33 U24 O168 88.6(7) . .
O191 U24 O129 89.5(6) . .
O33 U24 O129 92.4(6) . .
O168 U24 O129 107.3(6) . .
O191 U24 O153 96.6(7) . .
O33 U24 O153 86.1(6) . .
O168 U24 O153 71.0(6) . .
O129 U24 O153 36.8(5) . .
O191 U24 O165 87.3(7) . .
O33 U24 O165 92.4(6) . .
O168 U24 O165 37.1(5) . .
O129 U24 O165 143.9(5) . .
O153 U24 O165 108.1(6) . .
O191 U24 O111 88.6(7) . .
O33 U24 O111 90.2(6) . .
O168 U24 O111 176.9(6) . .
O129 U24 O111 69.9(5) . .
O153 U24 O111 106.1(6) . .
O165 U24 O111 145.8(5) . .
O191 U24 O117 86.0(7) . .
O33 U24 O117 91.3(6) . .
O168 U24 O117 108.7(6) . .
O129 U24 O117 143.8(5) . .
O153 U24 O117 177.4(5) . .
O165 U24 O117 71.7(5) . .
O111 U24 O117 74.1(5) . .
O191 U24 K9 42.1(6) . .
O33 U24 K9 136.8(5) . .
O168 U24 K9 134.4(4) . .
O129 U24 K9 72.8(4) . .
O153 U24 K9 102.1(4) . .
O165 U24 K9 123.6(4) . .
O111 U24 K9 46.7(4) . .
O117 U24 K9 80.0(4) . .
O191 U24 K8 44.9(5) . .
O33 U24 K8 132.9(5) . .
O168 U24 K8 87.7(4) . .
O129 U24 K8 133.3(4) . .
O153 U24 K8 135.8(4) . .
O165 U24 K8 59.1(4) . .
O111 U24 K8 95.3(4) . .
O117 U24 K8 46.5(4) . .
K9 U24 K8 65.85(11) . .
O200 U25 O124 177.7(8) . .
O200 U25 O82 88.7(7) . .
O124 U25 O82 92.2(7) . .
O200 U25 O98 85.5(7) . .
O124 U25 O98 96.8(7) . .
O82 U25 O98 71.9(6) . .
O200 U25 O199 92.3(7) . .
O124 U25 O199 89.5(7) . .
O82 U25 O199 105.9(6) . .
O98 U25 O199 34.5(5) . .
O200 U25 O185 90.8(7) . .
O124 U25 O185 88.7(6) . .
O82 U25 O185 36.9(5) . .
O98 U25 O185 108.8(6) . .
O199 U25 O185 142.5(6) . .
O200 U25 O206 90.6(7) . .
O124 U25 O206 87.1(7) . .
O82 U25 O206 108.0(6) . .
O98 U25 O206 176.1(6) . .
O199 U25 O206 146.1(6) . .
O185 U25 O206 71.2(6) . .
O200 U25 O177 90.8(7) . .
O124 U25 O177 88.4(7) . .
O82 U25 O177 176.8(6) . .
O98 U25 O177 104.9(6) . .
O199 U25 O177 71.0(6) . .
O185 U25 O177 146.3(6) . .
O206 U25 O177 75.2(6) . .
O200 U25 K14 138.7(6) . .
O124 U25 K14 40.8(5) . .
O82 U25 K14 131.9(4) . .
O98 U25 K14 98.7(4) . .
O199 U25 K14 71.5(5) . .
O185 U25 K14 125.4(4) . .
O206 U25 K14 84.2(4) . .
O177 U25 K14 48.3(4) . .
O200 U25 K10 132.5(6) . .
O124 U25 K10 45.4(5) . .
O82 U25 K10 89.9(4) . .
O98 U25 K10 138.3(4) . .
O199 U25 K10 133.3(5) . .
O185 U25 K10 62.3(4) . .
O206 U25 K10 45.3(4) . .
O177 U25 K10 92.8(4) . .
K14 U25 K10 65.69(12) . .
O128 U26 O194 176.4(8) . .
O128 U26 O146 90.9(6) . .
O194 U26 O146 87.4(7) . .
O128 U26 O163 91.3(6) . .
O194 U26 O163 89.2(7) . .
O146 U26 O163 37.6(5) . .
O128 U26 O168 93.5(7) . .
O194 U26 O168 89.5(7) . .
O146 U26 O168 151.3(6) . .
O163 U26 O168 113.9(6) . .
O128 U26 O165 90.4(6) . .
O194 U26 O165 93.1(7) . .
O146 U26 O165 114.2(6) . .
O163 U26 O165 76.6(5) . .
O168 U26 O165 37.5(5) . .
O128 U26 O123 94.1(6) . .
O194 U26 O123 84.9(7) . .
O146 U26 O123 135.1(6) . .
O163 U26 O123 171.1(6) . .
O168 U26 O123 72.8(6) . .
O165 U26 O123 110.4(6) . .
O128 U26 O189 86.9(7) . .
O194 U26 O189 89.6(7) . .
O146 U26 O189 70.9(6) . .
O163 U26 O189 108.4(6) . .
O168 U26 O189 137.6(6) . .
O165 U26 O189 174.3(6) . .
O123 U26 O189 64.9(6) . .
O128 U26 K8 48.9(5) . .
O194 U26 K8 133.6(6) . .
O146 U26 K8 78.8(4) . .
O163 U26 K8 53.9(4) . .
O168 U26 K8 82.9(5) . .
O165 U26 K8 55.1(4) . .
O123 U26 K8 134.5(4) . .
O189 U26 K8 125.5(5) . .
O152 U27 O208 176.4(8) . .
O152 U27 O138 92.2(6) . .
O208 U27 O138 91.4(7) . .
O152 U27 O170 90.8(6) . .
O208 U27 O170 86.4(7) . .
O138 U27 O170 153.4(6) . .
O152 U27 O56 92.5(6) . .
O208 U27 O56 86.8(7) . .
O138 U27 O56 115.9(6) . .
O170 U27 O56 37.5(5) . .
O152 U27 O154 92.9(7) . .
O208 U27 O154 90.5(7) . .
O138 U27 O154 36.2(5) . .
O170 U27 O154 117.2(6) . .
O56 U27 O154 79.7(5) . .
O152 U27 O190 85.8(7) . .
O208 U27 O190 91.0(8) . .
O138 U27 O190 136.3(6) . .
O170 U27 O190 70.3(6) . .
O56 U27 O190 107.9(6) . .
O154 U27 O190 172.4(6) . .
O152 U27 O162 94.2(6) . .
O208 U27 O162 86.2(7) . .
O138 U27 O162 69.3(6) . .
O170 U27 O162 136.8(6) . .
O56 U27 O162 171.4(6) . .
O154 U27 O162 105.4(6) . .
O190 U27 O162 67.3(6) . .
O152 U27 K6 51.3(5) . .
O208 U27 K6 130.3(6) . .
O138 U27 K6 81.8(4) . .
O170 U27 K6 79.5(4) . .
O56 U27 K6 54.2(4) . .
O154 U27 K6 56.5(4) . .
O190 U27 K6 126.8(5) . .
O162 U27 K6 134.4(4) . .
O207 U28 O134 173.5(9) . .
O207 U28 O82 89.9(8) . .
O134 U28 O82 91.3(7) . .
O207 U28 O103 84.6(8) . .
O134 U28 O103 91.7(6) . .
O82 U28 O103 154.4(6) . .
O207 U28 O183 81.0(8) . .
O134 U28 O183 92.8(7) . .
O82 U28 O183 118.8(6) . .
O103 U28 O183 35.7(5) . .
O207 U28 O185 85.0(8) . .
O134 U28 O185 92.1(7) . .
O82 U28 O185 37.1(6) . .
O103 U28 O185 117.4(6) . .
O183 U28 O185 81.8(6) . .
O207 U28 O151 96.7(9) . .
O134 U28 O151 86.8(7) . .
O82 U28 O151 136.3(6) . .
O103 U28 O151 69.3(6) . .
O183 U28 O151 104.9(6) . .
O185 U28 O151 173.3(6) . .
O207 U28 O205 93.4(9) . .
O134 U28 O205 93.0(7) . .
O82 U28 O205 70.4(7) . .
O103 U28 O205 134.7(6) . .
O183 U28 O205 168.9(6) . .
O185 U28 O205 107.4(6) . .
O151 U28 O205 66.1(7) . .
O207 U28 K10 122.1(7) . .
O134 U28 K10 51.8(5) . .
O82 U28 K10 83.1(4) . .
O103 U28 K10 78.9(4) . .
O183 U28 K10 54.5(4) . .
O185 U28 K10 56.5(4) . .
O151 U28 K10 126.7(5) . .
O205 U28 K10 135.8(5) . .
O145 U29 O64 178.0(7) . .
O145 U29 O146 90.4(7) . .
O64 U29 O146 90.4(6) . .
O145 U29 O147 90.3(7) . .
O64 U29 O147 89.0(6) . .
O146 U29 O147 178.4(5) . .
O145 U29 O56 92.3(6) . .
O64 U29 O56 89.2(6) . .
O146 U29 O56 109.8(6) . .
O147 U29 O56 68.7(5) . .
O145 U29 O70 89.5(7) . .
O64 U29 O70 88.5(6) . .
O146 U29 O70 106.1(5) . .
O147 U29 O70 75.4(5) . .
O56 U29 O70 144.0(5) . .
O145 U29 O170 90.0(7) . .
O64 U29 O170 92.1(6) . .
O146 U29 O170 73.5(6) . .
O147 U29 O170 105.0(5) . .
O56 U29 O170 36.4(5) . .
O70 U29 O170 179.3(6) . .
O145 U29 O163 90.6(6) . .
O64 U29 O163 88.9(6) . .
O146 U29 O163 36.4(5) . .
O147 U29 O163 145.1(5) . .
O56 U29 O163 146.1(5) . .
O70 U29 O163 69.7(5) . .
O170 U29 O163 109.9(5) . .
O145 U29 K6 135.9(6) . .
O64 U29 K6 43.9(5) . .
O146 U29 K6 131.5(4) . .
O147 U29 K6 47.5(4) . .
O56 U29 K6 64.0(4) . .
O70 U29 K6 90.4(4) . .
O170 U29 K6 90.3(4) . .
O163 U29 K6 130.2(4) . .
O145 U29 K8 132.6(5) . .
O64 U29 K8 45.6(5) . .
O146 U29 K8 85.9(4) . .
O147 U29 K8 94.7(4) . .
O56 U29 K8 133.2(4) . .
O70 U29 K8 47.2(4) . .
O170 U29 K8 133.2(4) . .
O163 U29 K8 60.3(4) . .
K6 U29 K8 72.53(13) . .
O192 U30 O204 172.3(9) . .
O192 U30 O172 96.8(8) . .
O204 U30 O172 90.0(7) . .
O192 U30 O98 89.4(8) . .
O204 U30 O98 90.8(7) . .
O172 U30 O98 116.2(6) . .
O192 U30 O199 96.3(8) . .
O204 U30 O199 88.3(7) . .
O172 U30 O199 81.4(6) . .
O98 U30 O199 34.9(6) . .
O192 U30 O188 89.4(8) . .
O204 U30 O188 93.8(7) . .
O172 U30 O188 38.2(6) . .
O98 U30 O188 153.8(7) . .
O199 U30 O188 119.4(7) . .
O192 U30 O169 86.4(8) . .
O204 U30 O169 86.4(7) . .
O172 U30 O169 172.5(7) . .
O98 U30 O169 70.5(7) . .
O199 U30 O169 105.1(7) . .
O188 U30 O169 135.5(7) . .
O192 U30 O195 84.8(8) . .
O204 U30 O195 89.8(7) . .
O172 U30 O195 107.3(6) . .
O98 U30 O195 136.5(6) . .
O199 U30 O195 171.2(7) . .
O188 U30 O195 69.3(7) . .
O169 U30 O195 66.2(7) . .
O23 K1 O22 105.2(4) . .
O23 K1 O2 72.3(4) . .
O22 K1 O2 125.5(4) . .
O23 K1 O97 126.2(5) . .
O22 K1 O97 71.8(4) . .
O2 K1 O97 68.4(4) . .
O23 K1 O143 147.6(5) . .
O22 K1 O143 61.0(4) . .
O2 K1 O143 140.0(4) . .
O97 K1 O143 79.7(4) . .
O23 K1 O51 59.4(4) . .
O22 K1 O51 149.2(5) . .
O2 K1 O51 77.8(4) . .
O97 K1 O51 139.0(4) . .
O143 K1 O51 116.3(5) . .
O23 K1 O122 92.5(4) . .
O22 K1 O122 54.0(4) . .
O2 K1 O122 164.4(4) . .
O97 K1 O122 120.6(4) . .
O143 K1 O122 55.3(4) . .
O51 K1 O122 97.9(4) . .
O23 K1 O73 51.0(4) . .
O22 K1 O73 94.8(4) . .
O2 K1 O73 118.0(4) . .
O97 K1 O73 165.6(4) . .
O143 K1 O73 98.7(4) . .
O51 K1 O73 54.5(4) . .
O122 K1 O73 50.1(4) . .
O23 K1 P3 19.1(3) . .
O22 K1 P3 95.4(3) . .
O2 K1 P3 64.4(3) . .
O97 K1 P3 107.8(3) . .
O143 K1 P3 152.4(3) . .
O51 K1 P3 76.0(3) . .
O122 K1 P3 100.0(3) . .
O73 K1 P3 67.2(3) . .
O23 K1 U7 126.8(3) . .
O22 K1 U7 37.8(3) . .
O2 K1 U7 152.8(3) . .
O97 K1 U7 84.4(3) . .
O143 K1 U7 26.3(3) . .
O51 K1 U7 127.3(3) . .
O122 K1 U7 38.2(3) . .
O73 K1 U7 88.1(3) . .
P3 K1 U7 126.36(16) . .
O23 K1 U13 36.4(3) . .
O22 K1 U13 128.1(3) . .
O2 K1 U13 82.6(3) . .
O97 K1 U13 151.0(3) . .
O143 K1 U13 127.0(3) . .
O51 K1 U13 25.7(3) . .
O122 K1 U13 87.2(3) . .
O73 K1 U13 37.4(3) . .
P3 K1 U13 54.93(12) . .
U7 K1 U13 124.48(13) . .
O23 K1 K2 114.8(3) . .
O22 K1 K2 113.8(3) . .
O2 K1 K2 42.5(3) . .
O97 K1 K2 42.1(3) . .
O143 K1 K2 97.5(3) . .
O51 K1 K2 97.0(3) . .
O122 K1 K2 152.7(3) . .
O73 K1 K2 151.2(3) . .
P3 K1 K2 105.71(16) . .
U7 K1 K2 115.82(14) . .
U13 K1 K2 114.93(13) . .
O71 K2 O17 135.9(4) . .
O71 K2 O97 74.2(4) . .
O17 K2 O97 141.6(4) . .
O71 K2 O2 140.1(4) . .
O17 K2 O2 75.3(4) . .
O97 K2 O2 68.1(4) . .
O71 K2 O12 69.3(4) . .
O17 K2 O12 68.4(4) . .
O97 K2 O12 141.9(4) . .
O2 K2 O12 141.8(4) . .
O71 K2 O32 147.8(4) . .
O17 K2 O32 61.7(4) . .
O97 K2 O32 107.3(4) . .
O2 K2 O32 60.4(4) . .
O12 K2 O32 109.4(4) . .
O71 K2 O6 61.4(4) . .
O17 K2 O6 147.5(4) . .
O97 K2 O6 59.7(4) . .
O2 K2 O6 107.4(4) . .
O12 K2 O6 109.6(4) . .
O32 K2 O6 90.9(4) . .
O71 K2 O49 106.5(4) . .
O17 K2 O49 59.0(4) . .
O97 K2 O49 147.7(4) . .
O2 K2 O49 112.2(4) . .
O12 K2 O49 57.8(4) . .
O32 K2 O49 54.8(4) . .
O6 K2 O49 91.7(4) . .
O71 K2 O8 58.5(4) . .
O17 K2 O8 106.6(4) . .
O97 K2 O8 110.7(4) . .
O2 K2 O8 149.1(4) . .
O12 K2 O8 57.9(4) . .
O32 K2 O8 92.7(4) . .
O6 K2 O8 54.3(3) . .
O49 K2 O8 51.4(4) . .
O71 K2 O52 109.6(4) . .
O17 K2 O52 112.5(4) . .
O97 K2 O52 57.7(4) . .
O2 K2 O52 59.7(4) . .
O12 K2 O52 147.2(4) . .
O32 K2 O52 53.2(4) . .
O6 K2 O52 51.0(4) . .
O49 K2 O52 93.5(4) . .
O8 K2 O52 92.7(4) . .
O71 K2 U4 141.3(3) . .
O17 K2 U4 27.8(3) . .
O97 K2 U4 142.9(3) . .
O2 K2 U4 78.4(3) . .
O12 K2 U4 75.2(3) . .
O32 K2 U4 38.8(2) . .
O6 K2 U4 119.8(3) . .
O49 K2 U4 38.4(3) . .
O8 K2 U4 89.8(3) . .
O52 K2 U4 92.0(3) . .
O71 K2 U3 26.9(3) . .
O17 K2 U3 141.0(3) . .
O97 K2 U3 77.3(3) . .
O2 K2 U3 142.6(3) . .
O12 K2 U3 75.4(3) . .
O32 K2 U3 120.9(3) . .
O6 K2 U3 39.4(2) . .
O49 K2 U3 89.7(3) . .
O8 K2 U3 38.3(2) . .
O52 K2 U3 90.3(3) . .
U4 K2 U3 128.11(13) . .
O75 K3 O140 135.6(4) . .
O75 K3 O29 62.4(4) . .
O140 K3 O29 122.8(5) . .
O75 K3 O45 152.0(5) . .
O140 K3 O45 72.3(4) . .
O29 K3 O45 103.3(5) . .
O75 K3 O28 74.8(4) . .
O140 K3 O28 67.8(4) . .
O29 K3 O28 71.3(4) . .
O45 K3 O28 125.6(5) . .
O75 K3 O116 117.5(5) . .
O140 K3 O116 83.4(4) . .
O29 K3 O116 144.6(5) . .
O45 K3 O116 59.1(5) . .
O28 K3 O116 144.1(4) . .
O75 K3 O155 64.4(4) . .
O140 K3 O155 135.8(4) . .
O29 K3 O155 101.4(4) . .
O45 K3 O155 98.1(4) . .
O28 K3 O155 136.3(4) . .
O116 K3 O155 56.5(4) . .
O75 K3 O74 57.0(4) . .
O140 K3 O74 164.7(4) . .
O29 K3 O74 50.4(4) . .
O45 K3 O74 95.1(4) . .
O28 K3 O74 115.7(4) . .
O116 K3 O74 97.8(4) . .
O155 K3 O74 53.0(4) . .
O75 K3 U20 26.6(3) . .
O140 K3 U20 148.2(3) . .
O29 K3 U20 38.6(3) . .
O45 K3 U20 129.3(4) . .
O28 K3 U20 80.4(3) . .
O116 K3 U20 126.6(4) . .
O155 K3 U20 70.5(3) . .
O74 K3 U20 37.9(2) . .
O75 K3 U12 129.5(3) . .
O140 K3 U12 86.7(3) . .
O29 K3 U12 124.0(3) . .
O45 K3 U12 36.6(3) . .
O28 K3 U12 154.3(3) . .
O116 K3 U12 25.4(3) . .
O155 K3 U12 65.4(3) . .
O74 K3 U12 88.0(3) . .
U20 K3 U12 124.85(14) . .
O75 K3 K4 130.2(3) . .
O140 K3 K4 43.3(3) . .
O29 K3 K4 164.9(4) . .
O45 K3 K4 68.8(3) . .
O28 K3 K4 102.3(3) . .
O116 K3 K4 43.0(3) . .
O155 K3 K4 92.6(3) . .
O74 K3 K4 140.7(3) . .
U20 K3 K4 155.73(17) . .
U12 K3 K4 57.28(10) . .
O75 K3 U15 69.7(3) . .
O140 K3 U15 147.3(3) . .
O29 K3 U15 85.2(3) . .
O45 K3 U15 85.9(3) . .
O28 K3 U15 143.7(3) . .
O116 K3 U15 64.4(3) . .
O155 K3 U15 23.2(3) . .
O74 K3 U15 34.8(2) . .
U20 K3 U15 64.31(8) . .
U12 K3 U15 62.00(8) . .
K4 K3 U15 106.49(14) . .
O108 K4 O79 87.7(5) . .
O108 K4 O116 120.3(5) . .
O79 K4 O116 141.4(5) . .
O108 K4 O140 151.2(5) . .
O79 K4 O140 75.3(4) . .
O116 K4 O140 86.2(5) . .
O108 K4 O181 93.5(5) . .
O79 K4 O181 147.4(5) . .
O116 K4 O181 63.0(5) . .
O140 K4 O181 88.9(4) . .
O108 K4 O63 61.9(5) . .
O79 K4 O63 85.1(5) . .
O116 K4 O63 86.1(5) . .
O140 K4 O63 137.1(5) . .
O181 K4 O63 123.9(5) . .
O108 K4 O40 49.7(4) . .
O79 K4 O40 57.8(4) . .
O116 K4 O40 160.7(5) . .
O140 K4 O40 101.6(4) . .
O181 K4 O40 99.2(4) . .
O63 K4 O40 99.3(4) . .
O108 K4 O119 104.4(4) . .
O79 K4 O119 99.9(4) . .
O116 K4 O119 97.9(4) . .
O140 K4 O119 57.4(4) . .
O181 K4 O119 48.2(4) . .
O63 K4 O119 165.4(5) . .
O40 K4 O119 72.5(4) . .
O108 K4 P7 24.2(3) . .
O79 K4 P7 74.5(3) . .
O116 K4 P7 140.6(4) . .
O140 K4 P7 127.0(4) . .
O181 K4 P7 93.9(4) . .
O63 K4 P7 81.5(4) . .
O40 K4 P7 25.8(3) . .
O119 K4 P7 86.6(3) . .
O108 K4 P8 97.1(4) . .
O79 K4 P8 124.0(4) . .
O116 K4 P8 81.2(4) . .
O140 K4 P8 74.6(3) . .
O181 K4 P8 23.5(3) . .
O63 K4 P8 144.9(4) . .
O40 K4 P8 83.9(3) . .
O119 K4 P8 25.0(3) . .
P7 K4 P8 87.84(19) . .
O108 K4 U12 111.4(3) . .
O79 K4 U12 160.7(3) . .
O116 K4 U12 25.1(3) . .
O140 K4 U12 87.6(3) . .
O181 K4 U12 37.9(3) . .
O63 K4 U12 102.0(3) . .
O40 K4 U12 136.5(3) . .
O119 K4 U12 77.6(3) . .
P7 K4 U12 123.91(18) . .
P8 K4 U12 57.46(12) . .
O108 K4 U9 78.9(3) . .
O79 K4 U9 23.5(3) . .
O116 K4 U9 160.0(4) . .
O140 K4 U9 76.4(3) . .
O181 K4 U9 125.4(4) . .
O63 K4 U9 99.9(3) . .
O40 K4 U9 37.3(3) . .
O119 K4 U9 81.1(3) . .
P7 K4 U9 59.36(14) . .
P8 K4 U9 103.12(16) . .
U12 K4 U9 158.06(14) . .
O141 K5 O21 72.4(4) . .
O141 K5 O140 142.5(4) . .
O21 K5 O140 139.1(4) . .
O141 K5 O79 69.3(4) . .
O21 K5 O79 140.1(4) . .
O140 K5 O79 74.5(4) . .
O141 K5 O28 142.0(4) . .
O21 K5 O28 71.1(4) . .
O140 K5 O28 69.2(4) . .
O79 K5 O28 141.9(4) . .
O141 K5 O39 107.0(4) . .
O21 K5 O39 146.6(4) . .
O140 K5 O39 59.8(4) . .
O79 K5 O39 59.1(4) . .
O28 K5 O39 109.2(4) . .
O141 K5 O18 58.7(4) . .
O21 K5 O18 61.4(4) . .
O140 K5 O18 144.4(4) . .
O79 K5 O18 105.8(4) . .
O28 K5 O18 110.4(4) . .
O39 K5 O18 89.1(4) . .
O141 K5 O48 109.8(4) . .
O21 K5 O48 59.6(4) . .
O140 K5 O48 105.6(4) . .
O79 K5 O48 146.4(4) . .
O28 K5 O48 58.6(4) . .
O39 K5 O48 91.2(4) . .
O18 K5 O48 54.4(4) . .
O141 K5 O50 146.2(4) . .
O21 K5 O50 108.3(4) . .
O140 K5 O50 57.2(4) . .
O79 K5 O50 109.6(4) . .
O28 K5 O50 58.8(4) . .
O39 K5 O50 53.3(4) . .
O18 K5 O50 91.2(4) . .
O48 K5 O50 51.6(3) . .
O141 K5 O91 58.1(4) . .
O21 K5 O91 109.6(4) . .
O140 K5 O91 108.9(4) . .
O79 K5 O91 57.3(4) . .
O28 K5 O91 147.4(4) . .
O39 K5 O91 51.6(4) . .
O18 K5 O91 51.3(4) . .
O48 K5 O91 92.7(4) . .
O50 K5 O91 92.0(4) . .
O141 K5 U10 76.3(3) . .
O21 K5 U10 26.8(3) . .
O140 K5 U10 141.2(3) . .
O79 K5 U10 142.1(3) . .
O28 K5 U10 76.0(3) . .
O39 K5 U10 119.8(3) . .
O18 K5 U10 39.9(3) . .
O48 K5 U10 38.8(2) . .
O50 K5 U10 90.3(3) . .
O91 K5 U10 91.2(3) . .
O141 K5 U2 142.6(3) . .
O21 K5 U2 142.9(3) . .
O140 K5 U2 25.6(3) . .
O79 K5 U2 77.0(3) . .
O28 K5 U2 75.4(3) . .
O39 K5 U2 38.8(3) . .
O18 K5 U2 118.9(3) . .
O48 K5 U2 89.5(3) . .
O50 K5 U2 37.9(2) . .
O91 K5 U2 90.4(3) . .
U10 K5 U2 128.27(14) . .
O71 K6 O64 132.4(5) . .
O71 K6 O147 134.0(5) . .
O64 K6 O147 63.3(4) . .
O71 K6 O113 81.0(4) . .
O64 K6 O113 145.0(5) . .
O147 K6 O113 103.3(5) . .
O71 K6 O53 82.5(4) . .
O64 K6 O53 107.9(5) . .
O147 K6 O53 139.8(5) . .
O113 K6 O53 60.1(4) . .
O71 K6 O12 69.1(4) . .
O64 K6 O12 76.5(4) . .
O147 K6 O12 77.1(4) . .
O113 K6 O12 134.7(5) . .
O53 K6 O12 141.7(4) . .
O71 K6 U29 149.7(3) . .
O64 K6 U29 26.4(3) . .
O147 K6 U29 38.3(3) . .
O113 K6 U29 126.9(4) . .
O53 K6 U29 119.8(3) . .
O12 K6 U29 81.4(3) . .
O71 K6 P17 114.1(4) . .
O64 K6 P17 78.5(3) . .
O147 K6 P17 20.2(3) . .
O113 K6 P17 98.5(4) . .
O53 K6 P17 151.7(4) . .
O12 K6 P17 66.4(3) . .
U29 K6 P17 56.18(12) . .
O71 K6 P6 69.3(3) . .
O64 K6 P6 157.9(4) . .
O147 K6 P6 99.6(4) . .
O113 K6 P6 19.8(3) . .
O53 K6 P6 75.5(3) . .
O12 K6 P6 114.9(3) . .
U29 K6 P6 132.8(2) . .
P17 K6 P6 88.73(19) . .
O71 K6 U22 87.4(3) . .
O64 K6 U22 121.2(3) . .
O147 K6 U22 123.5(4) . .
O113 K6 U22 37.0(3) . .
O53 K6 U22 24.5(3) . .
O12 K6 U22 156.4(3) . .
U29 K6 U22 121.58(15) . .
P17 K6 U22 128.9(2) . .
P6 K6 U22 54.88(12) . .
O71 K6 U3 20.8(3) . .
O64 K6 U3 144.7(4) . .
O147 K6 U3 117.5(4) . .
O113 K6 U3 70.2(3) . .
O53 K6 U3 92.4(3) . .
O12 K6 U3 70.0(3) . .
U29 K6 U3 147.65(16) . .
P17 K6 U3 97.35(17) . .
P6 K6 U3 54.27(12) . .
U22 K6 U3 88.88(10) . .
O71 K6 K12 41.1(3) . .
O64 K6 K12 121.9(4) . .
O147 K6 K12 174.2(4) . .
O113 K6 K12 73.8(3) . .
O53 K6 K12 43.2(3) . .
O12 K6 K12 101.2(3) . .
U29 K6 K12 147.3(2) . .
P17 K6 K12 154.3(2) . .
P6 K6 K12 76.01(15) . .
U22 K6 K12 57.08(10) . .
U3 K6 K12 56.93(10) . .
O72 K7 O41 105.0(5) . .
O72 K7 O79 125.9(5) . .
O41 K7 O79 74.0(5) . .
O72 K7 O141 74.4(4) . .
O41 K7 O141 127.3(5) . .
O79 K7 O141 66.4(4) . .
O72 K7 O101 60.5(4) . .
O41 K7 O101 148.4(5) . .
O79 K7 O101 137.6(4) . .
O141 K7 O101 78.4(4) . .
O72 K7 O63 147.2(5) . .
O41 K7 O63 60.3(4) . .
O79 K7 O63 80.6(4) . .
O141 K7 O63 138.3(4) . .
O101 K7 O63 115.3(4) . .
O72 K7 O118 52.3(4) . .
O41 K7 O118 93.8(5) . .
O79 K7 O118 167.0(5) . .
O141 K7 O118 120.5(4) . .
O101 K7 O118 54.8(4) . .
O63 K7 O118 97.2(4) . .
O72 K7 P20 96.7(4) . .
O41 K7 P20 18.6(3) . .
O79 K7 P20 64.9(3) . .
O141 K7 P20 109.3(3) . .
O101 K7 P20 153.9(3) . .
O63 K7 P20 76.2(3) . .
O118 K7 P20 102.0(3) . .
O72 K7 P16 18.7(3) . .
O41 K7 P16 96.9(4) . .
O79 K7 P16 107.8(3) . .
O141 K7 P16 65.6(3) . .
O101 K7 P16 76.1(3) . .
O63 K7 P16 153.3(4) . .
O118 K7 P16 68.8(3) . .
P20 K7 P16 84.42(18) . .
O72 K7 U19 37.2(3) . .
O41 K7 U19 127.4(4) . .
O79 K7 U19 150.7(3) . .
O141 K7 U19 84.3(3) . .
O101 K7 U19 26.1(3) . .
O63 K7 U19 125.9(3) . .
O118 K7 U19 37.6(3) . .
P20 K7 U19 127.96(18) . .
P16 K7 U19 55.09(13) . .
O72 K7 U14 126.2(4) . .
O41 K7 U14 37.1(3) . .
O79 K7 U14 85.9(3) . .
O141 K7 U14 152.4(3) . .
O101 K7 U14 126.3(3) . .
O63 K7 U14 26.3(3) . .
O118 K7 U14 86.7(3) . .
P20 K7 U14 55.13(13) . .
P16 K7 U14 127.29(18) . .
U19 K7 U14 123.31(14) . .
O72 K7 U9 111.1(4) . .
O41 K7 U9 65.6(3) . .
O79 K7 U9 17.9(3) . .
O141 K7 U9 66.0(3) . .
O101 K7 U9 144.1(3) . .
O63 K7 U9 90.2(3) . .
O118 K7 U9 150.9(3) . .
P20 K7 U9 52.45(13) . .
P16 K7 U9 92.45(16) . .
U19 K7 U9 143.83(15) . .
U14 K7 U9 87.79(11) . .
O17 K8 O70 127.8(5) . .
O17 K8 O64 132.7(4) . .
O70 K8 O64 62.9(4) . .
O17 K8 O117 75.9(4) . .
O70 K8 O117 103.8(5) . .
O64 K8 O117 151.3(5) . .
O17 K8 O191 80.2(4) . .
O70 K8 O191 145.3(5) . .
O64 K8 O191 116.4(5) . .
O117 K8 O191 59.1(5) . .
O17 K8 O12 68.0(4) . .
O70 K8 O12 72.9(4) . .
O64 K8 O12 75.2(4) . .
O117 K8 O12 127.4(5) . .
O191 K8 O12 141.8(5) . .
O17 K8 O128 129.8(4) . .
O70 K8 O128 102.1(5) . .
O64 K8 O128 62.2(4) . .
O117 K8 O128 99.5(5) . .
O191 K8 O128 57.0(4) . .
O12 K8 O128 132.9(4) . .
O17 K8 O163 170.7(4) . .
O70 K8 O163 52.0(4) . .
O64 K8 O163 56.6(4) . .
O117 K8 O163 94.9(4) . .
O191 K8 O163 96.9(5) . .
O12 K8 O163 117.8(4) . .
O128 K8 O163 52.8(4) . .
O17 K8 O165 122.1(4) . .
O70 K8 O165 91.6(4) . .
O64 K8 O165 101.0(4) . .
O117 K8 O165 52.2(4) . .
O191 K8 O165 53.7(4) . .
O12 K8 O165 164.2(4) . .
O128 K8 O165 52.4(4) . .
O163 K8 O165 50.6(4) . .
O17 K8 U29 148.6(3) . .
O70 K8 U29 38.8(3) . .
O64 K8 U29 26.6(3) . .
O117 K8 U29 129.5(4) . .
O191 K8 U29 126.6(4) . .
O12 K8 U29 80.9(3) . .
O128 K8 U29 70.2(3) . .
O163 K8 U29 38.6(3) . .
O165 K8 U29 89.1(3) . .
O17 K8 U24 86.6(3) . .
O70 K8 U24 124.9(4) . .
O64 K8 U24 127.8(3) . .
O117 K8 U24 37.2(3) . .
O191 K8 U24 25.0(3) . .
O12 K8 U24 154.4(3) . .
O128 K8 U24 66.0(3) . .
O163 K8 U24 87.1(3) . .
O165 K8 U24 37.0(3) . .
U29 K8 U24 124.65(15) . .
O17 K8 U26 144.6(3) . .
O70 K8 U26 85.9(3) . .
O64 K8 U26 68.2(3) . .
O117 K8 U26 86.4(4) . .
O191 K8 U26 64.4(3) . .
O12 K8 U26 143.1(3) . .
O128 K8 U26 24.1(3) . .
O163 K8 U26 33.9(3) . .
O165 K8 U26 34.4(3) . .
U29 K8 U26 64.20(9) . .
U24 K8 U26 61.88(9) . .
O88 K9 O17 152.0(5) . .
O88 K9 O191 127.1(5) . .
O17 K9 O191 80.8(4) . .
O88 K9 O111 100.6(5) . .
O17 K9 O111 90.6(4) . .
O191 K9 O111 61.6(5) . .
O88 K9 O2 83.1(4) . .
O17 K9 O2 75.6(4) . .
O191 K9 O2 136.3(5) . .
O111 K9 O2 152.6(5) . .
O88 K9 O51 62.7(4) . .
O17 K9 O51 127.6(4) . .
O191 K9 O51 89.4(5) . .
O111 K9 O51 128.9(5) . .
O2 K9 O51 77.1(4) . .
O88 K9 O19 108.3(4) . .
O17 K9 O19 60.9(4) . .
O191 K9 O19 95.7(4) . .
O111 K9 O19 49.0(4) . .
O2 K9 O19 103.9(4) . .
O51 K9 O19 170.9(4) . .
O88 K9 O60 94.9(4) . .
O17 K9 O60 58.0(4) . .
O191 K9 O60 134.2(4) . .
O111 K9 O60 97.0(4) . .
O2 K9 O60 55.6(3) . .
O51 K9 O60 130.4(4) . .
O19 K9 O60 48.7(3) . .
O88 K9 O62 47.3(4) . .
O17 K9 O62 105.2(4) . .
O191 K9 O62 165.8(4) . .
O111 K9 O62 105.0(4) . .
O2 K9 O62 57.8(4) . .
O51 K9 O62 96.7(4) . .
O19 K9 O62 76.7(4) . .
O60 K9 O62 47.7(3) . .
O88 K9 P18 102.6(4) . .
O17 K9 P18 77.8(3) . .
O191 K9 P18 79.9(4) . .
O111 K9 P18 24.0(3) . .
O2 K9 P18 128.6(3) . .
O51 K9 P18 150.7(4) . .
O19 K9 P18 25.4(3) . .
O60 K9 P18 73.0(3) . .
O62 K9 P18 88.7(3) . .
O88 K9 P1 22.6(3) . .
O17 K9 P1 130.2(3) . .
O191 K9 P1 146.5(4) . .
O111 K9 P1 100.7(4) . .
O2 K9 P1 72.4(3) . .
O51 K9 P1 80.5(3) . .
O19 K9 P1 91.2(3) . .
O60 K9 P1 72.4(3) . .
O62 K9 P1 25.1(3) . .
P18 K9 P1 93.49(19) . .
O88 K9 U4 130.5(4) . .
O17 K9 U4 26.6(3) . .
O191 K9 U4 97.1(4) . .
O111 K9 U4 80.1(3) . .
O2 K9 U4 77.2(3) . .
O51 K9 U4 148.8(3) . .
O19 K9 U4 37.9(3) . .
O60 K9 U4 37.2(2) . .
O62 K9 U4 84.3(3) . .
P18 K9 U4 60.29(13) . .
P1 K9 U4 108.05(17) . .
O66 K10 O21 134.7(5) . .
O66 K10 O75 62.9(4) . .
O21 K10 O75 126.3(5) . .
O66 K10 O206 108.9(5) . .
O21 K10 O206 82.7(5) . .
O75 K10 O206 147.7(5) . .
O66 K10 O124 144.3(5) . .
O21 K10 O124 79.8(4) . .
O75 K10 O124 108.0(5) . .
O206 K10 O124 59.0(5) . .
O66 K10 O28 74.7(4) . .
O21 K10 O28 68.6(4) . .
O75 K10 O28 73.3(4) . .
O206 K10 O28 137.2(5) . .
O124 K10 O28 138.5(4) . .
O66 K10 P4 103.2(4) . .
O21 K10 P4 72.2(3) . .
O75 K10 P4 161.3(4) . .
O206 K10 P4 20.7(4) . .
O124 K10 P4 75.6(3) . .
O28 K10 P4 116.8(3) . .
O66 K10 P11 19.4(3) . .
O21 K10 P11 116.6(3) . .
O75 K10 P11 78.2(3) . .
O206 K10 P11 102.7(4) . .
O124 K10 P11 155.2(4) . .
O28 K10 P11 66.2(3) . .
P4 K10 P11 91.25(19) . .
O66 K10 U20 38.2(3) . .
O21 K10 U20 146.0(3) . .
O75 K10 U20 26.7(3) . .
O206 K10 U20 130.5(4) . .
O124 K10 U20 120.9(4) . .
O28 K10 U20 79.4(3) . .
P4 K10 U20 135.73(19) . .
P11 K10 U20 56.11(12) . .
O66 K10 U25 127.7(3) . .
O21 K10 U25 87.8(3) . .
O75 K10 U25 121.7(3) . .
O206 K10 U25 36.1(4) . .
O124 K10 U25 24.9(3) . .
O28 K10 U25 156.1(3) . .
P4 K10 U25 55.42(12) . .
P11 K10 U25 131.72(18) . .
U20 K10 U25 122.71(15) . .
O66 K10 U10 118.9(4) . .
O21 K10 U10 22.5(3) . .
O75 K10 U10 141.1(3) . .
O206 K10 U10 71.0(4) . .
O124 K10 U10 90.3(3) . .
O28 K10 U10 70.6(3) . .
P4 K10 U10 55.40(12) . .
P11 K10 U10 99.49(17) . .
U20 K10 U10 147.67(16) . .
U25 K10 U10 89.04(11) . .
O66 K10 U5 67.3(3) . .
O21 K10 U5 68.9(3) . .
O75 K10 U5 88.0(3) . .
O206 K10 U5 118.8(4) . .
O124 K10 U5 148.3(4) . .
O28 K10 U5 21.3(3) . .
P4 K10 U5 98.10(16) . .
P11 K10 U5 53.15(12) . .
U20 K10 U5 85.56(11) . .
U25 K10 U5 149.96(15) . .
U10 K10 U5 62.11(9) . .
O48 K11 O19 172.4(5) 1_545 .
O48 K11 O36 116.2(4) 1_545 .
O19 K11 O36 62.4(4) . .
O48 K11 O139 63.8(4) 1_545 1_545
O19 K11 O139 109.3(4) . 1_545
O36 K11 O139 74.0(4) . 1_545
O48 K11 O102 29.6(4) 1_545 1_545
O19 K11 O102 150.3(4) . 1_545
O36 K11 O102 87.9(4) . 1_545
O139 K11 O102 58.7(4) 1_545 1_545
O48 K11 O211 75.8(5) 1_545 1_545
O19 K11 O211 108.5(5) . 1_545
O36 K11 O211 154.9(5) . 1_545
O139 K11 O211 129.7(5) 1_545 1_545
O102 K11 O211 98.3(5) 1_545 1_545
O48 K11 O167 134.2(4) 1_545 .
O19 K11 O167 49.9(4) . .
O36 K11 O167 107.9(4) . .
O139 K11 O167 145.3(5) 1_545 .
O102 K11 O167 153.5(4) 1_545 .
O211 K11 O167 58.6(5) 1_545 .
O48 K11 O67 56.5(4) 1_545 1_545
O19 K11 O67 131.0(4) . 1_545
O36 K11 O67 104.8(4) . 1_545
O139 K11 O67 111.7(4) 1_545 1_545
O102 K11 O67 53.0(4) 1_545 1_545
O211 K11 O67 62.0(5) 1_545 1_545
O167 K11 O67 101.5(4) . 1_545
O48 K11 P18 159.7(4) 1_545 .
O19 K11 P18 25.4(3) . .
O36 K11 P18 82.5(3) . .
O139 K11 P18 133.0(4) 1_545 .
O102 K11 P18 160.7(4) 1_545 .
O211 K11 P18 83.9(4) 1_545 .
O167 K11 P18 25.8(3) . .
O67 K11 P18 113.5(3) 1_545 .
O48 K11 U4 139.4(3) 1_545 .
O19 K11 U4 37.5(3) . .
O36 K11 U4 26.4(3) . .
O139 K11 U4 82.8(3) 1_545 .
O102 K11 U4 113.3(3) 1_545 .
O211 K11 U4 144.3(4) 1_545 .
O167 K11 U4 86.4(3) . .
O67 K11 U4 125.5(3) 1_545 .
P18 K11 U4 60.71(14) . .
O48 K11 U10 37.4(3) 1_545 1_545
O19 K11 U10 135.8(3) . 1_545
O36 K11 U10 90.7(3) . 1_545
O139 K11 U10 26.5(3) 1_545 1_545
O102 K11 U10 37.2(3) 1_545 1_545
O211 K11 U10 109.0(4) 1_545 1_545
O167 K11 U10 156.1(3) . 1_545
O67 K11 U10 87.8(3) 1_545 1_545
P18 K11 U10 158.7(2) . 1_545
U4 K11 U10 106.30(14) . 1_545
O48 K11 U5 32.2(3) 1_545 1_545
O19 K11 U5 154.9(3) . 1_545
O36 K11 U5 109.6(3) . 1_545
O139 K11 U5 89.5(3) 1_545 1_545
O102 K11 U5 33.2(3) 1_545 1_545
O211 K11 U5 67.9(4) 1_545 1_545
O167 K11 U5 120.4(3) . 1_545
O67 K11 U5 24.5(2) 1_545 1_545
P18 K11 U5 137.2(2) . 1_545
U4 K11 U5 135.52(17) . 1_545
U10 K11 U5 64.14(9) 1_545 1_545
O156 K12 O71 146.9(5) . .
O156 K12 O150 95.9(5) . .
O71 K12 O150 88.2(4) . .
O156 K12 O143 63.0(4) . .
O71 K12 O143 134.4(5) . .
O150 K12 O143 130.7(5) . .
O156 K12 O53 127.3(5) . .
O71 K12 O53 83.3(4) . .
O150 K12 O53 61.6(4) . .
O143 K12 O53 94.9(5) . .
O156 K12 O97 84.2(4) . .
O71 K12 O97 73.9(4) . .
O150 K12 O97 144.1(5) . .
O143 K12 O97 81.2(4) . .
O53 K12 O97 142.4(4) . .
O156 K12 O126 101.5(4) . .
O71 K12 O126 58.1(4) . .
O150 K12 O126 48.0(4) . .
O143 K12 O126 164.5(4) . .
O53 K12 O126 95.9(4) . .
O97 K12 O126 96.7(4) . .
O156 K12 O11 48.0(4) . .
O71 K12 O11 98.9(4) . .
O150 K12 O11 98.4(4) . .
O143 K12 O11 97.5(4) . .
O53 K12 O11 159.9(4) . .
O97 K12 O11 55.7(4) . .
O126 K12 O11 69.2(4) . .
O156 K12 P13 96.2(4) . .
O71 K12 P13 75.4(3) . .
O150 K12 P13 23.0(3) . .
O143 K12 P13 149.2(4) . .
O53 K12 P13 79.6(3) . .
O97 K12 P13 121.2(3) . .
O126 K12 P13 25.4(3) . .
O11 K12 P13 81.7(3) . .
O156 K12 P2 23.1(3) . .
O71 K12 P2 123.9(4) . .
O150 K12 P2 94.9(3) . .
O143 K12 P2 81.1(3) . .
O53 K12 P2 145.0(3) . .
O97 K12 P2 71.6(3) . .
O126 K12 P2 83.7(3) . .
O11 K12 P2 25.2(2) . .
P13 K12 P2 86.44(18) . .
O156 K12 U7 37.6(3) . .
O71 K12 U7 154.8(3) . .
O150 K12 U7 117.0(3) . .
O143 K12 U7 25.7(3) . .
O53 K12 U7 107.9(3) . .
O97 K12 U7 84.4(3) . .
O126 K12 U7 139.0(3) . .
O11 K12 U7 78.4(3) . .
P13 K12 U7 128.01(17) . .
P2 K12 U7 57.63(13) . .
O156 K12 U22 114.5(4) . .
O71 K12 U22 88.2(3) . .
O150 K12 U22 37.2(3) . .
O143 K12 U22 108.7(3) . .
O53 K12 U22 24.8(3) . .
O97 K12 U22 161.2(3) . .
O126 K12 U22 77.9(3) . .
O11 K12 U22 135.1(3) . .
P13 K12 U22 57.17(13) . .
P2 K12 U22 124.83(17) . .
U7 K12 U22 111.60(13) . .
O114 K13 O120 165.2(5) 2_547 .
O114 K13 O1 29.9(4) 2_547 2_547
O120 K13 O1 147.1(5) . 2_547
O114 K13 O77 135.8(5) 2_547 .
O120 K13 O77 29.6(4) . .
O1 K13 O77 132.2(5) 2_547 .
O114 K13 O193 111.5(5) 2_547 .
O120 K13 O193 61.6(4) . .
O1 K13 O193 85.5(5) 2_547 .
O77 K13 O193 59.1(4) . .
O114 K13 O178 57.4(4) 2_547 2_547
O120 K13 O178 137.2(5) . 2_547
O1 K13 O178 57.8(4) 2_547 2_547
O77 K13 O178 166.8(5) . 2_547
O193 K13 O178 119.4(5) . 2_547
O114 K13 O193 58.7(4) 2_547 2_547
O120 K13 O193 106.9(5) . 2_547
O1 K13 O193 56.9(4) 2_547 2_547
O77 K13 O193 79.5(4) . 2_547
O193 K13 O193 68.9(5) . 2_547
O178 K13 O193 112.8(4) 2_547 2_547
O114 K13 U14 134.2(4) 2_547 .
O120 K13 U14 36.8(3) . .
O1 K13 U14 110.4(3) 2_547 .
O77 K13 U14 37.6(3) . .
O193 K13 U14 25.2(3) . .
O178 K13 U14 136.3(4) 2_547 .
O193 K13 U14 81.3(3) 2_547 .
O114 K13 U21 34.0(3) 2_547 2_547
O120 K13 U21 159.2(4) . 2_547
O1 K13 U21 34.7(3) 2_547 2_547
O77 K13 U21 166.8(4) . 2_547
O193 K13 U21 112.8(4) . 2_547
O178 K13 U21 25.1(3) 2_547 2_547
O193 K13 U21 87.8(3) 2_547 2_547
U14 K13 U21 136.99(19) . 2_547
O114 K13 U14 35.1(3) 2_547 2_547
O120 K13 U14 131.1(4) . 2_547
O1 K13 U14 34.3(3) 2_547 2_547
O77 K13 U14 104.4(4) . 2_547
O193 K13 U14 82.1(3) . 2_547
O178 K13 U14 88.0(3) 2_547 2_547
O193 K13 U14 24.9(3) 2_547 2_547
U14 K13 U14 100.87(14) . 2_547
U21 K13 U14 62.95(9) 2_547 2_547
O114 K13 U18 144.4(4) 2_547 .
O120 K13 U18 29.0(3) . .
O1 K13 U18 160.0(4) 2_547 .
O77 K13 U18 29.9(3) . .
O193 K13 U18 85.0(3) . .
O178 K13 U18 141.8(3) 2_547 .
O193 K13 U18 103.1(3) 2_547 .
U14 K13 U18 60.20(9) . .
U21 K13 U18 161.78(18) 2_547 .
U14 K13 U18 126.53(17) 2_547 .
O92 K14 O21 147.3(5) . .
O92 K14 O124 129.2(5) . .
O21 K14 O124 82.7(4) . .
O92 K14 O101 63.6(5) . .
O21 K14 O101 129.5(4) . .
O124 K14 O101 94.2(5) . .
O92 K14 O177 98.8(5) . .
O21 K14 O177 90.3(5) . .
O124 K14 O177 61.5(5) . .
O101 K14 O177 132.0(5) . .
O92 K14 O141 85.6(5) . .
O21 K14 O141 70.0(4) . .
O124 K14 O141 138.3(5) . .
O101 K14 O141 80.8(4) . .
O177 K14 O141 145.3(5) . .
O92 K14 O164 104.8(5) . .
O21 K14 O164 59.5(4) . .
O124 K14 O164 94.5(5) . .
O101 K14 O164 168.3(4) . .
O177 K14 O164 47.8(5) . .
O141 K14 O164 97.7(4) . .
O92 K14 O47 48.0(4) . .
O21 K14 O47 99.5(4) . .
O124 K14 O47 162.6(5) . .
O101 K14 O47 97.5(4) . .
O177 K14 O47 101.1(5) . .
O141 K14 O47 56.9(4) . .
O164 K14 O47 72.3(4) . .
O92 K14 P5 22.8(4) . .
O21 K14 P5 125.0(4) . .
O124 K14 P5 147.4(4) . .
O101 K14 P5 81.1(3) . .
O177 K14 P5 98.0(4) . .
O141 K14 P5 73.1(3) . .
O164 K14 P5 87.4(3) . .
O47 K14 P5 25.5(3) . .
O92 K14 P14 100.2(4) . .
O21 K14 P14 76.4(3) . .
O124 K14 P14 79.0(4) . .
O101 K14 P14 152.6(4) . .
O177 K14 P14 23.6(4) . .
O141 K14 P14 121.7(3) . .
O164 K14 P14 24.5(3) . .
O47 K14 P14 84.7(3) . .
P5 K14 P14 90.5(2) . .
O92 K14 U19 38.3(4) . .
O21 K14 U19 150.0(3) . .
O124 K14 U19 108.1(4) . .
O101 K14 U19 25.5(3) . .
O177 K14 U19 119.5(4) . .
O141 K14 U19 84.8(3) . .
O164 K14 U19 143.0(3) . .
O47 K14 U19 78.6(3) . .
P5 K14 U19 57.81(15) . .
P14 K14 U19 132.41(18) . .
O92 K14 U10 127.8(4) . .
O21 K14 U10 24.8(3) . .
O124 K14 U10 95.3(4) . .
O101 K14 U10 149.2(3) . .
O177 K14 U10 77.8(4) . .
O141 K14 U10 72.6(3) . .
O164 K14 U10 37.0(3) . .
O47 K14 U10 81.0(3) . .
P5 K14 U10 105.18(19) . .
P14 K14 U10 58.24(13) . .
U19 K14 U10 155.45(17) . .
O11 K15 O126 86.6(5) . .
O11 K15 O5 105.0(4) . 1_445
O126 K15 O5 117.4(5) . 1_445
O11 K15 O26 58.7(4) . .
O126 K15 O26 55.7(4) . .
O5 K15 O26 78.5(4) 1_445 .
O11 K15 O211 153.6(5) . 1_445
O126 K15 O211 102.2(5) . 1_445
O5 K15 O211 93.1(5) 1_445 1_445
O26 K15 O211 145.8(5) . 1_445
O11 K15 O142 107.9(4) . .
O126 K15 O142 51.5(4) . .
O5 K15 O142 144.0(4) 1_445 .
O26 K15 O142 106.6(4) . .
O211 K15 O142 62.3(5) 1_445 .
O11 K15 O109 48.9(4) . .
O126 K15 O109 105.4(5) . .
O5 K15 O109 128.6(4) 1_445 .
O26 K15 O109 106.3(4) . .
O211 K15 O109 104.7(5) 1_445 .
O142 K15 O109 85.0(4) . .
O11 K15 P13 94.7(3) . .
O126 K15 P13 25.9(3) . .
O5 K15 P13 137.7(3) 1_445 .
O26 K15 P13 80.6(3) . .
O211 K15 P13 84.2(4) 1_445 .
O142 K15 P13 26.1(3) . .
O109 K15 P13 92.5(3) . .
O11 K15 P2 24.0(3) . .
O126 K15 P2 91.9(4) . .
O5 K15 P2 122.5(3) 1_445 .
O26 K15 P2 80.6(3) . .
O211 K15 P2 129.7(4) 1_445 .
O142 K15 P2 93.3(3) . .
O109 K15 P2 25.7(3) . .
P13 K15 P2 89.39(19) . .
O11 K15 U1 32.0(3) . .
O126 K15 U1 80.5(3) . .
O5 K15 U1 80.0(3) 1_445 .
O26 K15 U1 32.1(3) . .
O211 K15 U1 173.0(4) 1_445 .
O142 K15 U1 123.4(3) . .
O109 K15 U1 80.5(3) . .
P13 K15 U1 100.38(16) . .
P2 K15 U1 56.02(12) . .
O11 K15 U3 81.8(3) . .
O126 K15 U3 30.6(3) . .
O5 K15 U3 89.3(3) 1_445 .
O26 K15 U3 30.3(3) . .
O211 K15 U3 118.1(4) 1_445 .
O142 K15 U3 81.3(3) . .
O109 K15 U3 120.8(3) . .
P13 K15 U3 56.37(13) . .
P2 K15 U3 98.28(15) . .
U1 K15 U3 61.45(7) . .
O11 K15 U2 116.7(3) . 1_445
O126 K15 U2 126.5(4) . 1_445
O5 K15 U2 16.3(3) 1_445 1_445
O26 K15 U2 94.5(3) . 1_445
O211 K15 U2 78.0(4) 1_445 1_445
O142 K15 U2 135.3(3) . 1_445
O109 K15 U2 126.5(3) . 1_445
P13 K15 U2 139.92(19) . 1_445
P2 K15 U2 129.34(18) . 1_445
U1 K15 U2 95.22(11) . 1_445
U3 K15 U2 101.90(12) . 1_445
O78 K16 O173 89.2(5) . 1_565
O78 K16 O164 57.2(4) . .
O173 K16 O164 94.6(5) 1_565 .
O78 K16 O47 56.9(4) . .
O173 K16 O47 140.6(5) 1_565 .
O164 K16 O47 83.6(4) . .
O78 K16 O209 104.5(5) . .
O173 K16 O209 103.7(5) 1_565 .
O164 K16 O209 47.9(4) . .
O47 K16 O209 103.8(5) . .
O78 K16 P14 79.6(3) . .
O173 K16 P14 102.8(4) 1_565 .
O164 K16 P14 23.4(3) . .
O47 K16 P14 90.9(3) . .
O209 K16 P14 24.9(3) . .
O78 K16 P5 77.0(3) . .
O173 K16 P5 161.4(4) 1_565 .
O164 K16 P5 88.3(3) . .
O47 K16 P5 21.6(3) . .
O209 K16 P5 91.9(4) . .
P14 K16 P5 87.0(2) . .
O78 K16 U6 30.7(3) . .
O173 K16 U6 107.6(3) 1_565 .
O164 K16 U6 80.9(3) . .
O47 K16 U6 33.1(3) . .
O209 K16 U6 121.2(3) . .
P14 K16 U6 99.11(16) . .
P5 K16 U6 54.66(13) . .
O78 K16 U10 31.4(3) . .
O173 K16 U10 77.7(3) 1_565 .
O164 K16 U10 32.2(3) . .
O47 K16 U10 80.5(3) . .
O209 K16 U10 79.0(3) . .
P14 K16 U10 55.33(12) . .
P5 K16 U10 95.74(15) . .
U6 K16 U10 61.43(8) . .
O78 K16 U8 96.4(3) . 1_565
O173 K16 U8 7.8(3) 1_565 1_565
O164 K16 U8 100.9(3) . 1_565
O47 K16 U8 145.2(4) . 1_565
O209 K16 U8 104.5(3) . 1_565
P14 K16 U8 106.92(17) . 1_565
P5 K16 U8 163.5(2) . 1_565
U6 K16 U8 112.91(13) . 1_565
U10 K16 U8 85.45(11) . 1_565
O78 K16 K14 49.8(3) . .
O173 K16 K14 129.4(4) 1_565 .
O164 K16 K14 41.4(3) . .
O47 K16 K14 43.0(3) . .
O209 K16 K14 67.9(3) . .
P14 K16 K14 49.08(14) . .
P5 K16 K14 47.86(14) . .
U6 K16 K14 53.67(10) . .
U10 K16 K14 51.76(9) . .
U8 K16 K14 137.07(15) 1_565 .
O42 K17 U3 18.0(3) . .
O43 K18 O25 105.4(5) 1_665 .
O43 K18 O119 96.4(5) 1_665 .
O25 K18 O119 56.0(4) . .
O43 K18 O40 158.1(5) 1_665 .
O25 K18 O40 53.7(4) . .
O119 K18 O40 77.6(4) . .
O43 K18 O110 94.9(4) 1_665 .
O25 K18 O110 103.6(5) . .
O119 K18 O110 48.9(4) . .
O40 K18 O110 96.6(4) . .
O43 K18 P8 98.6(3) 1_665 .
O25 K18 P8 78.8(4) . .
O119 K18 P8 24.1(3) . .
O40 K18 P8 84.4(3) . .
O110 K18 P8 25.0(3) . .
O43 K18 U2 85.0(3) 1_665 .
O25 K18 U2 32.3(3) . .
O119 K18 U2 33.1(3) . .
O40 K18 U2 78.5(3) . .
O110 K18 U2 80.8(3) . .
P8 K18 U2 56.86(14) . .
O43 K18 U9 126.3(4) 1_665 .
O25 K18 U9 29.2(3) . .
O119 K18 U9 77.7(3) . .
O40 K18 U9 32.1(3) . .
O110 K18 U9 116.7(3) . .
P8 K18 U9 95.67(18) . .
U2 K18 U9 61.10(10) . .
O43 K18 U1 8.0(3) 1_665 1_665
O25 K18 U1 109.0(4) . 1_665
O119 K18 U1 104.4(4) . 1_665
O40 K18 U1 158.4(4) . 1_665
O110 K18 U1 100.7(3) . 1_665
P8 K18 U1 106.22(19) . 1_665
U2 K18 U1 91.47(15) . 1_665
U9 K18 U1 126.59(19) . 1_665
O43 K18 K4 133.5(4) 1_665 .
O25 K18 K4 46.2(3) . .
O119 K18 K4 38.9(3) . .
O40 K18 K4 39.0(3) . .
O110 K18 K4 66.7(3) . .
P8 K18 K4 47.66(14) . .
U2 K18 K4 51.12(10) . .
U9 K18 K4 50.01(10) . .
U1 K18 K4 141.02(18) 1_665 .
O88 P1 O62 109.7(9) . .
O88 P1 O59 112.6(9) . .
O62 P1 O59 114.0(9) . .
O88 P1 O14 106.4(8) . .
O62 P1 O14 107.8(8) . .
O59 P1 O14 105.9(8) . .
O88 P1 K9 43.2(6) . .
O62 P1 K9 67.7(6) . .
O59 P1 K9 122.5(7) . .
O14 P1 K9 129.2(6) . .
O156 P2 O11 111.6(8) . .
O156 P2 O109 113.1(9) . .
O11 P2 O109 111.1(9) . .
O156 P2 O76 107.8(8) . .
O11 P2 O76 106.9(8) . .
O109 P2 O76 106.0(8) . .
O156 P2 K15 117.0(6) . .
O11 P2 K15 46.1(6) . .
O109 P2 K15 67.5(6) . .
O76 P2 K15 133.6(6) . .
O156 P2 K12 43.2(6) . .
O11 P2 K12 69.4(6) . .
O109 P2 K12 122.2(7) . .
O76 P2 K12 130.0(6) . .
K15 P2 K12 81.20(17) . .
O127 P3 O34 112.7(9) . .
O127 P3 O23 113.9(9) . .
O34 P3 O23 113.6(9) . .
O127 P3 O14 103.4(9) . .
O34 P3 O14 106.6(8) . .
O23 P3 O14 105.7(8) . .
O127 P3 K1 118.2(7) . .
O34 P3 K1 80.7(6) . .
O23 P3 K1 35.8(6) . .
O14 P3 K1 131.3(6) . .
O206 P4 O69 115.9(10) . .
O206 P4 O135 110.3(10) . .
O69 P4 O135 114.2(10) . .
O206 P4 O58 104.4(9) . .
O69 P4 O58 105.5(9) . .
O135 P4 O58 105.3(9) . .
O206 P4 K10 43.6(7) . .
O69 P4 K10 123.6(7) . .
O135 P4 K10 68.9(6) . .
O58 P4 K10 128.8(6) . .
O92 P5 O210 111.5(10) . .
O92 P5 O47 112.1(9) . .
O210 P5 O47 111.9(10) . .
O92 P5 O182 107.4(10) . .
O210 P5 O182 106.8(9) . .
O47 P5 O182 106.6(9) . .
O92 P5 K14 46.2(7) . .
O210 P5 K14 121.7(8) . .
O47 P5 K14 66.9(6) . .
O182 P5 K14 130.1(7) . .
O92 P5 K16 119.3(7) . .
O210 P5 K16 69.9(7) . .
O47 P5 K16 43.7(6) . .
O182 P5 K16 131.1(7) . .
K14 P5 K16 80.05(19) . .
O144 P6 O113 112.5(10) . .
O144 P6 O94 113.1(10) . .
O113 P6 O94 111.6(9) . .
O144 P6 O37 105.3(8) . .
O113 P6 O37 107.7(8) . .
O94 P6 O37 106.1(9) . .
O144 P6 K6 123.7(7) . .
O113 P6 K6 40.6(6) . .
O94 P6 K6 71.9(7) . .
O37 P6 K6 127.9(6) . .
O106 P7 O108 115.9(10) . .
O106 P7 O40 112.0(10) . .
O108 P7 O40 110.0(9) . .
O106 P7 O112 106.5(9) . .
O108 P7 O112 106.5(9) . .
O40 P7 O112 105.2(9) . .
O106 P7 K4 125.7(7) . .
O108 P7 K4 47.7(6) . .
O40 P7 K4 63.4(6) . .
O112 P7 K4 127.4(7) . .
O181 P8 O110 113.4(9) . .
O181 P8 O119 110.9(9) . .
O110 P8 O119 113.0(9) . .
O181 P8 O38 105.2(9) . .
O110 P8 O38 108.5(8) . .
O119 P8 O38 105.2(8) . .
O181 P8 K18 124.5(7) . .
O110 P8 K18 64.2(6) . .
O119 P8 K18 49.5(6) . .
O38 P8 K18 128.9(6) . .
O181 P8 K4 49.5(6) . .
O110 P8 K4 125.6(6) . .
O119 P8 K4 62.2(6) . .
O38 P8 K4 125.5(6) . .
K18 P8 K4 85.18(19) . .
O83 P9 O70 116.1(9) . .
O83 P9 O10 110.8(9) . .
O70 P9 O10 110.5(9) . .
O83 P9 O95 104.0(9) . .
O70 P9 O95 107.4(9) . .
O10 P9 O95 107.4(8) . .
O84 P10 O29 115.0(9) . .
O84 P10 O7 113.1(8) . .
O29 P10 O7 111.9(8) . .
O84 P10 O20 104.4(8) . .
O29 P10 O20 105.2(8) . .
O7 P10 O20 106.2(8) . .
O171 P11 O44 113.0(9) . .
O171 P11 O66 115.0(9) . .
O44 P11 O66 110.9(8) . .
O171 P11 O20 105.6(8) . .
O44 P11 O20 105.9(8) . .
O66 P11 O20 105.6(8) . .
O171 P11 K10 121.3(7) . .
O44 P11 K10 77.5(6) . .
O66 P11 K10 35.4(5) . .
O20 P11 K10 127.6(6) . .
O186 P12 O117 115.9(10) . .
O186 P12 O68 113.6(9) . .
O117 P12 O68 111.3(9) . .
O186 P12 O15 104.5(8) . .
O117 P12 O15 106.2(9) . .
O68 P12 O15 104.1(8) . .
O150 P13 O142 112.5(9) . .
O150 P13 O126 111.2(9) . .
O142 P13 O126 113.7(9) . .
O150 P13 O37 106.9(9) . .
O142 P13 O37 106.8(8) . .
O126 P13 O37 105.2(8) . .
O150 P13 K15 121.4(7) . .
O142 P13 K15 63.9(6) . .
O126 P13 K15 51.2(6) . .
O37 P13 K15 130.9(6) . .
O150 P13 K12 48.0(6) . .
O142 P13 K12 123.0(6) . .
O126 P13 K12 64.4(6) . .
O37 P13 K12 129.3(5) . .
K15 P13 K12 83.18(19) . .
O177 P14 O164 114.0(10) . .
O177 P14 O209 110.9(10) . .
O164 P14 O209 113.1(9) . .
O177 P14 O58 103.9(9) . .
O164 P14 O58 106.3(8) . .
O209 P14 O58 107.9(9) . .
O177 P14 K16 123.5(8) . .
O164 P14 K16 49.3(6) . .
O209 P14 K16 65.0(7) . .
O58 P14 K16 131.9(6) . .
O177 P14 K14 52.6(7) . .
O164 P14 K14 62.4(6) . .
O209 P14 K14 123.9(7) . .
O58 P14 K14 127.6(6) . .
K16 P14 K14 81.98(19) . .
O45 P15 O180 114.5(9) . .
O45 P15 O13 110.1(8) . .
O180 P15 O13 112.7(8) . .
O45 P15 O38 105.2(9) . .
O180 P15 O38 107.4(8) . .
O13 P15 O38 106.2(8) . .
O72 P16 O174 113.0(11) . .
O72 P16 O203 111.8(9) . .
O174 P16 O203 113.5(10) . .
O72 P16 O182 106.2(9) . .
O174 P16 O182 107.3(10) . .
O203 P16 O182 104.2(9) . .
O72 P16 K7 35.9(6) . .
O174 P16 K7 118.0(8) . .
O203 P16 K7 78.5(6) . .
O182 P16 K7 129.2(6) . .
O176 P17 O61 112.5(9) . .
O176 P17 O147 114.3(9) . .
O61 P17 O147 111.7(9) . .
O176 P17 O95 104.8(8) . .
O61 P17 O95 106.5(8) . .
O147 P17 O95 106.2(8) . .
O176 P17 K6 123.6(6) . .
O61 P17 K6 74.0(6) . .
O147 P17 K6 39.0(6) . .
O95 P17 K6 127.7(6) . .
O111 P18 O167 115.2(9) . .
O111 P18 O19 110.8(8) . .
O167 P18 O19 111.6(9) . .
O111 P18 O15 106.6(9) . .
O167 P18 O15 107.6(8) . .
O19 P18 O15 104.4(8) . .
O111 P18 K11 151.6(7) . .
O167 P18 K11 63.6(6) . .
O19 P18 K11 52.1(5) . .
O15 P18 K11 100.2(6) . .
O111 P18 K9 52.7(6) . .
O167 P18 K9 124.1(6) . .
O19 P18 K9 59.4(5) . .
O15 P18 K9 128.3(6) . .
K11 P18 K9 102.8(2) . .
O22 P19 O89 114.5(9) . .
O22 P19 O9 110.2(8) . .
O89 P19 O9 113.1(9) . .
O22 P19 O76 106.7(8) . .
O89 P19 O76 105.9(8) . .
O9 P19 O76 105.8(8) . .
O41 P20 O86 114.1(10) . .
O41 P20 O198 113.8(11) . .
O86 P20 O198 111.8(10) . .
O41 P20 O112 105.3(9) . .
O86 P20 O112 105.5(10) . .
O198 P20 O112 105.3(10) . .
O41 P20 K7 38.0(7) . .
O86 P20 K7 78.2(7) . .
O198 P20 K7 120.2(8) . .
O112 P20 K7 129.4(6) . .
O114 O1 U14 74.0(9) . .
O114 O1 U21 71.2(9) . .
U14 O1 U21 129.8(7) . .
O114 O1 K13 71.0(8) . 2_547
U14 O1 K13 101.2(5) . 2_547
U21 O1 K13 100.5(5) . 2_547
U8 O2 K1 132.8(6) . .
U8 O2 K2 107.4(5) . .
K1 O2 K2 96.1(4) . .
U8 O2 K9 113.0(5) . .
K1 O2 K9 102.9(4) . .
K2 O2 K9 98.5(4) . .
O49 O3 U4 73.2(8) . .
O49 O3 U11 71.3(8) . .
U4 O3 U11 130.1(6) . .
U2 O5 K15 137.8(6) . 1_665
O26 O6 U1 70.2(7) . .
O26 O6 U3 67.5(7) . .
U1 O6 U3 127.3(5) . .
O26 O6 K2 117.7(8) . .
U1 O6 K2 87.4(4) . .
U3 O6 K2 85.7(4) . .
P10 O7 U5 133.9(8) . .
O27 O8 U11 71.9(7) . .
O27 O8 U3 70.1(7) . .
U11 O8 U3 129.0(6) . .
O27 O8 K2 121.1(9) . .
U11 O8 K2 87.0(4) . .
U3 O8 K2 84.7(4) . .
P19 O9 U1 132.2(9) . .
P9 O10 U11 134.4(8) . .
P2 O11 U1 139.1(8) . .
P2 O11 K15 109.9(7) . .
U1 O11 K15 111.0(5) . .
P2 O11 K12 85.4(6) . .
U1 O11 K12 88.4(4) . .
K15 O11 K12 98.8(4) . .
U11 O12 K2 109.3(6) . .
U11 O12 K6 124.0(6) . .
K2 O12 K6 95.9(4) . .
U11 O12 K8 127.4(6) . .
K2 O12 K8 94.9(4) . .
K6 O12 K8 97.8(4) . .
P15 O13 U2 131.9(7) . .
P3 O14 P1 120.6(9) . .
P12 O15 P18 123.3(9) . .
O50 O16 U2 71.8(7) . .
O50 O16 U5 73.3(7) . .
U2 O16 U5 130.2(5) . .
U4 O17 K8 130.9(6) . .
U4 O17 K9 110.3(6) . .
K8 O17 K9 101.3(5) . .
U4 O17 K2 106.1(6) . .
K8 O17 K2 102.7(4) . .
K9 O17 K2 102.1(4) . .
O78 O18 U6 69.3(8) . .
O78 O18 U10 68.6(8) . .
U6 O18 U10 126.9(6) . .
O78 O18 K5 118.9(10) . .
U6 O18 K5 88.0(4) . .
U10 O18 K5 85.4(4) . .
P18 O19 U4 145.5(8) . .
P18 O19 K11 102.5(7) . .
U4 O19 K11 96.4(5) . .
P18 O19 K9 95.3(6) . .
U4 O19 K9 89.5(4) . .
K11 O19 K9 138.1(5) . .
P10 O20 P11 123.7(9) . .
U10 O21 K10 121.5(6) . .
U10 O21 K5 109.1(6) . .
K10 O21 K5 104.9(4) . .
U10 O21 K14 114.8(6) . .
K10 O21 K14 100.8(5) . .
K5 O21 K14 104.0(5) . .
P19 O22 U7 131.0(8) . .
P19 O22 K1 130.0(8) . .
U7 O22 K1 96.8(5) . .
P3 O23 U13 133.0(9) . .
P3 O23 K1 125.1(8) . .
U13 O23 K1 99.3(5) . .
O91 O24 U9 73.6(8) . .
O91 O24 U6 72.8(8) . .
U9 O24 U6 129.2(7) . .
O39 O25 U9 74.7(8) . .
O39 O25 U2 74.2(8) . .
U9 O25 U2 136.3(7) . .
O39 O25 K18 152.0(11) . .
U9 O25 K18 114.5(6) . .
U2 O25 K18 107.4(5) . .
O6 O26 U3 76.3(7) . .
O6 O26 U1 73.7(7) . .
U3 O26 U1 136.3(6) . .
O6 O26 K15 158.0(9) . .
U3 O26 K15 111.5(5) . .
U1 O26 K15 108.2(5) . .
O8 O27 U3 72.8(7) . .
O8 O27 U11 71.2(7) . .
U3 O27 U11 130.5(6) . .
U5 O28 K5 110.1(6) . .
U5 O28 K3 130.7(6) . .
K5 O28 K3 92.5(4) . .
U5 O28 K10 120.5(6) . .
K5 O28 K10 96.5(4) . .
K3 O28 K10 98.4(4) . .
P10 O29 U20 132.5(8) . .
P10 O29 K3 128.3(8) . .
U20 O29 K3 94.1(5) . .
O60 O32 U4 70.3(7) . .
O60 O32 U8 68.3(7) . .
U4 O32 U8 131.3(6) . .
O60 O32 K2 118.1(9) . .
U4 O32 K2 87.9(4) . .
U8 O32 K2 89.5(4) . .
P3 O34 U8 130.5(8) . .
O196 O35 U23 71.1(9) . .
O196 O35 U7 70.6(9) . .
U23 O35 U7 125.3(6) . .
U4 O36 K11 108.0(6) . .
P6 O37 P13 122.2(9) . .
P8 O38 P15 123.1(9) . .
O25 O39 U2 69.3(8) . .
O25 O39 U9 68.9(8) . .
U2 O39 U9 128.3(6) . .
O25 O39 K5 120.6(10) . .
U2 O39 K5 87.7(4) . .
U9 O39 K5 88.4(4) . .
P7 O40 U9 141.2(9) . .
P7 O40 K18 114.2(8) . .
U9 O40 K18 103.6(5) . .
P7 O40 K4 90.8(7) . .
U9 O40 K4 89.7(5) . .
K18 O40 K4 102.0(4) . .
P20 O41 U14 136.3(9) . .
P20 O41 K7 123.4(9) . .
U14 O41 K7 97.3(5) . .
U3 O42 K17 130.6(7) . .
U1 O43 K18 159.3(7) . 1_445
P11 O44 U5 134.0(9) . .
P15 O45 U12 131.6(9) . .
P15 O45 K3 128.7(9) . .
U12 O45 K3 98.6(5) . .
O52 O46 U8 73.8(8) . .
O52 O46 U1 71.2(8) . .
U8 O46 U1 127.9(6) . .
P5 O47 U6 139.2(9) . .
P5 O47 K16 114.7(8) . .
U6 O47 K16 105.8(5) . .
P5 O47 K14 87.5(7) . .
U6 O47 K14 90.1(4) . .
K16 O47 K14 100.1(5) . .
O102 O48 U5 70.1(7) . .
O102 O48 U10 70.2(8) . .
U5 O48 U10 128.1(6) . .
O102 O48 K11 87.0(8) . 1_565
U5 O48 K11 110.4(5) . 1_565
U10 O48 K11 99.4(5) . 1_565
O102 O48 K5 118.8(9) . .
U5 O48 K5 86.7(4) . .
U10 O48 K5 84.3(4) . .
K11 O48 K5 153.3(5) 1_565 .
O3 O49 U11 72.6(8) . .
O3 O49 U4 70.3(8) . .
U11 O49 U4 128.9(7) . .
O3 O49 K2 123.2(10) . .
U11 O49 K2 87.6(5) . .
U4 O49 K2 84.6(4) . .
O16 O50 U2 71.5(7) . .
O16 O50 U5 70.5(7) . .
U2 O50 U5 128.0(6) . .
O16 O50 K5 121.4(9) . .
U2 O50 K5 85.0(4) . .
U5 O50 K5 85.7(4) . .
U13 O51 K9 108.3(6) . .
U13 O51 K1 108.0(6) . .
K9 O51 K1 98.6(5) . .
O46 O52 U1 71.6(7) . .
O46 O52 U8 69.4(8) . .
U1 O52 U8 125.3(6) . .
O46 O52 K2 121.3(9) . .
U1 O52 K2 84.9(4) . .
U8 O52 K2 84.1(4) . .
U22 O53 K12 112.1(6) . .
U22 O53 K6 111.7(6) . .
K12 O53 K6 92.1(4) . .
C4 O54 U16 119.1(15) . .
O170 O56 U27 70.2(8) . .
O170 O56 U29 71.5(9) . .
U27 O56 U29 125.8(7) . .
O118 O57 U19 73.0(9) . .
O118 O57 U21 70.1(9) . .
U19 O57 U21 128.9(7) . .
P14 O58 P4 124.6(10) . .
O32 O60 U8 74.6(7) . .
O32 O60 U4 72.4(7) . .
U8 O60 U4 138.0(6) . .
O32 O60 K9 115.5(8) . .
U8 O60 K9 87.9(4) . .
U4 O60 K9 83.5(4) . .
P17 O61 U11 136.4(9) . .
P1 O62 U8 138.8(8) . .
P1 O62 K9 87.2(6) . .
U8 O62 K9 86.6(4) . .
U14 O63 K4 112.2(7) . .
U14 O63 K7 105.3(6) . .
K4 O63 K7 92.9(5) . .
U29 O64 K6 109.7(6) . .
U29 O64 K8 107.8(6) . .
K6 O64 K8 105.5(5) . .
O136 O65 U15 71.9(9) . .
O136 O65 U12 73.6(9) . .
U15 O65 U12 126.8(7) . .
P11 O66 U20 130.8(8) . .
P11 O66 K10 125.1(8) . .
U20 O66 K10 97.1(5) . .
U5 O67 K11 102.7(5) . 1_565
P12 O68 U4 133.4(8) . .
P9 O70 U29 133.8(9) . .
P9 O70 K8 126.3(9) . .
U29 O70 K8 94.1(5) . .
U3 O71 K6 126.5(7) . .
U3 O71 K12 117.0(6) . .
K6 O71 K12 98.3(5) . .
U3 O71 K2 108.2(6) . .
K6 O71 K2 103.2(5) . .
K12 O71 K2 100.1(5) . .
P16 O72 U19 133.2(9) . .
P16 O72 K7 125.4(9) . .
U19 O72 K7 97.6(5) . .
O100 O73 U16 71.6(9) . .
O100 O73 U13 69.1(9) . .
U16 O73 U13 127.9(7) . .
O100 O73 K1 125.7(10) . .
U16 O73 K1 93.8(5) . .
U13 O73 K1 82.8(4) . .
O125 O74 U20 72.8(8) . .
O125 O74 U15 68.6(8) . .
U20 O74 U15 127.4(6) . .
O125 O74 K3 122.1(9) . .
U20 O74 K3 80.5(4) . .
U15 O74 K3 90.9(4) . .
U20 O75 K3 109.3(6) . .
U20 O75 K10 108.1(6) . .
K3 O75 K10 108.2(5) . .
P2 O76 P19 121.4(9) . .
O120 O77 U18 70.5(8) . .
O120 O77 U14 70.6(8) . .
U18 O77 U14 123.4(7) . .
O120 O77 K13 73.5(8) . .
U18 O77 K13 111.7(6) . .
U14 O77 K13 94.5(5) . .
O18 O78 U6 73.9(8) . .
O18 O78 U10 75.7(8) . .
U6 O78 U10 135.4(7) . .
O18 O78 K16 153.1(11) . .
U6 O78 K16 111.3(5) . .
U10 O78 K16 110.7(6) . .
U9 O79 K4 116.7(7) . .
U9 O79 K5 111.3(7) . .
K4 O79 K5 97.9(5) . .
U9 O79 K7 131.3(7) . .
K4 O79 K7 97.6(5) . .
K5 O79 K7 96.0(5) . .
C7 O80 U23 115.3(18) . .
O122 O81 U16 72.6(9) . .
O122 O81 U7 74.0(9) . .
U16 O81 U7 131.8(7) . .
O185 O82 U28 72.3(9) . .
O185 O82 U25 72.8(10) . .
U28 O82 U25 125.3(8) . .
P20 O86 U9 132.2(9) . .
P1 O88 U13 133.0(9) . .
P1 O88 K9 114.3(8) . .
U13 O88 K9 99.0(5) . .
O161 O90 U12 73.1(9) . .
O161 O90 U18 70.4(8) . .
U12 O90 U18 121.9(6) . .
O24 O91 U9 70.2(8) . .
O24 O91 U6 71.3(8) . .
U9 O91 U6 126.0(6) . .
O24 O91 K5 119.7(10) . .
U9 O91 K5 84.0(4) . .
U6 O91 K5 83.5(4) . .
P5 O92 U19 133.8(10) . .
P5 O92 K14 111.0(9) . .
U19 O92 K14 97.0(5) . .
P6 O94 U3 137.0(9) . .
P9 O95 P17 122.2(9) . .
C1 O96 U17 124.1(15) . .
U1 O97 K2 110.2(6) . .
U1 O97 K1 133.0(7) . .
K2 O97 K1 95.0(4) . .
U1 O97 K12 117.9(6) . .
K2 O97 K12 96.7(4) . .
K1 O97 K12 96.7(4) . .
O199 O98 U30 72.7(11) . .
O199 O98 U25 73.0(11) . .
U30 O98 U25 124.4(7) . .
C1 O99 U18 119.0(16) . .
O73 O100 U13 74.7(9) . .
O73 O100 U16 72.4(9) . .
U13 O100 U16 132.4(7) . .
U19 O101 K14 110.0(6) . .
U19 O101 K7 105.2(6) . .
K14 O101 K7 99.0(5) . .
O48 O102 U5 73.0(8) . .
O48 O102 U10 73.2(8) . .
U5 O102 U10 132.3(7) . .
O48 O102 K11 63.5(8) . 1_565
U5 O102 K11 101.8(5) . 1_565
U10 O102 K11 92.1(5) . 1_565
O183 O103 U28 73.0(9) . .
O183 O103 U20 73.1(10) . .
U28 O103 U20 128.3(7) . .
C2 O105 U17 123.0(16) . .
C9 O107 U15 113.5(19) . .
P7 O108 U14 134.4(9) . .
P7 O108 K4 108.1(8) . .
U14 O108 K4 100.3(5) . .
P2 O109 K15 86.7(7) . .
P8 O110 K18 90.8(7) . .
P18 O111 U24 135.6(9) . .
P18 O111 K9 103.3(8) . .
U24 O111 K9 96.0(5) . .
P20 O112 P7 124.1(11) . .
P6 O113 U22 133.4(9) . .
P6 O113 K6 119.6(8) . .
U22 O113 K6 96.9(5) . .
O1 O114 U21 72.0(9) . .
O1 O114 U14 69.7(8) . .
U21 O114 U14 127.4(7) . .
O1 O114 K13 79.1(9) . 2_547
U21 O114 K13 103.9(6) . 2_547
U14 O114 K13 102.8(6) . 2_547
C2 O115 U18 119.9(16) . .
U12 O116 K4 112.9(7) . .
U12 O116 K3 108.4(7) . .
K4 O116 K3 90.4(5) . .
P12 O117 U24 135.0(10) . .
P12 O117 K8 125.4(9) . .
U24 O117 K8 96.3(5) . .
O57 O118 U21 72.3(9) . .
O57 O118 U19 69.6(9) . .
U21 O118 U19 128.2(7) . .
O57 O118 K7 128.2(10) . .
U21 O118 K7 94.7(5) . .
U19 O118 K7 82.7(5) . .
P8 O119 U2 145.3(9) . .
P8 O119 K18 106.4(8) . .
U2 O119 K18 106.1(6) . .
P8 O119 K4 92.8(7) . .
U2 O119 K4 89.0(4) . .
K18 O119 K4 107.3(5) . .
O77 O120 U18 72.4(8) . .
O77 O120 U14 73.2(8) . .
U18 O120 U14 126.3(6) . .
O77 O120 K13 76.8(9) . .
U18 O120 K13 114.1(6) . .
U14 O120 K13 96.4(5) . .
O81 O122 U16 70.6(9) . .
O81 O122 U7 70.5(9) . .
U16 O122 U7 127.9(7) . .
O81 O122 K1 127.6(10) . .
U16 O122 K1 95.3(5) . .
U7 O122 K1 82.3(4) . .
C3 O123 U26 116.0(17) . .
U25 O124 K14 114.8(7) . .
U25 O124 K10 109.6(7) . .
K14 O124 K10 94.5(5) . .
O74 O125 U15 73.7(8) . .
O74 O125 U20 70.1(8) . .
U15 O125 U20 129.0(7) . .
P13 O126 U3 143.0(9) . .
P13 O126 K15 102.9(7) . .
U3 O126 K15 113.3(6) . .
P13 O126 K12 90.2(7) . .
U3 O126 K12 89.4(5) . .
K15 O126 K12 102.1(5) . .
U26 O128 K8 107.0(6) . .
O153 O129 U17 69.6(9) . .
O153 O129 U24 72.0(9) . .
U17 O129 U24 121.3(6) . .
C4 O130 U21 118.2(17) . .
C5 O133 U21 118.3(15) . .
P4 O135 U10 140.5(10) . .
O65 O136 U15 71.5(9) . .
O65 O136 U12 70.5(9) . .
U15 O136 U12 124.5(7) . .
O149 O137 U23 70.4(9) . .
O149 O137 U22 70.9(9) . .
U23 O137 U22 121.7(6) . .
O154 O138 U27 74.3(9) . .
O154 O138 U22 73.6(9) . .
U27 O138 U22 126.6(7) . .
U10 O139 K11 108.2(6) . 1_565
U2 O140 K3 135.6(7) . .
U2 O140 K4 115.9(6) . .
K3 O140 K4 94.1(5) . .
U2 O140 K5 109.9(6) . .
K3 O140 K5 96.9(4) . .
K4 O140 K5 97.2(4) . .
U6 O141 K5 112.2(6) . .
U6 O141 K14 115.3(6) . .
K5 O141 K14 100.5(4) . .
U6 O141 K7 128.8(7) . .
K5 O141 K7 96.2(4) . .
K14 O141 K7 99.0(5) . .
P13 O142 K15 90.0(7) . .
U7 O143 K12 111.0(6) . .
U7 O143 K1 107.3(6) . .
K12 O143 K1 97.6(5) . .
O163 O146 U26 71.4(9) . .
O163 O146 U29 73.9(9) . .
U26 O146 U29 130.9(7) . .
P17 O147 U29 133.2(8) . .
P17 O147 K6 120.9(8) . .
U29 O147 K6 94.3(5) . .
O137 O149 U23 72.2(9) . .
O137 O149 U22 72.6(9) . .
U23 O149 U22 123.9(7) . .
P13 O150 U22 136.0(9) . .
P13 O150 K12 109.0(8) . .
U22 O150 K12 97.7(5) . .
C10 O151 U28 114.8(18) . .
O129 O153 U17 72.7(9) . .
O129 O153 U24 71.2(9) . .
U17 O153 U24 122.7(7) . .
O138 O154 U22 70.2(9) . .
O138 O154 U27 69.5(9) . .
U22 O154 U27 121.5(7) . .
U15 O155 K3 107.5(7) . .
P2 O156 U7 131.6(9) . .
P2 O156 K12 113.7(8) . .
U7 O156 K12 99.2(5) . .
O90 O161 U18 73.0(9) . .
O90 O161 U12 70.7(9) . .
U18 O161 U12 122.1(7) . .
C8 O162 U27 113.3(18) . .
O146 O163 U26 71.0(9) . .
O146 O163 U29 69.7(9) . .
U26 O163 U29 127.6(7) . .
O146 O163 K8 122.4(10) . .
U26 O163 K8 92.1(5) . .
U29 O163 K8 81.1(4) . .
P14 O164 U10 143.5(9) . .
P14 O164 K16 107.3(7) . .
U10 O164 K16 107.9(5) . .
P14 O164 K14 93.1(7) . .
U10 O164 K14 88.6(4) . .
K16 O164 K14 102.4(5) . .
O168 O165 U26 70.8(9) . .
O168 O165 U24 70.0(9) . .
U26 O165 U24 123.5(6) . .
O168 O165 K8 128.8(10) . .
U26 O165 K8 90.6(5) . .
U24 O165 K8 83.9(4) . .
O202 O166 U17 73.8(9) . .
O202 O166 U13 72.3(9) . .
U17 O166 U13 126.3(7) . .
P18 O167 K11 90.7(7) . .
O165 O168 U26 71.6(9) . .
O165 O168 U24 72.9(9) . .
U26 O168 U24 125.9(8) . .
C6 O169 U30 117.5(19) . .
O56 O170 U27 72.2(8) . .
O56 O170 U29 72.1(9) . .
U27 O170 U29 127.5(7) . .
O188 O172 U30 72.3(10) . .
O188 O172 U19 70.9(10) . .
U30 O172 U19 128.0(8) . .
U8 O173 K16 159.7(8) . 1_545
P14 O177 U25 136.7(11) . .
P14 O177 K14 103.8(9) . .
U25 O177 K14 94.2(6) . .
U21 O178 K13 106.3(7) . 2_547
P8 O181 U12 134.1(9) . .
P8 O181 K4 107.0(8) . .
U12 O181 K4 94.8(5) . .
P5 O182 P16 123.7(10) . .
O103 O183 U28 71.4(9) . .
O103 O183 U20 71.5(9) . .
U28 O183 U20 126.2(7) . .
C5 O184 U16 118.2(16) . .
O82 O185 U28 70.7(9) . .
O82 O185 U25 70.4(9) . .
U28 O185 U25 122.8(7) . .
C6 O187 U23 115.9(19) . .
O172 O188 U19 71.0(11) . .
O172 O188 U30 69.5(10) . .
U19 O188 U30 126.1(9) . .
C9 O189 U26 114.7(17) . .
C10 O190 U27 114.5(19) . .
U24 O191 K9 113.4(8) . .
U24 O191 K8 110.1(7) . .
K9 O191 K8 94.3(5) . .
U14 O193 K13 109.8(7) . .
U14 O193 K13 105.4(6) . 2_547
K13 O193 K13 111.1(5) . 2_547
C7 O195 U30 116.5(19) . .
O35 O196 U23 70.7(9) . .
O35 O196 U7 72.1(9) . .
U23 O196 U7 125.9(7) . .
C3 O197 U15 112.8(18) . .
O98 O199 U30 72.4(11) . .
O98 O199 U25 72.4(10) . .
U30 O199 U25 123.9(8) . .
O166 O202 U17 71.0(9) . .
O166 O202 U13 72.9(9) . .
U17 O202 U13 125.0(7) . .
P16 O203 U6 133.9(10) . .
C8 O205 U28 115(2) . .
P4 O206 U25 137.6(10) . .
P4 O206 K10 115.6(10) . .
U25 O206 K10 98.6(6) . .
P14 O209 K16 90.1(7) . .
K15 O211 K11 174.8(8) 1_665 1_565
O99 C1 O96 129(2) . .
O99 C1 C2 117(2) . .
O96 C1 C2 113(2) . .
O115 C2 O105 129(2) . .
O115 C2 C1 117(2) . .
O105 C2 C1 114(2) . .
O123 C3 O197 123(3) . .
O123 C3 C9 119(3) . .
O197 C3 C9 117(3) . .
O130 C4 O54 127(2) . .
O130 C4 C5 118(2) . .
O54 C4 C5 115(2) . .
O184 C5 O133 124(2) . .
O184 C5 C4 119(2) . .
O133 C5 C4 117(2) . .
O187 C6 O169 122(3) . .
O187 C6 C7 118(3) . .
O169 C6 C7 119(3) . .
O195 C7 O80 120(3) . .
O195 C7 C6 119(3) . .
O80 C7 C6 121(3) . .
O162 C8 O205 120(3) . .
O162 C8 C10 120(3) . .
O205 C8 C10 119(3) . .
O107 C9 O189 121(3) . .
O107 C9 C3 122(3) . .
O189 C9 C3 116(3) . .
O190 C10 O151 121(3) . .
O190 C10 C8 122(3) . .
O151 C10 C8 117(3) . .

loop_
_geom_bond_atom_site_label_1
_geom_bond_atom_site_label_2
_geom_bond_distance
_geom_bond_site_symmetry_2
U1 O97 1.777(14) .
U1 O43 1.799(14) .
U1 O26 2.348(13) .
U1 O52 2.353(14) .
U1 O46 2.358(14) .
U1 O11 2.385(13) .
U1 O9 2.393(14) .
U1 O6 2.395(12) .
U1 K2 3.848(5) .
U1 K12 4.058(6) .
U1 K15 4.199(5) .
U1 K1 4.307(5) .
U2 O140 1.753(14) .
U2 O5 1.780(14) .
U2 O25 2.329(15) .
U2 O16 2.350(13) .
U2 O50 2.354(13) .
U2 O119 2.365(15) .
U2 O13 2.371(12) .
U2 O39 2.395(14) .
U2 K5 3.816(5) .
U2 K4 3.935(5) .
U2 K18 4.160(8) .
U2 K3 4.237(5) .
U3 O42 1.798(14) .
U3 O71 1.812(14) .
U3 O26 2.301(13) .
U3 O27 2.332(14) .
U3 O126 2.355(15) .
U3 O8 2.369(13) .
U3 O94 2.381(17) .
U3 O6 2.420(13) .
U3 K2 3.805(5) .
U3 K12 3.959(5) .
U3 K6 4.104(6) .
U3 K15 4.247(5) .
U4 O36 1.803(14) .
U4 O17 1.834(13) .
U4 O3 2.315(13) .
U4 O60 2.340(13) .
U4 O19 2.360(13) .
U4 O49 2.355(15) .
U4 O32 2.369(13) .
U4 O68 2.399(14) .
U4 K2 3.775(5) .
U4 K9 3.841(5) .
U4 K11 3.855(6) .
U4 K8 4.187(6) .
U5 O67 1.768(14) .
U5 O28 1.797(14) .
U5 O102 2.326(14) .
U5 O7 2.352(13) .
U5 O16 2.360(12) .
U5 O48 2.366(13) .
U5 O44 2.396(15) .
U5 O50 2.399(13) .
U5 K5 3.864(5) .
U5 K11 4.157(6) 1_565
U5 K10 4.254(6) .
U5 K3 4.381(6) .
U6 O141 1.779(14) .
U6 O175 1.827(15) .
U6 O78 2.296(15) .
U6 O24 2.350(15) .
U6 O203 2.358(16) .
U6 O18 2.359(14) .
U6 O91 2.369(13) .
U6 O47 2.379(14) .
U6 K5 3.831(5) .
U6 K14 4.040(6) .
U6 K16 4.191(6) .
U6 K7 4.297(6) .
U7 O143 1.791(14) .
U7 O93 1.795(14) .
U7 O81 2.369(16) .
U7 O196 2.374(17) .
U7 O156 2.385(15) .
U7 O22 2.388(14) .
U7 O35 2.395(15) .
U7 O122 2.415(16) .
U7 K12 3.854(5) .
U7 K1 3.867(5) .
U8 O173 1.760(16) .
U8 O2 1.833(13) .
U8 O60 2.320(12) .
U8 O46 2.348(14) .
U8 O62 2.392(14) .
U8 O52 2.409(14) .
U8 O32 2.407(13) .
U8 O34 2.411(14) .
U8 K2 3.851(5) .
U8 K9 3.985(5) .
U8 K1 4.279(5) .
U8 K16 4.487(6) 1_545
U9 O79 1.744(15) .
U9 O87 1.794(15) .
U9 O24 2.318(15) .
U9 O25 2.327(14) .
U9 O91 2.363(13) .
U9 O40 2.371(15) .
U9 O39 2.406(14) .
U9 O86 2.417(16) .
U9 K5 3.846(5) .
U9 K4 3.909(5) .
U9 K7 4.258(6) .
U9 K18 4.337(7) .
U10 O21 1.808(14) .
U10 O139 1.821(15) .
U10 O135 2.308(16) .
U10 O78 2.345(14) .
U10 O102 2.345(14) .
U10 O164 2.359(14) .
U10 O48 2.386(13) .
U10 O18 2.440(14) .
U10 K5 3.792(5) .
U10 K11 3.878(6) 1_565
U10 K14 3.916(6) .
U10 K10 4.020(6) .
U11 O12 1.777(13) .
U11 O30 1.793(13) .
U11 O49 2.354(15) .
U11 O8 2.360(13) .
U11 O3 2.372(13) .
U11 O27 2.369(14) .
U11 O10 2.415(13) .
U11 O61 2.417(15) .
U11 K2 3.876(5) .
U11 K6 4.243(6) .
U11 K8 4.323(6) .
U12 O31 1.750(14) .
U12 O116 1.786(15) .
U12 O90 2.349(16) .
U12 O65 2.356(17) .
U12 O161 2.381(16) .
U12 O45 2.384(16) .
U12 O181 2.391(16) .
U12 O136 2.398(15) .
U12 K4 3.876(5) .
U12 K3 3.949(5) .
U13 O51 1.773(15) .
U13 O4 1.808(14) .
U13 O100 2.306(16) .
U13 O23 2.339(15) .
U13 O73 2.382(15) .
U13 O202 2.379(16) .
U13 O166 2.387(15) .
U13 O88 2.387(15) .
U13 K9 3.873(5) .
U13 K1 3.892(5) .
U14 O193 1.773(16) .
U14 O63 1.797(16) .
U14 O1 2.336(15) .
U14 O120 2.364(14) .
U14 O41 2.381(16) .
U14 O114 2.395(15) .
U14 O108 2.393(15) .
U14 O77 2.399(15) .
U14 K7 3.915(5) .
U14 K13 3.921(6) .
U14 K4 3.927(5) .
U14 K13 4.064(6) 2_547
U15 O155 1.724(15) .
U15 O179 1.765(17) .
U15 O125 2.309(15) .
U15 O65 2.327(17) .
U15 O136 2.333(16) .
U15 O74 2.380(14) .
U15 O107 2.457(18) .
U15 O197 2.472(19) .
U15 K3 4.173(5) .
U16 O85 1.775(17) .
U16 O55 1.776(15) .
U16 O81 2.300(16) .
U16 O122 2.327(16) .
U16 O100 2.358(16) .
U16 O73 2.368(16) .
U16 O54 2.485(16) .
U16 O184 2.482(17) .
U16 K1 4.263(5) .
U17 O201 1.732(17) .
U17 O160 1.807(17) .
U17 O153 2.298(16) .
U17 O166 2.336(16) .
U17 O129 2.340(15) .
U17 O202 2.372(16) .
U17 O96 2.429(17) .
U17 O105 2.452(17) .
U18 O131 1.698(18) .
U18 O159 1.830(16) .
U18 O120 2.314(15) .
U18 O161 2.321(16) .
U18 O77 2.340(15) .
U18 O90 2.357(15) .
U18 O115 2.433(16) .
U18 O99 2.469(17) .
U18 K13 4.364(7) .
U19 O101 1.773(14) .
U19 O132 1.792(15) .
U19 O188 2.34(2) .
U19 O172 2.340(17) .
U19 O57 2.342(16) .
U19 O72 2.368(16) .
U19 O118 2.388(17) .
U19 O92 2.413(16) .
U19 K14 3.862(6) .
U19 K7 3.883(5) .
U20 O158 1.733(16) .
U20 O75 1.805(14) .
U20 O103 2.358(16) .
U20 O74 2.366(14) .
U20 O66 2.377(14) .
U20 O29 2.375(14) .
U20 O183 2.380(17) .
U20 O125 2.404(15) .
U20 K3 3.799(5) .
U20 K10 3.817(5) .
U21 O148 1.739(17) .
U21 O178 1.787(16) .
U21 O114 2.330(16) .
U21 O118 2.338(17) .
U21 O1 2.340(15) .
U21 O57 2.369(15) .
U21 O130 2.466(18) .
U21 O133 2.484(16) .
U21 K13 4.046(7) 2_547
U21 K7 4.267(6) .
U22 O53 1.772(14) .
U22 O157 1.796(16) .
U22 O138 2.324(17) .
U22 O154 2.369(16) .
U22 O149 2.368(17) .
U22 O150 2.382(16) .
U22 O137 2.392(15) .
U22 O113 2.405(15) .
U22 K12 3.908(6) .
U22 K6 3.967(5) .
U23 O121 1.652(15) .
U23 O104 1.811(16) .
U23 O149 2.311(16) .
U23 O35 2.326(15) .
U23 O137 2.335(15) .
U23 O196 2.333(18) .
U23 O187 2.449(19) .
U23 O80 2.47(2) .
U24 O191 1.778(16) .
U24 O33 1.835(15) .
U24 O168 2.347(18) .
U24 O129 2.367(15) .
U24 O153 2.378(17) .
U24 O165 2.388(16) .
U24 O111 2.405(16) .
U24 O117 2.402(16) .
U24 K9 3.946(5) .
U24 K8 3.949(6) .
U25 O200 1.783(18) .
U25 O124 1.784(16) .
U25 O82 2.342(17) .
U25 O98 2.345(17) .
U25 O199 2.353(18) .
U25 O185 2.375(16) .
U25 O206 2.374(18) .
U25 O177 2.393(18) .
U25 K14 3.921(6) .
U25 K10 3.984(6) .
U26 O128 1.773(15) .
U26 O194 1.781(17) .
U26 O146 2.316(16) .
U26 O163 2.322(16) .
U26 O168 2.337(18) .
U26 O165 2.348(16) .
U26 O123 2.481(18) .
U26 O189 2.516(19) .
U26 K8 4.159(6) .
U27 O152 1.788(16) .
U27 O208 1.78(2) .
U27 O138 2.309(16) .
U27 O170 2.317(15) .
U27 O56 2.345(15) .
U27 O154 2.375(16) .
U27 O190 2.471(19) .
U27 O162 2.522(18) .
U27 K6 4.317(6) .
U28 O207 1.551(19) .
U28 O134 1.783(16) .
U28 O82 2.337(17) .
U28 O103 2.342(15) .
U28 O183 2.363(17) .
U28 O185 2.359(17) .
U28 O151 2.48(2) .
U28 O205 2.50(2) .
U28 K10 4.273(6) .
U29 O145 1.784(17) .
U29 O64 1.802(14) .
U29 O146 2.359(17) .
U29 O147 2.367(15) .
U29 O56 2.403(15) .
U29 O70 2.401(15) .
U29 O170 2.395(16) .
U29 O163 2.417(15) .
U29 K6 3.811(5) .
U29 K8 3.826(5) .
U30 O192 1.674(19) .
U30 O204 1.806(18) .
U30 O172 2.312(17) .
U30 O98 2.320(17) .
U30 O199 2.324(19) .
U30 O188 2.35(2) .
U30 O169 2.38(2) .
U30 O195 2.49(2) .
K1 O23 2.754(16) .
K1 O22 2.770(14) .
K1 O2 2.818(13) .
K1 O97 2.894(15) .
K1 O143 2.935(16) .
K1 O51 2.960(16) .
K1 O122 3.362(16) .
K1 O73 3.391(16) .
K1 P3 3.852(8) .
K1 K2 4.240(7) .
K2 O71 2.827(15) .
K2 O17 2.829(13) .
K2 O97 2.854(14) .
K2 O2 2.883(13) .
K2 O12 2.909(14) .
K2 O32 3.027(14) .
K2 O6 3.121(14) .
K2 O49 3.182(15) .
K2 O8 3.202(14) .
K2 O52 3.262(15) .
K3 O75 2.799(15) .
K3 O140 2.804(15) .
K3 O29 2.801(15) .
K3 O45 2.813(16) .
K3 O28 2.993(14) .
K3 O116 3.003(17) .
K3 O155 3.316(17) .
K3 O74 3.390(15) .
K3 K4 4.130(7) .
K4 O108 2.713(16) .
K4 O79 2.802(15) .
K4 O116 2.816(17) .
K4 O140 2.839(15) .
K4 O181 2.857(16) .
K4 O63 2.878(17) .
K4 O40 3.119(16) .
K4 O119 3.185(16) .
K4 P7 3.489(8) .
K4 P8 3.595(7) .
K5 O141 2.786(14) .
K5 O21 2.794(14) .
K5 O140 2.845(14) .
K5 O79 2.852(16) .
K5 O28 2.858(14) .
K5 O39 3.068(15) .
K5 O18 3.104(15) .
K5 O48 3.194(15) .
K5 O50 3.215(14) .
K5 O91 3.290(14) .
K6 O71 2.760(15) .
K6 O64 2.806(15) .
K6 O147 2.816(15) .
K6 O113 2.881(16) .
K6 O53 2.956(15) .
K6 O12 2.986(14) .
K6 P17 3.845(8) .
K6 P6 3.851(9) .
K6 K12 4.201(8) .
K7 O72 2.781(16) .
K7 O41 2.820(17) .
K7 O79 2.901(16) .
K7 O141 2.952(15) .
K7 O101 3.022(16) .
K7 O63 3.037(16) .
K7 O118 3.382(18) .
K7 P20 3.822(9) .
K7 P16 3.864(8) .
K8 O17 2.750(14) .
K8 O70 2.813(16) .
K8 O64 2.870(15) .
K8 O117 2.880(17) .
K8 O191 2.967(18) .
K8 O12 3.007(15) .
K8 O128 3.278(17) .
K8 O163 3.364(17) .
K8 O165 3.409(17) .
K9 O88 2.698(16) .
K9 O17 2.798(14) .
K9 O191 2.885(18) .
K9 O111 2.887(16) .
K9 O2 2.893(13) .
K9 O51 2.931(15) .
K9 O19 3.053(14) .
K9 O60 3.324(15) .
K9 O62 3.332(15) .
K9 P18 3.533(8) .
K9 P1 3.596(8) .
K10 O66 2.707(14) .
K10 O21 2.768(14) .
K10 O75 2.849(15) .
K10 O206 2.864(18) .
K10 O124 3.013(17) .
K10 O28 3.049(15) .
K10 P4 3.742(8) .
K10 P11 3.820(9) .
K11 O48 2.691(15) 1_545
K11 O19 2.798(15) .
K11 O36 2.896(14) .
K11 O139 2.902(15) 1_545
K11 O102 3.004(16) 1_545
K11 O211 3.01(2) 1_545
K11 O167 3.099(17) .
K11 O67 3.393(14) 1_545
K11 P18 3.460(9) .
K11 U10 3.878(6) 1_545
K11 U5 4.157(6) 1_545
K12 O156 2.669(15) .
K12 O71 2.793(14) .
K12 O150 2.796(16) .
K12 O143 2.830(16) .
K12 O53 2.880(16) .
K12 O97 2.911(15) .
K12 O126 3.207(16) .
K12 O11 3.352(15) .
K12 P13 3.555(8) .
K12 P2 3.570(8) .
K13 O114 2.795(17) 2_547
K13 O120 2.875(16) .
K13 O1 2.904(16) 2_547
K13 O77 2.919(17) .
K13 O193 2.949(17) .
K13 O178 3.164(17) 2_547
K13 O193 3.217(17) 2_547
K13 U21 4.046(6) 2_547
K13 U14 4.064(6) 2_547
K14 O92 2.737(16) .
K14 O21 2.798(14) .
K14 O124 2.824(17) .
K14 O101 2.877(16) .
K14 O177 2.934(19) .
K14 O141 2.946(15) .
K14 O164 3.184(16) .
K14 O47 3.260(16) .
K14 P5 3.539(9) .
K14 P14 3.587(8) .
K15 O11 2.707(15) .
K15 O126 2.722(16) .
K15 O5 2.765(15) 1_445
K15 O26 2.823(14) .
K15 O211 3.01(2) 1_445
K15 O142 3.058(15) .
K15 O109 3.269(16) .
K15 P13 3.405(8) .
K15 P2 3.531(8) .
K15 U2 4.256(6) 1_445
K16 O78 2.771(15) .
K16 O173 2.794(17) 1_565
K16 O164 2.844(15) .
K16 O47 2.862(16) .
K16 O209 3.245(18) .
K16 P14 3.580(9) .
K16 P5 3.766(9) .
K16 U8 4.487(6) 1_565
K17 O42 3.021(15) .
K18 O43 2.825(16) 1_665
K18 O25 2.820(16) .
K18 O119 2.828(17) .
K18 O40 3.116(17) .
K18 O110 3.212(16) .
K18 P8 3.567(10) .
K18 U1 4.552(7) 1_665
P1 O88 1.515(16) .
P1 O62 1.525(15) .
P1 O59 1.532(16) .
P1 O14 1.631(14) .
P2 O156 1.529(16) .
P2 O11 1.527(14) .
P2 O109 1.535(16) .
P2 O76 1.598(16) .
P3 O127 1.498(17) .
P3 O34 1.534(15) .
P3 O23 1.540(16) .
P3 O14 1.621(14) .
P4 O206 1.470(19) .
P4 O69 1.480(17) .
P4 O135 1.525(17) .
P4 O58 1.605(15) .
P5 O92 1.468(17) .
P5 O210 1.501(18) .
P5 O47 1.527(16) .
P5 O182 1.597(17) .
P6 O144 1.478(17) .
P6 O113 1.501(16) .
P6 O94 1.511(17) .
P6 O37 1.617(14) .
P7 O106 1.505(17) .
P7 O108 1.506(16) .
P7 O40 1.520(17) .
P7 O112 1.611(16) .
P8 O181 1.500(17) .
P8 O110 1.509(16) .
P8 O119 1.518(16) .
P8 O38 1.599(14) .
P9 O83 1.455(15) .
P9 O70 1.482(16) .
P9 O10 1.506(15) .
P9 O95 1.590(15) .
P10 O84 1.514(15) .
P10 O29 1.521(15) .
P10 O7 1.541(15) .
P10 O20 1.600(14) .
P11 O171 1.501(17) .
P11 O44 1.533(15) .
P11 O66 1.555(15) .
P11 O20 1.622(14) .
P12 O186 1.457(15) .
P12 O117 1.491(17) .
P12 O68 1.531(16) .
P12 O15 1.601(15) .
P13 O150 1.467(16) .
P13 O142 1.497(14) .
P13 O126 1.525(16) .
P13 O37 1.632(14) .
P14 O177 1.478(19) .
P14 O164 1.487(16) .
P14 O209 1.507(17) .
P14 O58 1.602(15) .
P15 O45 1.505(17) .
P15 O180 1.512(15) .
P15 O13 1.539(14) .
P15 O38 1.610(15) .
P16 O72 1.518(17) .
P16 O174 1.529(19) .
P16 O203 1.549(18) .
P16 O182 1.624(17) .
P17 O176 1.484(16) .
P17 O61 1.505(16) .
P17 O147 1.545(16) .
P17 O95 1.662(14) .
P18 O111 1.478(16) .
P18 O167 1.504(16) .
P18 O19 1.520(14) .
P18 O15 1.642(15) .
P19 O22 1.507(15) .
P19 O89 1.512(15) .
P19 O9 1.541(15) .
P19 O76 1.644(15) .
P20 O41 1.460(17) .
P20 O86 1.491(17) .
P20 O198 1.528(19) .
P20 O112 1.592(17) .
O1 O114 1.47(2) .
O1 K13 2.904(16) 2_547
O3 O49 1.464(18) .
O5 K15 2.765(15) 1_665
O6 O26 1.473(17) .
O8 O27 1.495(19) .
O16 O50 1.479(17) .
O18 O78 1.472(19) .
O24 O91 1.453(19) .
O25 O39 1.479(19) .
O32 O60 1.503(18) .
O35 O196 1.52(2) .
O43 K18 2.825(16) 1_445
O46 O52 1.503(19) .
O48 O102 1.484(19) .
O48 K11 2.691(15) 1_565
O54 C4 1.28(3) .
O56 O170 1.50(2) .
O57 O118 1.52(2) .
O65 O136 1.47(2) .
O67 K11 3.393(14) 1_565
O73 O100 1.46(2) .
O74 O125 1.52(2) .
O77 O120 1.48(2) .
O80 C7 1.29(3) .
O81 O122 1.46(2) .
O82 O185 1.49(2) .
O90 O161 1.47(2) .
O96 C1 1.26(3) .
O98 O199 1.39(2) .
O99 C1 1.24(3) .
O102 K11 3.003(16) 1_565
O103 O183 1.44(2) .
O105 C2 1.25(3) .
O107 C9 1.20(3) .
O114 K13 2.795(17) 2_547
O115 C2 1.25(3) .
O123 C3 1.28(3) .
O129 O153 1.50(2) .
O130 C4 1.26(3) .
O133 C5 1.27(3) .
O137 O149 1.49(2) .
O138 O154 1.46(2) .
O139 K11 2.902(15) 1_565
O146 O163 1.49(2) .
O151 C10 1.31(3) .
O162 C8 1.25(3) .
O165 O168 1.51(2) .
O166 O202 1.43(2) .
O169 C6 1.32(3) .
O172 O188 1.53(3) .
O173 K16 2.794(17) 1_545
O178 K13 3.164(17) 2_547
O184 C5 1.26(3) .
O187 C6 1.31(3) .
O189 C9 1.31(3) .
O190 C10 1.22(3) .
O193 K13 3.217(17) 2_547
O195 C7 1.27(3) .
O197 C3 1.27(3) .
O205 C8 1.27(3) .
O211 K15 3.01(2) 1_665
O211 K11 3.01(2) 1_565
C1 C2 1.55(3) .
C3 C9 1.48(4) .
C4 C5 1.52(3) .
C6 C7 1.40(4) .
C8 C10 1.50(4) .
